data_7250835
loop_
_publ_author_name
'Kong, Jingyao'
'Zhu, Yufan'
'Li, Bowen'
'He, Dan'
'Zhao, Fuwen'

_publ_section_title
;
 Investigation on the Structure-Performance Correlation in Y-series
 Electron Acceptor with Different Phenyl Alkyl Inner Side Chains Toward
 High-Efficiency Organic Solar Cells
;
_journal_name_full 'Physical Chemistry Chemical Physics'
_journal_paper_doi 10.1039/D5CP02606G
_journal_year 2025
_chemical_formula_moiety '5(C6 H4 Cl2), C184.5 H178 F8 N16 O4 S10'
_chemical_formula_sum 'C214.5 H183 Cl10 F8 N16 O4 S10'
_chemical_formula_weight 3875.86
_space_group_crystal_system triclinic
_space_group_IT_number 2
_space_group_name_Hall '-P 1'
_space_group_name_H-M_alt 'P -1'
_atom_sites_solution_hydrogens mixed
_audit_creation_date 2024-03-14
_audit_creation_method
;
Olex2 1.5
(compiled 2024.02.16 svn.r378c4104 for OlexSys, GUI svn.r6928)
;
_audit_update_record
;
2025-07-28 deposited with the CCDC.	2025-09-04 downloaded from the CCDC.
;
_cell_angle_alpha 68.470(7)
_cell_angle_beta 71.318(6)
_cell_angle_gamma 79.525(6)
_cell_formula_units_Z 2
_cell_length_a 20.0905(9)
_cell_length_b 20.3707(15)
_cell_length_c 29.595(2)
_cell_measurement_reflns_used 28190
_cell_measurement_temperature 169.99(10)
_cell_measurement_theta_max 72.9780
_cell_measurement_theta_min 2.3740
_cell_volume 10644.8(13)
_computing_cell_refinement 'CrysAlisPro 1.171.42.96a (Rigaku OD, 2023)'
_computing_data_collection 'CrysAlisPro 1.171.42.96a (Rigaku OD, 2023)'
_computing_data_reduction 'CrysAlisPro 1.171.42.96a (Rigaku OD, 2023)'
_computing_molecular_graphics 'Olex2 1.5 (Dolomanov et al., 2009)'
_computing_publication_material 'Olex2 1.5 (Dolomanov et al., 2009)'
_computing_structure_refinement 'SHELXL 2018/3 (Sheldrick, 2015)'
_computing_structure_solution 'SHELXT 2018/2 (Sheldrick, 2018)'
_diffrn_ambient_temperature 170.15
_diffrn_detector_area_resol_mean 10.0000
_diffrn_detector_type HyPix
_diffrn_measured_fraction_theta_full 0.993
_diffrn_measured_fraction_theta_max 0.908
_diffrn_measurement_details
;
List of Runs (angles in degrees, time in seconds):

  # Type    Start    End  Width  t~exp~   \w     \q     \k     \f   Frames
#--------------------------------------------------------------------------
  1  \w   -100.00 -54.00   0.50    4.00    --  -46.54 -51.00  18.00   92
  2  \w    -53.00  25.00   0.50    4.00    --  -46.54  51.00 164.00  156
  3  \w     49.00 120.00   0.50    4.00    --   46.54  51.00 164.00  142
  4  \w    -25.00  58.00   0.50    4.00    --   46.54 -51.00  18.00  166
  5  \w   -166.00 -94.00   0.50   18.00    -- -104.50 -51.00  18.00  144
  6  \w     93.00 178.00   0.50   18.00    --  108.85  51.00 164.00  170
  7  \w    -22.00  29.00   0.50    4.00    --  -46.54  19.00 -90.00  102
  8  \w   -118.00 -32.00   0.50    4.00    --  -46.54 -47.00 -60.59  172
  9  \w     61.00  93.00   0.50    4.00    --   46.54-125.00-150.00   64
 10  \w     40.00  87.00   0.50    4.00    --   46.54-125.00  30.00   94
 11  \w     30.00  57.00   0.50    4.00    --   46.54-125.00-180.00   54
 12  \w     31.00  57.00   0.50    4.00    --   46.54-125.00-150.00   52
 13  \w    -64.00 -38.00   0.50   18.00    -- -104.50  61.00-150.00   52
 14  \w    -68.00 -41.00   0.50   18.00    -- -104.50  61.00 120.00   54
 15  \w   -128.00 -94.00   0.50   18.00    -- -104.50 -65.00 145.28   68
 16  \w    -68.00 -40.00   0.50   18.00    -- -104.50  61.00  90.00   56
 17  \w   -174.00-136.00   0.50   18.00    -- -104.50 -65.00 145.28   76
 18  \w   -152.00-117.00   0.50   18.00    -- -104.50 -15.00-120.00   70
 19  \w   -109.00 -72.00   0.50   18.00    -- -104.50 125.00 -90.00   74
 20  \w   -100.00 -35.00   0.50   18.00    -- -104.50 110.00-124.60  130
 21  \w    -60.00 -34.00   0.50   18.00    -- -104.50 125.00 -60.00   52
 22  \w   -108.00 -61.00   0.50   18.00    -- -104.50 110.00-158.42   94
 23  \w    -94.00 -32.00   0.50   18.00    -- -104.50  77.00 -30.00  124
 24  \w   -111.00 -84.00   0.50   18.00    -- -104.50 125.00 -60.00   54
 25  \w   -125.00 -95.00   0.50   18.00    -- -104.50 144.00 -35.15   60
 26  \w    -67.00 -32.00   0.50   18.00    -- -104.50  61.00  30.00   70
 27  \w   -169.00 -89.00   0.50   18.00    -- -104.50 -56.00  90.83  160
 28  \w    -62.00 -36.00   0.50   18.00    -- -104.50  61.00-120.00   52
 29  \w   -174.00 -88.00   0.50   18.00    -- -104.50 -57.00 103.62  172
 30  \w   -127.00 -32.00   0.50   18.00    -- -104.50 151.00 -17.10  190
 31  \w   -111.00 -62.00   0.50   18.00    -- -104.50 125.00-120.00   98
 32  \w   -124.00 -92.00   0.50   18.00    -- -104.50 142.00  70.95   64
 33  \w    -78.00 -46.00   0.50   18.00    -- -104.50 142.00  70.95   64
 34  \w     66.00 111.00   0.50   18.00    --  108.85-125.00-150.00   90
 35  \w     57.00  97.00   0.50   18.00    --  108.85 -94.00  30.00   80
 36  \w     39.00  87.00   0.50   18.00    --  108.85-125.00 -90.00   96
 37  \w     95.00 174.00   0.50   18.00    --  108.85  30.00 -60.00  158
 38  \w     36.00  73.00   0.50   18.00    --  108.85 -61.00  30.00   74
 39  \w     56.00 104.00   0.50   18.00    --  108.85 -94.00  60.00   96
 40  \w     81.00 107.00   0.50   18.00    --  108.85-125.00-120.00   52
 41  \w     39.00  79.00   0.50   18.00    --  108.85-125.00-120.00   80
 42  \w     62.00 112.00   0.50   18.00    --  108.85-125.00 -30.00  100
 43  \w    129.00 173.00   0.50   18.00    --  108.85 125.00-120.00   88
 44  \w     85.00 122.00   0.50   18.00    --  108.85 125.00-120.00   74
 45  \w     36.00 105.00   0.50   18.00    --  108.85 -94.00 -30.00  138
 46  \w     43.00  90.00   0.50   18.00    --  108.85 -94.00   0.00   94
 47  \w     45.00  75.00   0.50   18.00    --  108.85 -94.00-180.00   60
;
_diffrn_measurement_device 'four-circle diffractometer'
_diffrn_measurement_device_type 'XtaLAB Synergy R, HyPix'
_diffrn_measurement_method '\w scans'
_diffrn_radiation_type CuK\a
_diffrn_radiation_wavelength 1.54184
_diffrn_reflns_av_R_equivalents 0.1261
_diffrn_reflns_av_unetI/netI 0.0739
_diffrn_reflns_Laue_measured_fraction_full 0.993
_diffrn_reflns_Laue_measured_fraction_max 0.908
_diffrn_reflns_limit_h_max 25
_diffrn_reflns_limit_h_min -25
_diffrn_reflns_limit_k_max 25
_diffrn_reflns_limit_k_min -24
_diffrn_reflns_limit_l_max 36
_diffrn_reflns_limit_l_min -37
_diffrn_reflns_number 145234
_diffrn_reflns_point_group_measured_fraction_full 0.993
_diffrn_reflns_point_group_measured_fraction_max 0.908
_diffrn_reflns_theta_full 67.684
_diffrn_reflns_theta_max 82.486
_diffrn_reflns_theta_min 2.328
_exptl_absorpt_coefficient_mu 2.620
_exptl_absorpt_correction_T_max 1.00000
_exptl_absorpt_correction_T_min 0.65060
_exptl_absorpt_correction_type multi-scan
_exptl_absorpt_process_details
;
CrysAlisPro 1.171.42.96a (Rigaku Oxford Diffraction, 2023)
Empirical absorption correction using spherical harmonics,
implemented in SCALE3 ABSPACK scaling algorithm.
;
_exptl_crystal_colour black
_exptl_crystal_colour_primary black
_exptl_crystal_density_diffrn 1.209
_exptl_crystal_description needle
_exptl_crystal_F_000 4032
_exptl_crystal_size_max 0.62
_exptl_crystal_size_mid 0.04
_exptl_crystal_size_min 0.03
_refine_diff_density_max 1.381
_refine_diff_density_min -0.788
_refine_diff_density_rms 0.094
_refine_ls_extinction_method none
_refine_ls_goodness_of_fit_ref 0.765
_refine_ls_hydrogen_treatment constr
_refine_ls_matrix_type full
_refine_ls_number_parameters 2470
_refine_ls_number_reflns 43072
_refine_ls_number_restraints 582
_refine_ls_restrained_S_all 0.770
_refine_ls_R_factor_all 0.1928
_refine_ls_R_factor_gt 0.1308
_refine_ls_shift/su_max 0.004
_refine_ls_shift/su_mean 0.000
_refine_ls_structure_factor_coef Fsqd
_refine_ls_weighting_details 'w=1/[\s^2^(Fo^2^)+(0.1000P)^2^+100.0000P] where P=(Fo^2^+2Fc^2^)/3'
_refine_ls_weighting_scheme calc
_refine_ls_wR_factor_gt 0.2889
_refine_ls_wR_factor_ref 0.3358
_reflns_Friedel_coverage 0.000
_reflns_number_gt 22337
_reflns_number_total 43072
_reflns_threshold_expression 'I > 2\s(I)'
_cod_data_source_file d5cp02606g2.cif
_cod_data_source_block 1
_cod_original_formula_sum 'C214.50 H183 Cl10 F8 N16 O4 S10'
_cod_database_code 7250835
_shelx_shelxl_version_number 2018/3
_shelx_space_group_comment
;
The symmetry employed for this shelxl refinement is uniquely defined
by the following loop, which should always be used as a source of
symmetry information in preference to the above space-group names.
They are only intended as comments.
;
_olex2_refinement_description
;
1. Fixed Uiso
 At 1.2 times of:
  All C(H) groups, All C(H,H) groups, All C(H,H,H,H) groups
 At 1.5 times of:
  All C(H,H,H) groups
2. Restrained distances
 C84-C83 = C85-C84 = C86-C85 = C87-C86 = C87-C88 = C89-C88 = C89-C90 = C90-C91
 = C92-C91
 1.54 with sigma of 0.01
 C66-C65 = C67-C66 = C68-C67 = C67-C68B
 1.54 with sigma of 0.01
 C80-C81 = C80-C79
 1.54 with sigma of 0.02
 C68A-C67A = C81A-C80A
 1.54 with sigma of 0.01
 C48C-C47A = C48A-C47A = C48C-C49C = C48A-C49A = C50A-C49A = C50C-C49C = C50C-
 C51C = C50A-C51A = C51A-C52A = C51C-C52C = C53A-C52A = C53C-C52C = C53C-C54C =
 C53A-C54A = C55C-C54C = C55A-C54A
 1.54 with sigma of 0.01
 C117-C118 = C122-C117 = C122-C121 = C120-C121 = C120-C119 = C119-C118 = C96-
 C97 = C98-C97 = C98-C93 = C93-C94 = C95-C96 = C95-C94 = C102-C103 = C103-C104 =
  C99-C104 = C100-C99 = C100-C101 = C101-C102
 1.39 with sigma of 0.01
 C79A-C78A = C79C-C78A = C80C-C79C = C80C-C81C = C79A-C80A = C81A-C80A
 1.54 with sigma of 0.01
 C47A-C49A
 2.5 with sigma of 0.02
 C49A-C51A
 2.5 with sigma of 0.02
 C50A-C52A
 2.5 with sigma of 0.02
 C51A-C53A
 2.5 with sigma of 0.02
 C52A-C54A
 2.5 with sigma of 0.02
 C50A-C48A
 2.5 with sigma of 0.02
 C53A-C55A
 2.5 with sigma of 0.02
 C53C-C55C
 2.5 with sigma of 0.02
 C54C-C52C
 2.5 with sigma of 0.02
 C53C-C51C
 2.5 with sigma of 0.02
 C52C-C50C
 2.5 with sigma of 0.02
 C51C-C49C
 2.5 with sigma of 0.02
 C49C-C47A
 2.5 with sigma of 0.02
3. Rigid bond restraints
 C67A, C68A
 with sigma for 1-2 distances of 0.01 and sigma for 1-3 distances of 0.01
 C107, C108
 with sigma for 1-2 distances of 0.01 and sigma for 1-3 distances of 0.01
4. Uiso/Uaniso restraints and constraints
C64 \\sim C65 \\sim C66 \\sim C67 \\sim C68B \\sim C68: within 1.7A with sigma
of 0.01 and sigma for terminal atoms of 0.02 within 1.7A
C77 \\sim C78 \\sim C79 \\sim C80 \\sim C81: within 1.7A with sigma of 0.01 and
sigma for terminal atoms of 0.02 within 1.7A
C47A \\sim C48C \\sim C49C \\sim C50C \\sim C51C \\sim C52C \\sim C53C \\sim
C54C \\sim C55C \\sim C48A \\sim C49A \\sim C50A \\sim C51A \\sim C52A \\sim
C53A \\sim C54A \\sim C55A: within 1.7A with sigma of 0.01 and sigma for
terminal atoms of 0.02 within 1.7A
C82 \\sim C83 \\sim C84 \\sim C85 \\sim C86 \\sim C87 \\sim C88 \\sim C89 \\sim
C90 \\sim C91 \\sim C92: within 1.7A with sigma of 0.01 and sigma for terminal
atoms of 0.02 within 1.7A
Cl3 \\sim Cl4 \\sim C99 \\sim C100 \\sim C101 \\sim C102 \\sim C103 \\sim C104:
within 1.7A with sigma of 0.02 and sigma for terminal atoms of 0.04 within 1.7A
Cl9 \\sim Cl10 \\sim C117 \\sim C118 \\sim C119 \\sim C120 \\sim C121 \\sim
C122: within 1.7A with sigma of 0.02 and sigma for terminal atoms of 0.04
within 1.7A
Cl1 \\sim Cl2 \\sim C93 \\sim C94 \\sim C95 \\sim C96 \\sim C97 \\sim C98:
within 1.7A with sigma of 0.02 and sigma for terminal atoms of 0.04 within 1.7A
C63A \\sim C64A \\sim C65A \\sim C66A \\sim C67A \\sim C68A: within 1.7A with
sigma of 0.02 and sigma for terminal atoms of 0.04 within 1.7A
C76A \\sim C77A \\sim C78A \\sim C79A \\sim C80A \\sim C81A \\sim C79C \\sim
C80C \\sim C81C: within 1.7A with sigma of 0.01 and sigma for terminal atoms of
0.02 within 1.7A
5. Others
 Sof(C54C)=1.5*(1-FVAR(2))
 Sof(H47A)=Sof(H47B)=Sof(C48C)=Sof(H48A)=Sof(H48B)=Sof(C49C)=Sof(H49A)=
 Sof(H49B)=Sof(C50C)=Sof(H50A)=Sof(H50B)=Sof(C51C)=Sof(H51A)=Sof(H51B)=
 Sof(C52C)=Sof(H52A)=Sof(H52B)=Sof(C53C)=Sof(H53A)=Sof(H53B)=Sof(H54A)=
 Sof(H54B)=Sof(C55C)=Sof(H55A)=Sof(H55B)=Sof(H55C)=1-FVAR(1)
 Sof(H47C)=Sof(H47D)=Sof(C48A)=Sof(H48C)=Sof(H48D)=Sof(C49A)=Sof(H49C)=
 Sof(H49D)=Sof(C50A)=Sof(H50C)=Sof(H50D)=Sof(C51A)=Sof(H51C)=Sof(H51D)=
 Sof(C52A)=Sof(H52C)=Sof(H52D)=Sof(C53A)=Sof(H53C)=Sof(H53D)=Sof(H54C)=
 Sof(H54D)=Sof(C55A)=Sof(H55D)=Sof(H55E)=Sof(H55F)=FVAR(1)
 Sof(C54A)=1.5*FVAR(2)
 Sof(H78C)=Sof(H78D)=Sof(C79C)=Sof(H79C)=Sof(H79D)=Sof(C80C)=Sof(H80C)=
 Sof(H80D)=Sof(C81C)=Sof(H81D)=Sof(H81E)=Sof(H81F)=1-FVAR(2)
 Sof(H78A)=Sof(H78B)=Sof(C79A)=Sof(H79A)=Sof(H79B)=Sof(C80A)=Sof(H80A)=
 Sof(H80B)=Sof(C81A)=Sof(H81A)=Sof(H81B)=Sof(H81C)=FVAR(2)
 Sof(C68B)=Sof(H68D)=Sof(H68E)=Sof(H68F)=1-FVAR(3)
 Sof(C68)=Sof(H68G)=Sof(H68H)=Sof(H68I)=FVAR(3)
6.a Riding coordinates:
 C55(H55G,H55H,H55I), C81(H81G,H81H,H81I), C92(H92D,H92E,H92F), C68B(H68D,H68E,
 H68F), C68(H68G,H68H,H68I), C68A(H68A,H68B,H68C), C92A(H92A,H92B,H92C),
 C81A(H81A,H81B,H81C), C81C(H81D,H81E,H81F), C55C(H55A,H55B,H55C), C55A(H55D,
 H55E,H55F)
6.b Secondary CH2 refined with riding coordinates:
 C45(H45C,H45D), C46(H46C,H46D), C47(H47E,H47F), C48(H48E,H48F), C49(H49E,
 H49F), C50(H50E,H50F), C51(H51E,H51F), C52(H52E,H52F), C53(H53E,H53F),
 C54(H54E,H54F), C56(H56C,H56D), C63(H63C,H63D), C64(H64C,H64D), C65(H65C,H65D),
  C66(H66C,H66D), C69(H69C,H69D), C76(H76C,H76D), C77(H77C,H77D), C78(H78E,
 H78F), C79(H79E,H79F), C80(H80E,H80F), C82(H82C,H82D), C83(H83C,H83D),
 C84(H84C,H84D), C85(H85C,H85D), C86(H86C,H86D), C87(H87C,H87D), C88(H88C,H88D),
  C89(H89C,H89D), C90(H90C,H90D), C91(H91C,H91D), C45A(H45A,H45B), C46A(H46A,
 H46B), C47A(H47C,H47D), C47A(H47A,H47B), C56A(H56A,H56B), C63A(H63A,H63B),
 C64A(H64A,H64B), C65A(H65A,H65B), C66A(H66A,H66B), C67A(H67A,H67B), C69A(H69A,
 H69B), C76A(H76A,H76B), C77A(H77A,H77B), C78A(H78A,H78B), C78A(H78C,H78D),
 C82A(H82A,H82B), C83A(H83A,H83B), C84A(H84A,H84B), C85A(H85A,H85B), C86A(H86A,
 H86B), C87A(H87A,H87B), C88A(H88A,H88B), C89A(H89A,H89B), C90A(H90A,H90B),
 C91A(H91A,H91B), C79A(H79A,H79B), C80A(H80A,H80B), C79C(H79C,H79D), C80C(H80C,
 H80D), C48C(H48A,H48B), C49C(H49A,H49B), C50C(H50A,H50B), C51C(H51A,H51B),
 C52C(H52A,H52B), C53C(H53A,H53B), C54C(H54A,H54B), C48A(H48C,H48D), C49A(H49C,
 H49D), C50A(H50C,H50D), C51A(H51C,H51D), C52A(H52C,H52D), C53A(H53C,H53D),
 C54A(H54C,H54D)
6.c Aromatic/amide H refined with riding coordinates:
 C94(H94), C95(H95), C96(H96), C97(H97), C100(H100), C101(H101), C102(H102),
 C103(H103), C106(H106), C107(H107), C108(H108), C109(H109), C112(H112),
 C113(H113), C114(H114), C115(H115), C118(H118), C119(H119), C120(H120),
 C121(H121), C4(H4), C7(H7), C13(H13), C32(H32), C36(H36), C39(H39), C58(H58),
 C59(H59), C61(H61), C62(H62), C71(H71), C72(H72), C74(H74), C75(H75), C4A(H4A),
  C7A(H7A), C13A(H13A), C32A(H32A), C36A(H36A), C39A(H39A), C58A(H58A),
 C59A(H59A), C61A(H61A), C62A(H62A), C71A(H71A), C72A(H72A), C74A(H74A),
 C75A(H75A)
;
_platon_squeeze_void_probe_radius 1.20
_olex2_submission_special_instructions 'No special instructions were received'
_oxdiff_exptl_absorpt_empirical_details
;
Empirical correction (ABSPACK) includes:
- Absorption correction using spherical harmonics
- Frame scaling
;

loop_
_space_group_symop_operation_xyz
'x, y, z'
'-x, -y, -z'

loop_
_atom_site_label
_atom_site_type_symbol
_atom_site_fract_x
_atom_site_fract_y
_atom_site_fract_z
_atom_site_U_iso_or_equiv
_atom_site_adp_type
_atom_site_occupancy
_atom_site_site_symmetry_order
_atom_site_calc_flag
_atom_site_refinement_flags_posn
_atom_site_refinement_flags_adp
_atom_site_refinement_flags_occupancy
_atom_site_disorder_assembly
_atom_site_disorder_group
Cl1 Cl -0.0023(2) 0.1107(3) 0.50744(18) 0.1833(17) Uani 1 1 d . U . . .
Cl2 Cl 0.07307(18) 0.2284(2) 0.51583(17) 0.1601(14) Uani 1 1 d . . . . .
C93 C 0.0353(5) 0.1498(6) 0.5772(5) 0.121(3) Uani 1 1 d D U . . .
C94 C 0.0503(5) 0.1577(5) 0.6191(4) 0.095(3) Uani 1 1 d D U . . .
H94 H 0.075599 0.190357 0.622118 0.114 Uiso 1 1 calc R U . . .
C95 C 0.0136(6) 0.0990(6) 0.6539(5) 0.144(4) Uani 1 1 d D U . . .
H95 H 0.011741 0.093046 0.687623 0.173 Uiso 1 1 calc R U . . .
C96 C -0.0214(7) 0.0466(7) 0.6518(6) 0.135(4) Uani 1 1 d D U . . .
H96 H -0.042149 0.010180 0.681807 0.162 Uiso 1 1 calc R U . . .
C97 C -0.0250(7) 0.0492(7) 0.6047(5) 0.138(4) Uani 1 1 d D U . . .
H97 H -0.046279 0.014384 0.600806 0.166 Uiso 1 1 calc R U . . .
C98 C 0.0051(6) 0.1066(7) 0.5639(5) 0.144(4) Uani 1 1 d D U . . .
Cl3 Cl 0.83217(17) 0.36219(16) 0.30274(14) 0.1289(10) Uani 1 1 d . . . . .
Cl4 Cl 0.9031(2) 0.47952(18) 0.31164(15) 0.1632(15) Uani 1 1 d . . . . .
C99 C 0.8783(6) 0.4044(5) 0.3640(5) 0.111(3) Uani 1 1 d D U . . .
C100 C 0.8924(7) 0.3972(7) 0.4090(5) 0.137(4) Uani 1 1 d D U . . .
H100 H 0.914700 0.432282 0.411864 0.165 Uiso 1 1 calc R U . . .
C101 C 0.8718(7) 0.3357(6) 0.4492(5) 0.142(4) Uani 1 1 d D U . . .
H101 H 0.880950 0.327877 0.480465 0.170 Uiso 1 1 calc R U . . .
C102 C 0.8381(7) 0.2854(6) 0.4447(5) 0.130(4) Uani 1 1 d D U . . .
H102 H 0.823338 0.244817 0.473336 0.156 Uiso 1 1 calc R U . . .
C103 C 0.8252(6) 0.2926(5) 0.3993(4) 0.121(4) Uani 1 1 d D U . . .
H103 H 0.802421 0.258057 0.396324 0.145 Uiso 1 1 calc R U . . .
C104 C 0.8475(5) 0.3527(5) 0.3590(4) 0.100(3) Uani 1 1 d D U . . .
Cl5 Cl 0.6798(2) 0.2684(2) 0.56174(17) 0.1628(14) Uani 1 1 d . . . . .
Cl6 Cl 0.6988(3) 0.4037(2) 0.5785(2) 0.208(2) Uani 1 1 d . . . . .
C105 C 0.7631(10) 0.3354(8) 0.5847(7) 0.176(7) Uani 1 1 d . . . . .
C106 C 0.8237(12) 0.3358(10) 0.5970(8) 0.209(9) Uani 1 1 d . . . . .
H106 H 0.832767 0.378778 0.598902 0.251 Uiso 1 1 calc R U . . .
C107 C 0.8710(10) 0.2798(9) 0.6066(7) 0.183(7) Uani 1 1 d . U . . .
H107 H 0.912007 0.282525 0.615131 0.219 Uiso 1 1 calc R U . . .
C108 C 0.8562(8) 0.2191(8) 0.6033(6) 0.153(6) Uani 1 1 d . U . . .
H108 H 0.887160 0.178114 0.611523 0.183 Uiso 1 1 calc R U . . .
C109 C 0.7993(7) 0.2135(8) 0.5888(5) 0.140(5) Uani 1 1 d . . . . .
H109 H 0.792829 0.171160 0.584808 0.168 Uiso 1 1 calc R U . . .
C110 C 0.7512(7) 0.2732(7) 0.5803(5) 0.123(4) Uani 1 1 d . . . . .
Cl7 Cl 0.6567(3) 1.0905(2) 0.6432(2) 0.223(3) Uani 1 1 d . . . . .
Cl8 Cl 0.7850(3) 1.0322(2) 0.6896(2) 0.191(2) Uani 1 1 d . . . . .
C111 C 0.6776(7) 1.0014(7) 0.6676(5) 0.123(4) Uani 1 1 d . . . . .
C112 C 0.6389(6) 0.9555(7) 0.6628(5) 0.125(4) Uani 1 1 d . . . . .
H112 H 0.601650 0.973371 0.647235 0.150 Uiso 1 1 calc R U . . .
C113 C 0.6547(7) 0.8859(7) 0.6804(5) 0.120(4) Uani 1 1 d . . . . .
H113 H 0.627590 0.854237 0.678117 0.144 Uiso 1 1 calc R U . . .
C114 C 0.7114(7) 0.8586(7) 0.7024(4) 0.120(4) Uani 1 1 d . . . . .
H114 H 0.722135 0.808958 0.714907 0.144 Uiso 1 1 calc R U . . .
C115 C 0.7497(8) 0.9037(7) 0.7053(5) 0.127(4) Uani 1 1 d . . . . .
H115 H 0.788316 0.886071 0.719492 0.153 Uiso 1 1 calc R U . . .
C116 C 0.7330(7) 0.9758(7) 0.6877(5) 0.122(4) Uani 1 1 d . . . . .
Cl9 Cl 0.99775(14) 0.68918(13) 0.80356(10) 0.1058(8) Uani 1 1 d . . . . .
Cl10 Cl 0.9194(2) 0.55115(19) 0.83291(17) 0.1516(13) Uani 1 1 d . . . . .
C117 C 0.9755(5) 0.6307(4) 0.8685(4) 0.117(4) Uani 1 1 d D U . . .
C118 C 0.9932(4) 0.6505(4) 0.9042(3) 0.072(2) Uani 1 1 d D U . . .
H118 H 1.016060 0.691649 0.896745 0.087 Uiso 1 1 calc R U . . .
C119 C 0.9726(5) 0.6015(5) 0.9505(4) 0.114(3) Uani 1 1 d D U . . .
H119 H 0.980595 0.609985 0.977774 0.137 Uiso 1 1 calc R U . . .
C120 C 0.9407(6) 0.5397(5) 0.9622(5) 0.130(4) Uani 1 1 d D U . . .
H120 H 0.929366 0.508446 0.996080 0.156 Uiso 1 1 calc R U . . .
C121 C 0.9254(5) 0.5231(5) 0.9262(4) 0.108(3) Uani 1 1 d D U . . .
H121 H 0.903794 0.481125 0.933863 0.129 Uiso 1 1 calc R U . . .
C122 C 0.9433(5) 0.5709(5) 0.8780(4) 0.110(3) Uani 1 1 d D U . . .
S1 S 0.85894(9) 0.86773(8) -0.00423(6) 0.0577(4) Uani 1 1 d . . . . .
S2 S 0.92901(9) 1.07355(8) -0.07420(6) 0.0569(4) Uani 1 1 d . . . . .
S3 S 0.99647(10) 1.25726(8) -0.01093(7) 0.0655(5) Uani 1 1 d . . . . .
S4 S 0.94145(9) 1.15872(8) 0.18815(7) 0.0606(4) Uani 1 1 d . . . . .
S5 S 0.83698(9) 0.98498(8) 0.30228(7) 0.0588(4) Uani 1 1 d . . . . .
F1 F 0.7182(3) 0.5020(2) 0.0365(2) 0.1103(18) Uani 1 1 d . . . . .
F2 F 0.7239(3) 0.5182(3) -0.0576(2) 0.1126(18) Uani 1 1 d . . . . .
F3 F 0.7210(3) 0.7529(3) 0.63094(19) 0.1128(18) Uani 1 1 d . . . . .
F4 F 0.6747(3) 0.7062(3) 0.5743(2) 0.1130(18) Uani 1 1 d . . . . .
O1 O 0.8282(3) 0.7371(3) 0.0105(2) 0.0858(16) Uani 1 1 d . . . . .
O2 O 0.7593(3) 0.9033(3) 0.3927(2) 0.0734(13) Uani 1 1 d . . . . .
N1 N 0.7906(5) 0.7193(5) -0.2128(3) 0.113(3) Uani 1 1 d . . . . .
N2 N 0.8776(4) 0.8973(4) -0.2216(3) 0.087(2) Uani 1 1 d . . . . .
N3 N 0.9721(3) 1.1968(2) -0.0255(2) 0.0560(13) Uani 1 1 d . . . . .
N4 N 0.9806(3) 1.2200(3) 0.0502(2) 0.0613(14) Uani 1 1 d . . . . .
N5 N 0.8872(3) 0.9684(2) 0.06846(19) 0.0498(12) Uani 1 1 d . . . . .
N6 N 0.8787(3) 1.0069(2) 0.1673(2) 0.0513(12) Uani 1 1 d . . . . .
N7 N 0.8927(5) 1.1142(5) 0.4417(3) 0.111(3) Uani 1 1 d . . . . .
N8 N 0.8439(6) 0.9662(6) 0.5857(4) 0.133(4) Uani 1 1 d . . . . .
C1 C 0.8371(4) 0.7826(4) -0.0788(3) 0.0638(17) Uani 1 1 d . . . . .
C2 C 0.8196(4) 0.7316(4) -0.0269(3) 0.071(2) Uani 1 1 d . . . . .
C3 C 0.7913(4) 0.6706(4) -0.0284(3) 0.0689(19) Uani 1 1 d . . . . .
C4 C 0.7671(5) 0.6102(4) 0.0113(4) 0.083(2) Uani 1 1 d . . . . .
H4 H 0.767526 0.603383 0.044683 0.100 Uiso 1 1 calc R U . . .
C5 C 0.7424(5) 0.5607(4) 0.0006(4) 0.085(2) Uani 1 1 d . . . . .
C6 C 0.7453(4) 0.5711(4) -0.0482(4) 0.086(3) Uani 1 1 d . . . . .
C7 C 0.7693(4) 0.6301(4) -0.0891(4) 0.078(2) Uani 1 1 d . . . . .
H7 H 0.769657 0.635185 -0.122422 0.094 Uiso 1 1 calc R U . . .
C8 C 0.7932(4) 0.6822(4) -0.0785(3) 0.0688(19) Uani 1 1 d . . . . .
C9 C 0.8208(4) 0.7509(4) -0.1116(3) 0.0636(17) Uani 1 1 d . . . . .
C10 C 0.8281(4) 0.7780(4) -0.1618(3) 0.0698(19) Uani 1 1 d . . . . .
C11 C 0.8064(5) 0.7430(5) -0.1896(4) 0.086(2) Uani 1 1 d . . . . .
C12 C 0.8556(4) 0.8444(5) -0.1937(3) 0.072(2) Uani 1 1 d . . . . .
C13 C 0.8611(4) 0.8485(4) -0.0951(3) 0.0627(17) Uani 1 1 d . . . . .
H13 H 0.871969 0.870607 -0.130694 0.075 Uiso 1 1 calc R U . . .
C14 C 0.8732(4) 0.8906(3) -0.0697(2) 0.0567(15) Uani 1 1 d . . . . .
C15 C 0.8970(4) 0.9588(3) -0.0971(3) 0.0575(15) Uani 1 1 d . . . . .
C16 C 0.9030(3) 0.9904(3) -0.0640(3) 0.0580(16) Uani 1 1 d . . . . .
C17 C 0.8858(3) 0.9476(3) -0.0125(3) 0.0582(16) Uani 1 1 d . . . . .
C18 C 0.8942(3) 0.9833(3) 0.0180(2) 0.0550(15) Uani 1 1 d . . . . .
C19 C 0.9181(3) 1.0504(3) -0.0102(2) 0.0509(14) Uani 1 1 d . . . . .
C20 C 0.9258(3) 1.0794(3) 0.0240(3) 0.0531(15) Uani 1 1 d . . . . .
C21 C 0.9511(3) 1.1446(3) 0.0177(3) 0.0522(15) Uani 1 1 d . . . . .
C22 C 0.9557(3) 1.1574(3) 0.0614(3) 0.0557(15) Uani 1 1 d . . . . .
C23 C 0.9326(3) 1.1068(3) 0.1096(3) 0.0525(14) Uani 1 1 d . . . . .
C24 C 0.9043(3) 1.0432(3) 0.1165(2) 0.0521(14) Uani 1 1 d . . . . .
C25 C 0.9061(3) 1.0278(3) 0.0728(2) 0.0520(14) Uani 1 1 d . . . . .
C26 C 0.9251(3) 1.1069(3) 0.1590(3) 0.0548(15) Uani 1 1 d . . . . .
C27 C 0.8912(3) 1.0458(3) 0.1929(2) 0.0550(15) Uani 1 1 d . . . . .
C28 C 0.8775(3) 1.0415(3) 0.2434(3) 0.0570(15) Uani 1 1 d . . . . .
C29 C 0.9005(4) 1.0998(3) 0.2479(3) 0.0576(16) Uani 1 1 d . . . . .
C30 C 0.8855(4) 1.1002(3) 0.2967(3) 0.0598(16) Uani 1 1 d . . . . .
C31 C 0.8516(4) 1.0401(3) 0.3311(3) 0.0579(16) Uani 1 1 d . . . . .
C32 C 0.8371(4) 1.0241(4) 0.3847(3) 0.0661(18) Uani 1 1 d . . . . .
H32 H 0.850074 1.059800 0.393125 0.079 Uiso 1 1 calc R U . . .
C33 C 0.8088(4) 0.9693(4) 0.4260(3) 0.0638(17) Uani 1 1 d . . . . .
C34 C 0.7722(4) 0.9109(4) 0.4286(3) 0.0689(19) Uani 1 1 d . . . . .
C35 C 0.7539(4) 0.8643(4) 0.4816(3) 0.0702(19) Uani 1 1 d . . . . .
C36 C 0.7204(5) 0.8021(4) 0.5010(3) 0.081(2) Uani 1 1 d . . . . .
H36 H 0.706389 0.784878 0.479852 0.097 Uiso 1 1 calc R U . . .
C37 C 0.7078(5) 0.7659(5) 0.5525(3) 0.086(2) Uani 1 1 d . . . . .
C38 C 0.7322(5) 0.7903(5) 0.5819(3) 0.085(2) Uani 1 1 d . . . . .
C39 C 0.7658(5) 0.8521(5) 0.5628(3) 0.086(2) Uani 1 1 d . . . . .
H39 H 0.780966 0.868137 0.583964 0.103 Uiso 1 1 calc R U . . .
C40 C 0.7770(4) 0.8904(4) 0.5112(3) 0.072(2) Uani 1 1 d . . . . .
C41 C 0.8100(4) 0.9568(4) 0.4781(3) 0.0688(19) Uani 1 1 d . . . . .
C42 C 0.8376(4) 0.9970(5) 0.4950(3) 0.077(2) Uani 1 1 d . . . . .
C43 C 0.8682(5) 1.0615(6) 0.4644(4) 0.088(3) Uani 1 1 d . . . . .
C44 C 0.8396(6) 0.9775(6) 0.5458(4) 0.102(3) Uani 1 1 d . . . . .
C45 C 0.9138(4) 0.9964(4) -0.1530(3) 0.0669(18) Uani 1 1 d . . . . .
H45C H 0.920705 0.961400 -0.170432 0.080 Uiso 1 1 calc R U . . .
H45D H 0.958492 1.019397 -0.164573 0.080 Uiso 1 1 calc R U . . .
C46 C 0.8551(5) 1.0526(5) -0.1677(3) 0.087(2) Uani 1 1 d . . . . .
H46C H 0.811135 1.029060 -0.157638 0.105 Uiso 1 1 calc R U . . .
H46D H 0.846537 1.085908 -0.148744 0.105 Uiso 1 1 calc R U . . .
C47 C 0.8727(6) 1.0936(5) -0.2235(3) 0.100(3) Uani 1 1 d . . . . .
H47E H 0.919200 1.112738 -0.233707 0.120 Uiso 1 1 calc R U . . .
H47F H 0.877598 1.060191 -0.241812 0.120 Uiso 1 1 calc R U . . .
C48 C 0.8212(7) 1.1536(7) -0.2406(5) 0.132(4) Uani 1 1 d . . . . .
H48E H 0.820160 1.189613 -0.225184 0.158 Uiso 1 1 calc R U . . .
H48F H 0.838828 1.175746 -0.277704 0.158 Uiso 1 1 calc R U . . .
C49 C 0.7509(9) 1.1357(8) -0.2289(5) 0.153(5) Uani 1 1 d . . . . .
H49E H 0.729764 1.122187 -0.191873 0.184 Uiso 1 1 calc R U . . .
H49F H 0.752263 1.093941 -0.238819 0.184 Uiso 1 1 calc R U . . .
C50 C 0.7010(9) 1.1991(10) -0.2567(7) 0.188(7) Uani 1 1 d . . . . .
H50E H 0.698562 1.240163 -0.245762 0.226 Uiso 1 1 calc R U . . .
H50F H 0.723483 1.213858 -0.293629 0.226 Uiso 1 1 calc R U . . .
C51 C 0.6256(9) 1.1807(9) -0.2465(6) 0.182(7) Uani 1 1 d . . . . .
H51E H 0.602759 1.165770 -0.209647 0.218 Uiso 1 1 calc R U . . .
H51F H 0.627530 1.140299 -0.258007 0.218 Uiso 1 1 calc R U . . .
C52 C 0.5806(9) 1.2433(10) -0.2735(7) 0.197(8) Uani 1 1 d . . . . .
H52E H 0.575646 1.282291 -0.259936 0.237 Uiso 1 1 calc R U . . .
H52F H 0.605542 1.260721 -0.309961 0.237 Uiso 1 1 calc R U . . .
C53 C 0.5116(10) 1.2253(10) -0.2675(6) 0.185(8) Uani 1 1 d . . . . .
H53E H 0.489242 1.203101 -0.230922 0.223 Uiso 1 1 calc R U . . .
H53F H 0.517266 1.189057 -0.283675 0.223 Uiso 1 1 calc R U . . .
C54 C 0.4613(8) 1.2850(9) -0.2887(6) 0.172(6) Uani 1 1 d . . . . .
H54E H 0.483770 1.307377 -0.325208 0.206 Uiso 1 1 calc R U . . .
H54F H 0.455395 1.321097 -0.272344 0.206 Uiso 1 1 calc R U . . .
C55 C 0.3873(8) 1.2656(8) -0.2825(5) 0.159(5) Uani 1 1 d . . . . .
H55G H 0.360483 1.252047 -0.246768 0.238 Uiso 1 1 d R U . . .
H55H H 0.392193 1.225737 -0.294708 0.238 Uiso 1 1 d R U . . .
H55I H 0.362333 1.306277 -0.302238 0.238 Uiso 1 1 d R U . . .
C56 C 0.8902(3) 0.8945(3) 0.1018(3) 0.0561(16) Uani 1 1 d . . . . .
H56C H 0.898024 0.893167 0.133508 0.067 Uiso 1 1 calc R U . . .
H56D H 0.930952 0.867984 0.085143 0.067 Uiso 1 1 calc R U . . .
C57 C 0.8240(3) 0.8583(3) 0.1145(2) 0.0547(15) Uani 1 1 d . . . . .
C58 C 0.8304(4) 0.7852(3) 0.1270(3) 0.070(2) Uani 1 1 d . . . . .
H58 H 0.874850 0.760016 0.128187 0.084 Uiso 1 1 calc R U . . .
C59 C 0.7726(5) 0.7491(4) 0.1376(4) 0.088(3) Uani 1 1 d . . . . .
H59 H 0.777887 0.699106 0.146025 0.105 Uiso 1 1 calc R U . . .
C60 C 0.7075(4) 0.7837(4) 0.1362(3) 0.079(2) Uani 1 1 d . . . . .
C61 C 0.7017(4) 0.8565(4) 0.1231(3) 0.078(2) Uani 1 1 d . . . . .
H61 H 0.657611 0.881839 0.120880 0.093 Uiso 1 1 calc R U . . .
C62 C 0.7600(4) 0.8931(4) 0.1129(3) 0.0678(19) Uani 1 1 d . . . . .
H62 H 0.754859 0.943087 0.104828 0.081 Uiso 1 1 calc R U . . .
C63 C 0.6443(5) 0.7444(5) 0.1462(5) 0.106(3) Uani 1 1 d . . . . .
H63C H 0.630389 0.715823 0.182531 0.128 Uiso 1 1 calc R U . . .
H63D H 0.604605 0.779683 0.139479 0.128 Uiso 1 1 calc R U . . .
C64 C 0.6541(7) 0.6963(7) 0.1160(6) 0.147(4) Uani 1 1 d . U . . .
H64C H 0.693174 0.660153 0.122610 0.177 Uiso 1 1 calc R U . . .
H64D H 0.666776 0.724167 0.079538 0.177 Uiso 1 1 calc R U . . .
C65 C 0.5852(7) 0.6590(8) 0.1304(6) 0.168(4) Uani 1 1 d D U . . .
H65C H 0.562459 0.647475 0.167119 0.201 Uiso 1 1 calc R U . . .
H65D H 0.551997 0.691947 0.112356 0.201 Uiso 1 1 calc R U . . .
C66 C 0.5996(8) 0.5920(8) 0.1170(7) 0.198(5) Uani 1 1 d D U . . .
H66C H 0.632965 0.559409 0.134951 0.237 Uiso 1 1 calc R U . . .
H66D H 0.622565 0.603835 0.080241 0.237 Uiso 1 1 calc R U . . .
C67 C 0.5335(9) 0.5542(11) 0.1304(9) 0.209(5) Uani 1 1 d D U . . .
C69 C 0.8247(3) 0.9563(3) 0.1915(3) 0.0555(15) Uani 1 1 d . . . . .
H69C H 0.810464 0.948416 0.164878 0.067 Uiso 1 1 calc R U . . .
H69D H 0.782848 0.976948 0.211793 0.067 Uiso 1 1 calc R U . . .
C70 C 0.8480(4) 0.8855(3) 0.2254(3) 0.0588(16) Uani 1 1 d . . . . .
C71 C 0.8020(4) 0.8315(4) 0.2472(3) 0.077(2) Uani 1 1 d . . . . .
H71 H 0.758682 0.838724 0.239021 0.093 Uiso 1 1 calc R U . . .
C72 C 0.8194(5) 0.7669(4) 0.2812(4) 0.089(3) Uani 1 1 d . . . . .
H72 H 0.788158 0.730235 0.295217 0.107 Uiso 1 1 calc R U . . .
C73 C 0.8821(5) 0.7554(4) 0.2949(3) 0.077(2) Uani 1 1 d . . . . .
C74 C 0.9277(4) 0.8081(4) 0.2715(3) 0.0690(19) Uani 1 1 d . . . . .
H74 H 0.971639 0.800788 0.278950 0.083 Uiso 1 1 calc R U . . .
C75 C 0.9111(4) 0.8721(3) 0.2372(3) 0.0579(16) Uani 1 1 d . . . . .
H75 H 0.944013 0.907401 0.221589 0.070 Uiso 1 1 calc R U . . .
C76 C 0.8985(5) 0.6879(4) 0.3347(4) 0.102(3) Uani 1 1 d . . . . .
H76C H 0.948831 0.684423 0.333270 0.122 Uiso 1 1 calc R U . . .
H76D H 0.890257 0.646917 0.327243 0.122 Uiso 1 1 calc R U . . .
C77 C 0.8538(7) 0.6845(5) 0.3874(4) 0.116(3) Uani 1 1 d . U . . .
H77C H 0.804091 0.680774 0.390143 0.139 Uiso 1 1 calc R U . . .
H77D H 0.856270 0.729158 0.392694 0.139 Uiso 1 1 calc R U . . .
C78 C 0.8769(8) 0.6213(6) 0.4297(5) 0.145(4) Uani 1 1 d . U . . .
H78E H 0.875599 0.576577 0.424179 0.174 Uiso 1 1 calc R U . . .
H78F H 0.925998 0.625735 0.427979 0.174 Uiso 1 1 calc R U . . .
C79 C 0.8295(9) 0.6188(7) 0.4816(5) 0.170(4) Uani 1 1 d D U . . .
H79E H 0.780204 0.614522 0.483645 0.204 Uiso 1 1 calc R U . . .
H79F H 0.831144 0.663089 0.487700 0.204 Uiso 1 1 calc R U . . .
C80 C 0.8542(10) 0.5552(9) 0.5217(6) 0.211(6) Uani 1 1 d D U . . .
H80E H 0.899868 0.562204 0.524805 0.253 Uiso 1 1 calc R U . . .
H80F H 0.858321 0.510809 0.514331 0.253 Uiso 1 1 calc R U . . .
C81 C 0.7914(12) 0.5554(12) 0.5714(8) 0.302(11) Uani 1 1 d D U . . .
H81G H 0.799825 0.588644 0.585643 0.453 Uiso 1 1 d R U . . .
H81H H 0.788656 0.507844 0.596603 0.453 Uiso 1 1 d R U . . .
H81I H 0.746916 0.570154 0.562223 0.453 Uiso 1 1 d R U . . .
C82 C 0.9051(4) 1.1586(4) 0.3088(3) 0.0677(18) Uani 1 1 d . U . . .
H82C H 0.869871 1.163777 0.339765 0.081 Uiso 1 1 calc R U . . .
H82D H 0.902737 1.203555 0.280827 0.081 Uiso 1 1 calc R U . . .
C83 C 0.9778(4) 1.1464(4) 0.3168(3) 0.0729(18) Uani 1 1 d D U . . .
H83C H 1.013412 1.140751 0.286100 0.088 Uiso 1 1 calc R U . . .
H83D H 0.980277 1.102169 0.345341 0.088 Uiso 1 1 calc R U . . .
C84 C 0.9947(4) 1.2079(4) 0.3280(4) 0.087(2) Uani 1 1 d D U . . .
H84C H 0.991816 1.252013 0.299427 0.104 Uiso 1 1 calc R U . . .
H84D H 0.958920 1.213366 0.358619 0.104 Uiso 1 1 calc R U . . .
C85 C 1.0676(5) 1.1973(6) 0.3360(5) 0.123(3) Uani 1 1 d D U . . .
H85C H 1.101726 1.182132 0.308469 0.148 Uiso 1 1 calc R U . . .
H85D H 1.067133 1.158231 0.368181 0.148 Uiso 1 1 calc R U . . .
C86 C 1.0941(8) 1.2626(7) 0.3377(6) 0.171(4) Uani 1 1 d D U . . .
H86C H 1.143980 1.252740 0.338423 0.205 Uiso 1 1 calc R U . . .
H86D H 1.091377 1.303492 0.307084 0.205 Uiso 1 1 calc R U . . .
C87 C 1.0505(10) 1.2797(10) 0.3833(7) 0.226(5) Uani 1 1 d D U . . .
H87C H 1.052099 1.240158 0.414890 0.271 Uiso 1 1 calc R U . . .
H87D H 1.000999 1.294195 0.382582 0.271 Uiso 1 1 calc R U . . .
C88 C 1.0914(12) 1.3437(9) 0.3758(8) 0.240(5) Uani 1 1 d D U . . .
H88C H 1.075301 1.353839 0.408001 0.288 Uiso 1 1 calc R U . . .
H88D H 1.141830 1.326926 0.370928 0.288 Uiso 1 1 calc R U . . .
C89 C 1.0872(11) 1.4152(9) 0.3329(8) 0.230(5) Uani 1 1 d D U . . .
H89C H 1.040828 1.422427 0.326063 0.275 Uiso 1 1 calc R U . . .
H89D H 1.124072 1.413611 0.301569 0.275 Uiso 1 1 calc R U . . .
C90 C 1.0975(12) 1.4786(8) 0.3470(8) 0.233(5) Uani 1 1 d D U . . .
H90C H 1.065885 1.474573 0.381225 0.279 Uiso 1 1 calc R U . . .
H90D H 1.146508 1.474085 0.348941 0.279 Uiso 1 1 calc R U . . .
C91 C 1.0835(11) 1.5523(8) 0.3111(8) 0.221(5) Uani 1 1 d D U . . .
H91C H 1.033468 1.558029 0.311189 0.265 Uiso 1 1 calc R U . . .
H91D H 1.112502 1.555030 0.276488 0.265 Uiso 1 1 calc R U . . .
C92 C 1.0986(10) 1.6149(8) 0.3229(7) 0.207(6) Uani 1 1 d D U . . .
H92D H 1.148955 1.611960 0.320061 0.310 Uiso 1 1 d R U . . .
H92E H 1.071105 1.612939 0.357281 0.310 Uiso 1 1 d R U . . .
H92F H 1.085895 1.659479 0.298681 0.310 Uiso 1 1 d R U . . .
C68B C 0.4731(14) 0.5721(17) 0.1712(11) 0.238(11) Uani 0.659(19) 1 d D U P A 2
H68D H 0.486371 0.554212 0.202896 0.357 Uiso 0.659(19) 1 d R U P A 2
H68E H 0.429611 0.551802 0.176086 0.357 Uiso 0.659(19) 1 d R U P A 2
H68F H 0.465331 0.623812 0.160856 0.357 Uiso 0.659(19) 1 d R U P A 2
C68 C 0.550(2) 0.507(2) 0.0975(17) 0.194(11) Uani 0.341(19) 1 d D U P A 1
H68G H 0.560153 0.459232 0.119446 0.291 Uiso 0.341(19) 1 d R U P A 1
H68H H 0.592543 0.522261 0.069296 0.291 Uiso 0.341(19) 1 d R U P A 1
H68I H 0.511433 0.507452 0.084216 0.291 Uiso 0.341(19) 1 d R U P A 1
S1A S 0.52561(10) 0.21794(9) 0.46450(8) 0.0680(5) Uani 1 1 d . . . . .
S2A S 0.43652(10) 0.08940(9) 0.41928(8) 0.0701(5) Uani 1 1 d . . . . .
S3A S 0.30462(11) -0.14656(10) 0.51320(9) 0.0798(6) Uani 1 1 d . . . . .
S4A S 0.26374(10) -0.22015(9) 0.71079(8) 0.0727(5) Uani 1 1 d . . . . .
S5A S 0.28656(10) -0.11815(9) 0.80461(8) 0.0683(5) Uani 1 1 d . . . . .
F1A F 0.7499(4) 0.5140(4) 0.4512(3) 0.150(3) Uani 1 1 d . . . . .
F2A F 0.7704(5) 0.5923(4) 0.3548(3) 0.174(3) Uani 1 1 d . . . . .
F3A F 0.2588(4) -0.1711(3) 1.1185(2) 0.128(2) Uani 1 1 d . . . . .
F4A F 0.2922(3) -0.0463(3) 1.0499(2) 0.1162(18) Uani 1 1 d . . . . .
O1A O 0.6075(3) 0.3099(3) 0.4619(2) 0.0915(17) Uani 1 1 d . . . . .
O2A O 0.2629(3) -0.0773(3) 0.8865(2) 0.0757(14) Uani 1 1 d . . . . .
N1A N 0.6942(6) 0.5685(5) 0.2236(4) 0.138(4) Uani 1 1 d . . . . .
N2A N 0.5873(5) 0.3965(5) 0.2410(3) 0.115(3) Uani 1 1 d . . . . .
N3A N 0.3436(3) -0.0722(3) 0.4890(3) 0.0727(17) Uani 1 1 d . . . . .
N4A N 0.2968(3) -0.1646(3) 0.5729(3) 0.0724(17) Uani 1 1 d . . . . .
N5A N 0.4298(3) 0.0621(3) 0.5560(2) 0.0641(15) Uani 1 1 d . . . . .
N6A N 0.3525(3) -0.0455(3) 0.6659(2) 0.0654(15) Uani 1 1 d . . . . .
N7A N 0.1522(5) -0.3800(4) 0.9736(4) 0.116(3) Uani 1 1 d . . . . .
N8A N 0.1739(7) -0.3733(5) 1.1068(4) 0.158(5) Uani 1 1 d . . . . .
C1A C 0.6152(4) 0.3579(4) 0.3728(3) 0.076(2) Uani 1 1 d . . . . .
C2A C 0.6262(4) 0.3541(4) 0.4207(3) 0.073(2) Uani 1 1 d . . . . .
C3A C 0.6661(4) 0.4156(4) 0.4084(4) 0.079(2) Uani 1 1 d . . . . .
C4A C 0.6897(5) 0.4332(4) 0.4409(4) 0.093(3) Uani 1 1 d . . . . .
H4A H 0.681659 0.404599 0.475465 0.111 Uiso 1 1 calc R U . . .
C5A C 0.7250(6) 0.4931(6) 0.4220(5) 0.112(4) Uani 1 1 d . . . . .
C6A C 0.7367(6) 0.5327(5) 0.3725(5) 0.115(4) Uani 1 1 d . . . . .
C7A C 0.7137(5) 0.5176(5) 0.3392(5) 0.110(4) Uani 1 1 d . . . . .
H7A H 0.721516 0.547093 0.304903 0.132 Uiso 1 1 calc R U . . .
C8A C 0.6769(4) 0.4549(4) 0.3588(4) 0.084(3) Uani 1 1 d . . . . .
C9A C 0.6452(4) 0.4229(4) 0.3331(4) 0.082(2) Uani 1 1 d . . . . .
C10A C 0.6437(5) 0.4494(4) 0.2839(4) 0.087(3) Uani 1 1 d . . . . .
C11A C 0.6728(6) 0.5167(5) 0.2516(4) 0.105(3) Uani 1 1 d . . . . .
C12A C 0.6118(6) 0.4190(5) 0.2617(4) 0.090(3) Uani 1 1 d . . . . .
C13A C 0.5825(4) 0.3112(3) 0.3648(3) 0.073(2) Uani 1 1 d . . . . .
H13A H 0.584429 0.321534 0.330434 0.087 Uiso 1 1 calc R U . . .
C14A C 0.5464(4) 0.2507(4) 0.3983(3) 0.0677(19) Uani 1 1 d . . . . .
C15A C 0.5185(4) 0.2104(4) 0.3790(3) 0.071(2) Uani 1 1 d . . . . .
C16A C 0.4813(4) 0.1549(3) 0.4186(3) 0.0622(17) Uani 1 1 d . . . . .
C17A C 0.4818(4) 0.1526(3) 0.4662(3) 0.0631(18) Uani 1 1 d . . . . .
C18A C 0.4457(4) 0.0933(3) 0.5046(3) 0.0650(18) Uani 1 1 d . . . . .
C19A C 0.4185(4) 0.0553(3) 0.4847(3) 0.0644(18) Uani 1 1 d . . . . .
C20A C 0.3861(4) -0.0018(3) 0.5252(3) 0.0617(17) Uani 1 1 d . . . . .
C21A C 0.3524(4) -0.0599(4) 0.5285(3) 0.0656(18) Uani 1 1 d . . . . .
C22A C 0.3264(4) -0.1130(3) 0.5758(3) 0.0679(19) Uani 1 1 d . . . . .
C23A C 0.3308(4) -0.1054(3) 0.6206(3) 0.0624(17) Uani 1 1 d . . . . .
C24A C 0.3602(4) -0.0446(3) 0.6172(3) 0.0625(17) Uani 1 1 d . . . . .
C25A C 0.3927(3) 0.0037(3) 0.5691(3) 0.0636(18) Uani 1 1 d . . . . .
C26A C 0.3056(4) -0.1431(3) 0.6722(3) 0.0675(19) Uani 1 1 d . . . . .
C27A C 0.3181(4) -0.1066(3) 0.6998(3) 0.0654(18) Uani 1 1 d . . . . .
C28A C 0.2929(4) -0.1369(3) 0.7517(3) 0.0620(17) Uani 1 1 d . . . . .
C29A C 0.2605(4) -0.1994(3) 0.7640(3) 0.0646(18) Uani 1 1 d . . . . .
C30A C 0.2296(4) -0.2315(4) 0.8153(3) 0.071(2) Uani 1 1 d . . . . .
C31A C 0.2397(4) -0.1935(4) 0.8442(3) 0.073(2) Uani 1 1 d . . . . .
C32A C 0.2208(4) -0.2191(4) 0.8972(3) 0.075(2) Uani 1 1 d . . . . .
H32A H 0.198446 -0.262234 0.911089 0.090 Uiso 1 1 calc R U . . .
C33A C 0.2272(4) -0.1962(4) 0.9332(3) 0.071(2) Uani 1 1 d . . . . .
C34A C 0.2505(4) -0.1274(4) 0.9260(3) 0.072(2) Uani 1 1 d . . . . .
C35A C 0.2529(4) -0.1303(4) 0.9755(3) 0.071(2) Uani 1 1 d . . . . .
C36A C 0.2736(4) -0.0783(5) 0.9863(4) 0.087(3) Uani 1 1 d . . . . .
H36A H 0.286681 -0.033840 0.961525 0.105 Uiso 1 1 calc R U . . .
C37A C 0.2739(5) -0.0955(5) 1.0360(4) 0.094(3) Uani 1 1 d . . . . .
C38A C 0.2547(5) -0.1597(5) 1.0712(4) 0.100(3) Uani 1 1 d . . . . .
C39A C 0.2351(5) -0.2110(5) 1.0601(4) 0.092(3) Uani 1 1 d . . . . .
H39A H 0.223075 -0.255570 1.085158 0.111 Uiso 1 1 calc R U . . .
C40A C 0.2333(4) -0.1959(4) 1.0104(3) 0.082(2) Uani 1 1 d . . . . .
C41A C 0.2137(4) -0.2379(4) 0.9866(3) 0.076(2) Uani 1 1 d . . . . .
C42A C 0.1900(5) -0.3033(4) 1.0114(3) 0.087(3) Uani 1 1 d . . . . .
C43A C 0.1692(6) -0.3441(5) 0.9888(4) 0.106(4) Uani 1 1 d . . . . .
C44A C 0.1818(6) -0.3396(5) 1.0644(4) 0.107(3) Uani 1 1 d . . . . .
C45A C 0.5261(4) 0.2223(4) 0.3251(3) 0.076(2) Uani 1 1 d . . . . .
H45A H 0.530990 0.175866 0.320359 0.091 Uiso 1 1 calc R U . . .
H45B H 0.569924 0.246137 0.304198 0.091 Uiso 1 1 calc R U . . .
C46A C 0.4643(5) 0.2669(5) 0.3062(4) 0.095(3) Uani 1 1 d . . . . .
H46A H 0.462163 0.315405 0.307033 0.115 Uiso 1 1 calc R U . . .
H46B H 0.419591 0.245897 0.328557 0.115 Uiso 1 1 calc R U . . .
C47A C 0.4737(8) 0.2701(8) 0.2508(5) 0.168(5) Uani 1 1 d D U . . .
H47C H 0.518200 0.290787 0.227695 0.202 Uiso 0.580(9) 1 calc R U P B -1
H47D H 0.473116 0.222429 0.249320 0.202 Uiso 0.580(9) 1 calc R U P B -1
H47A H 0.509729 0.303646 0.227689 0.202 Uiso 0.420(9) 1 calc R U P B -2
H47B H 0.492280 0.222780 0.248170 0.202 Uiso 0.420(9) 1 calc R U P B -2
C56A C 0.4716(4) 0.0762(3) 0.5840(3) 0.0676(19) Uani 1 1 d . . . . .
H56A H 0.522347 0.069835 0.567082 0.081 Uiso 1 1 calc R U . . .
H56B H 0.461795 0.041452 0.618676 0.081 Uiso 1 1 calc R U . . .
C57A C 0.4547(4) 0.1504(4) 0.5869(3) 0.0657(18) Uani 1 1 d . . . . .
C58A C 0.3893(4) 0.1857(4) 0.5874(3) 0.073(2) Uani 1 1 d . . . . .
H58A H 0.351973 0.161745 0.588585 0.088 Uiso 1 1 calc R U . . .
C59A C 0.3767(5) 0.2560(4) 0.5861(4) 0.091(3) Uani 1 1 d . . . . .
H59A H 0.331044 0.279144 0.586547 0.109 Uiso 1 1 calc R U . . .
C60A C 0.4291(7) 0.2915(5) 0.5841(4) 0.104(3) Uani 1 1 d . . . . .
C61A C 0.4939(7) 0.2568(5) 0.5859(4) 0.105(3) Uani 1 1 d . . . . .
H61A H 0.529716 0.280986 0.586394 0.126 Uiso 1 1 calc R U . . .
C62A C 0.5083(5) 0.1855(4) 0.5872(3) 0.085(2) Uani 1 1 d . . . . .
H62A H 0.553497 0.162029 0.588220 0.102 Uiso 1 1 calc R U . . .
C63A C 0.4175(7) 0.3694(5) 0.5792(5) 0.137(4) Uani 1 1 d . U . . .
H63A H 0.440744 0.377715 0.601387 0.164 Uiso 1 1 calc R U . . .
H63B H 0.366458 0.382024 0.590837 0.164 Uiso 1 1 calc R U . . .
C64A C 0.4479(8) 0.4187(6) 0.5230(6) 0.154(5) Uani 1 1 d . U . . .
H64A H 0.499935 0.411825 0.515102 0.185 Uiso 1 1 calc R U . . .
H64B H 0.434923 0.468179 0.522409 0.185 Uiso 1 1 calc R U . . .
C65A C 0.4260(8) 0.4112(6) 0.4764(6) 0.144(4) Uani 1 1 d . U . . .
H65A H 0.447380 0.366497 0.470077 0.173 Uiso 1 1 calc R U . . .
H65B H 0.374216 0.412194 0.484007 0.173 Uiso 1 1 calc R U . . .
C66A C 0.4528(9) 0.4705(9) 0.4339(6) 0.187(6) Uani 1 1 d . U . . .
H66A H 0.504223 0.470990 0.427509 0.224 Uiso 1 1 calc R U . . .
H66B H 0.429514 0.515181 0.439493 0.224 Uiso 1 1 calc R U . . .
C67A C 0.4350(10) 0.4611(9) 0.3854(7) 0.202(7) Uani 1 1 d D U . . .
H67A H 0.456955 0.414482 0.382924 0.242 Uiso 1 1 calc R U . . .
H67B H 0.383367 0.458514 0.394561 0.242 Uiso 1 1 calc R U . . .
C68A C 0.4572(12) 0.5172(11) 0.3307(7) 0.292(13) Uani 1 1 d D U . . .
H68A H 0.467328 0.560935 0.333100 0.438 Uiso 1 1 d R U . . .
H68B H 0.418768 0.527295 0.314940 0.438 Uiso 1 1 d R U . . .
H68C H 0.499438 0.498335 0.310120 0.438 Uiso 1 1 d R U . . .
C69A C 0.3459(4) 0.0157(3) 0.6827(3) 0.0638(18) Uani 1 1 d . . . . .
H69A H 0.296238 0.022881 0.701565 0.077 Uiso 1 1 calc R U . . .
H69B H 0.357291 0.058370 0.652404 0.077 Uiso 1 1 calc R U . . .
C70A C 0.3922(4) 0.0090(4) 0.7155(3) 0.0670(19) Uani 1 1 d . . . . .
C71A C 0.3816(6) 0.0609(6) 0.7368(5) 0.123(4) Uani 1 1 d . . . . .
H71A H 0.348826 0.100201 0.728643 0.147 Uiso 1 1 calc R U . . .
C72A C 0.4185(7) 0.0560(7) 0.7702(6) 0.158(6) Uani 1 1 d . . . . .
H72A H 0.410464 0.092487 0.784523 0.190 Uiso 1 1 calc R U . . .
C73A C 0.4666(6) 0.0002(6) 0.7834(5) 0.115(4) Uani 1 1 d . . . . .
C74A C 0.4783(5) -0.0493(5) 0.7601(4) 0.088(3) Uani 1 1 d . . . . .
H74A H 0.513042 -0.087209 0.766587 0.105 Uiso 1 1 calc R U . . .
C75A C 0.4407(4) -0.0455(4) 0.7270(3) 0.077(2) Uani 1 1 d . . . . .
H75A H 0.449019 -0.081593 0.712235 0.092 Uiso 1 1 calc R U . . .
C76A C 0.5068(7) -0.0041(8) 0.8204(6) 0.157(4) Uani 1 1 d . U . . .
H76A H 0.531896 0.039346 0.808251 0.189 Uiso 1 1 calc R U . . .
H76B H 0.542223 -0.045075 0.822464 0.189 Uiso 1 1 calc R U . . .
C77A C 0.4533(8) -0.0126(8) 0.8748(6) 0.161(4) Uani 1 1 d . U . . .
H77A H 0.421380 0.030959 0.872736 0.193 Uiso 1 1 calc R U . . .
H77B H 0.423994 -0.052309 0.884230 0.193 Uiso 1 1 calc R U . . .
C78A C 0.4878(8) -0.0261(8) 0.9166(6) 0.170(4) Uani 1 1 d D U . . .
H78A H 0.513307 -0.073570 0.922284 0.204 Uiso 0.670(15) 1 calc R U P C 1
H78B H 0.449991 -0.027819 0.948141 0.204 Uiso 0.670(15) 1 calc R U P C 1
H78C H 0.534364 -0.052677 0.910310 0.204 Uiso 0.330(15) 1 calc R U P C 2
H78D H 0.457550 -0.052168 0.950168 0.204 Uiso 0.330(15) 1 calc R U P C 2
C82A C 0.1926(4) -0.2988(3) 0.8365(3) 0.080(2) Uani 1 1 d . . . . .
H82A H 0.167777 -0.299214 0.812560 0.096 Uiso 1 1 calc R U . . .
H82B H 0.156711 -0.299811 0.868700 0.096 Uiso 1 1 calc R U . . .
C83A C 0.2428(5) -0.3651(4) 0.8459(4) 0.096(3) Uani 1 1 d . . . . .
H83A H 0.279119 -0.363376 0.813697 0.115 Uiso 1 1 calc R U . . .
H83B H 0.267105 -0.364690 0.870063 0.115 Uiso 1 1 calc R U . . .
C84A C 0.2075(6) -0.4340(4) 0.8665(5) 0.112(4) Uani 1 1 d . . . . .
H84A H 0.243439 -0.473629 0.873591 0.135 Uiso 1 1 calc R U . . .
H84B H 0.172044 -0.435931 0.899070 0.135 Uiso 1 1 calc R U . . .
C85A C 0.1734(6) -0.4448(5) 0.8344(4) 0.105(3) Uani 1 1 d . . . . .
H85A H 0.208250 -0.443351 0.801686 0.125 Uiso 1 1 calc R U . . .
H85B H 0.136433 -0.406092 0.827568 0.125 Uiso 1 1 calc R U . . .
C86A C 0.1388(6) -0.5185(5) 0.8594(5) 0.123(4) Uani 1 1 d . . . . .
H86A H 0.174957 -0.556742 0.869037 0.147 Uiso 1 1 calc R U . . .
H86B H 0.101074 -0.518231 0.890581 0.147 Uiso 1 1 calc R U . . .
C87A C 0.1088(6) -0.5332(6) 0.8249(5) 0.130(4) Uani 1 1 d . . . . .
H87A H 0.147641 -0.537220 0.795088 0.156 Uiso 1 1 calc R U . . .
H87B H 0.076433 -0.492327 0.812683 0.156 Uiso 1 1 calc R U . . .
C88A C 0.0692(6) -0.5997(4) 0.8479(5) 0.114(4) Uani 1 1 d . . . . .
H88A H 0.100536 -0.640326 0.861922 0.136 Uiso 1 1 calc R U . . .
H88B H 0.028371 -0.594534 0.876205 0.136 Uiso 1 1 calc R U . . .
C89A C 0.0436(6) -0.6155(5) 0.8115(5) 0.123(4) Uani 1 1 d . . . . .
H89A H 0.084882 -0.622718 0.784043 0.148 Uiso 1 1 calc R U . . .
H89B H 0.014666 -0.573497 0.796027 0.148 Uiso 1 1 calc R U . . .
C90A C -0.0001(6) -0.6801(5) 0.8334(5) 0.109(3) Uani 1 1 d . . . . .
H90A H 0.031319 -0.723003 0.843618 0.130 Uiso 1 1 calc R U . . .
H90B H -0.036467 -0.676722 0.864436 0.130 Uiso 1 1 calc R U . . .
C91A C -0.0351(8) -0.6897(6) 0.8001(5) 0.137(5) Uani 1 1 d . . . . .
H91A H 0.000937 -0.691131 0.768476 0.164 Uiso 1 1 calc R U . . .
H91B H -0.068226 -0.647920 0.791193 0.164 Uiso 1 1 calc R U . . .
C92A C -0.0746(6) -0.7543(5) 0.8214(4) 0.111(3) Uani 1 1 d . . . . .
H92A H -0.106250 -0.749919 0.801054 0.167 Uiso 1 1 d R U . . .
H92B H -0.102180 -0.759619 0.856294 0.167 Uiso 1 1 d R U . . .
H92C H -0.041340 -0.795869 0.820804 0.167 Uiso 1 1 d R U . . .
C79A C 0.5391(10) 0.0267(10) 0.9083(10) 0.171(5) Uani 0.670(15) 1 d D U P C 1
H79A H 0.573303 0.035568 0.874436 0.205 Uiso 0.670(15) 1 calc R U P C 1
H79B H 0.565396 0.007884 0.934096 0.205 Uiso 0.670(15) 1 calc R U P C 1
C80A C 0.4956(11) 0.0952(11) 0.9125(10) 0.167(5) Uani 0.670(15) 1 d D U P C 1
H80A H 0.455312 0.085055 0.943348 0.200 Uiso 0.670(15) 1 calc R U P C 1
H80B H 0.477271 0.119395 0.882708 0.200 Uiso 0.670(15) 1 calc R U P C 1
C81A C 0.5460(13) 0.1415(13) 0.9151(11) 0.176(7) Uani 0.670(15) 1 d D U P C 1
H81A H 0.566410 0.115856 0.943352 0.265 Uiso 0.670(15) 1 d R U P C 1
H81B H 0.519750 0.185056 0.920032 0.265 Uiso 0.670(15) 1 d R U P C 1
H81C H 0.583750 0.153476 0.883372 0.265 Uiso 0.670(15) 1 d R U P C 1
C79C C 0.495(3) 0.0504(12) 0.912(2) 0.169(5) Uani 0.330(15) 1 d D U P C 2
H79C H 0.519330 0.076305 0.876877 0.202 Uiso 0.330(15) 1 calc R U P C 2
H79D H 0.447134 0.073956 0.920423 0.202 Uiso 0.330(15) 1 calc R U P C 2
C80C C 0.535(2) 0.057(2) 0.9468(18) 0.169(6) Uani 0.330(15) 1 d D U P C 2
H80C H 0.512105 0.027218 0.981681 0.203 Uiso 0.330(15) 1 calc R U P C 2
H80D H 0.583137 0.034485 0.937162 0.203 Uiso 0.330(15) 1 calc R U P C 2
C81C C 0.543(3) 0.129(2) 0.949(2) 0.188(10) Uani 0.330(15) 1 d D U P C 2
H81D H 0.584056 0.150650 0.922217 0.281 Uiso 0.330(15) 1 d R U P C 2
H81E H 0.549426 0.122960 0.982097 0.281 Uiso 0.330(15) 1 d R U P C 2
H81F H 0.500426 0.159330 0.944897 0.281 Uiso 0.330(15) 1 d R U P C 2
C48C C 0.4071(17) 0.2922(16) 0.2321(18) 0.198(6) Uani 0.420(9) 1 d D U P B -2
H48A H 0.413519 0.276681 0.202858 0.237 Uiso 0.420(9) 1 calc R U P B -2
H48B H 0.366059 0.269700 0.259339 0.237 Uiso 0.420(9) 1 calc R U P B -2
C49C C 0.3942(16) 0.3728(15) 0.2166(12) 0.219(6) Uani 0.420(9) 1 d D U P B -2
H49A H 0.410932 0.394610 0.235510 0.263 Uiso 0.420(9) 1 calc R U P B -2
H49B H 0.345693 0.391083 0.214718 0.263 Uiso 0.420(9) 1 calc R U P B -2
C50C C 0.447(2) 0.3717(17) 0.1655(12) 0.234(7) Uani 0.420(9) 1 d D U P B -2
H50A H 0.486011 0.334983 0.171493 0.281 Uiso 0.420(9) 1 calc R U P B -2
H50B H 0.423168 0.360792 0.144914 0.281 Uiso 0.420(9) 1 calc R U P B -2
C51C C 0.476(2) 0.446(2) 0.1376(12) 0.262(8) Uani 0.420(9) 1 d D U P B -2
H51A H 0.524195 0.444541 0.140923 0.314 Uiso 0.420(9) 1 calc R U P B -2
H51B H 0.445367 0.481115 0.151772 0.314 Uiso 0.420(9) 1 calc R U P B -2
C52C C 0.479(3) 0.464(3) 0.0811(12) 0.264(7) Uani 0.420(9) 1 d D U P B -2
H52A H 0.454511 0.511344 0.068811 0.317 Uiso 0.420(9) 1 calc R U P B -2
H52B H 0.528638 0.465259 0.059780 0.317 Uiso 0.420(9) 1 calc R U P B -2
C53C C 0.442(3) 0.405(2) 0.0797(12) 0.263(7) Uani 0.420(9) 1 d D U P B -2
H53A H 0.468672 0.359173 0.089952 0.315 Uiso 0.420(9) 1 calc R U P B -2
H53B H 0.393940 0.402215 0.103455 0.315 Uiso 0.420(9) 1 calc R U P B -2
C54C C 0.437(2) 0.423(2) 0.0255(11) 0.274(8) Uani 0.630(13) 1 d D U P B -2
H54A H 0.475462 0.396497 0.007089 0.329 Uiso 0.420(9) 1 calc R U P B -2
H54B H 0.441086 0.474335 0.006795 0.329 Uiso 0.420(9) 1 calc R U P B -2
C55C C 0.364(3) 0.401(3) 0.0306(19) 0.332(17) Uani 0.420(9) 1 d D U P B -2
H55A H 0.357704 0.351004 0.049781 0.497 Uiso 0.420(9) 1 d R U P B -2
H55B H 0.328444 0.430084 0.048221 0.497 Uiso 0.420(9) 1 d R U P B -2
H55C H 0.358814 0.411984 -0.003219 0.497 Uiso 0.420(9) 1 d R U P B -2
C48A C 0.4097(13) 0.3179(16) 0.2377(9) 0.196(6) Uani 0.580(9) 1 d D U P B -1
H48C H 0.410676 0.364522 0.240655 0.235 Uiso 0.580(9) 1 calc R U P B -1
H48D H 0.366024 0.296566 0.261839 0.235 Uiso 0.580(9) 1 calc R U P B -1
C49A C 0.4098(16) 0.3279(15) 0.1838(9) 0.220(6) Uani 0.580(9) 1 d D U P B -1
H49C H 0.394241 0.285378 0.182414 0.264 Uiso 0.580(9) 1 calc R U P B -1
H49D H 0.457401 0.337088 0.160128 0.264 Uiso 0.580(9) 1 calc R U P B -1
C50A C 0.3567(15) 0.3931(15) 0.1703(9) 0.242(6) Uani 0.580(9) 1 d D U P B -1
H50C H 0.309034 0.383213 0.193662 0.291 Uiso 0.580(9) 1 calc R U P B -1
H50D H 0.371710 0.435009 0.172852 0.291 Uiso 0.580(9) 1 calc R U P B -1
C51A C 0.3567(15) 0.4062(17) 0.1156(9) 0.270(7) Uani 0.580(9) 1 d D U P B -1
H51C H 0.331527 0.369198 0.114976 0.324 Uiso 0.580(9) 1 calc R U P B -1
H51D H 0.331660 0.452674 0.102611 0.324 Uiso 0.580(9) 1 calc R U P B -1
C52A C 0.4326(19) 0.4051(16) 0.0815(10) 0.261(7) Uani 0.580(9) 1 d D U P B -1
H52C H 0.433031 0.396616 0.050560 0.313 Uiso 0.580(9) 1 calc R U P B -1
H52D H 0.461905 0.366272 0.099574 0.313 Uiso 0.580(9) 1 calc R U P B -1
C53A C 0.463(2) 0.476(2) 0.0671(9) 0.263(7) Uani 0.580(9) 1 d D U P B -1
H53C H 0.425253 0.510686 0.077813 0.316 Uiso 0.580(9) 1 calc R U P B -1
H53D H 0.499387 0.470005 0.084812 0.316 Uiso 0.580(9) 1 calc R U P B -1
C54A C 0.496(3) 0.506(2) 0.0096(9) 0.264(9) Uani 0.870(13) 1 d D U P B -1
H54C H 0.460125 0.514305 -0.008542 0.317 Uiso 0.580(9) 1 calc R U P B -1
H54D H 0.533916 0.471769 -0.001678 0.317 Uiso 0.580(9) 1 calc R U P B -1
C55A C 0.527(2) 0.576(2) -0.0011(13) 0.281(15) Uani 0.580(9) 1 d D U P B -1
H55D H 0.544623 0.600227 -0.037532 0.422 Uiso 0.580(9) 1 d R U P B -1
H55E H 0.491553 0.607177 0.014218 0.422 Uiso 0.580(9) 1 d R U P B -1
H55F H 0.566213 0.563337 0.014218 0.422 Uiso 0.580(9) 1 d R U P B -1

loop_
_atom_site_aniso_label
_atom_site_aniso_U_11
_atom_site_aniso_U_22
_atom_site_aniso_U_33
_atom_site_aniso_U_23
_atom_site_aniso_U_13
_atom_site_aniso_U_12
Cl1 0.177(4) 0.234(5) 0.180(4) -0.096(4) -0.092(3) 0.022(3)
Cl2 0.107(2) 0.165(3) 0.197(4) -0.067(3) -0.014(2) -0.021(2)
C93 0.062(5) 0.107(7) 0.219(10) -0.081(7) -0.050(6) 0.012(5)
C94 0.075(5) 0.096(6) 0.139(8) -0.062(6) -0.054(5) 0.028(5)
C95 0.131(9) 0.157(10) 0.184(10) -0.101(8) -0.079(8) 0.051(8)
C96 0.126(8) 0.113(8) 0.190(11) -0.070(8) -0.071(8) 0.025(7)
C97 0.122(8) 0.104(7) 0.168(11) -0.029(8) -0.054(8) 0.033(7)
C98 0.118(8) 0.162(10) 0.177(10) -0.082(8) -0.076(7) 0.046(7)
Cl3 0.121(2) 0.114(2) 0.156(3) -0.066(2) -0.026(2) 0.0036(17)
Cl4 0.188(4) 0.111(2) 0.168(3) -0.024(2) -0.018(3) -0.060(2)
C99 0.094(6) 0.090(6) 0.140(8) -0.036(6) -0.015(6) -0.020(5)
C100 0.132(9) 0.124(8) 0.154(10) -0.049(8) -0.028(8) -0.020(7)
C101 0.149(9) 0.120(8) 0.145(9) -0.040(7) -0.028(8) -0.015(8)
C102 0.144(9) 0.098(7) 0.137(9) -0.040(7) -0.016(8) -0.019(7)
C103 0.113(7) 0.077(6) 0.140(8) -0.041(6) 0.011(7) -0.003(5)
C104 0.088(6) 0.095(6) 0.116(7) -0.052(5) -0.013(5) 0.002(5)
Cl5 0.178(4) 0.135(3) 0.195(4) -0.051(3) -0.093(3) 0.008(3)
Cl6 0.259(6) 0.157(4) 0.266(6) -0.115(4) -0.146(5) 0.076(4)
C105 0.246(19) 0.125(11) 0.228(17) -0.114(12) -0.143(15) 0.076(12)
C106 0.30(3) 0.151(14) 0.27(2) -0.087(15) -0.21(2) 0.031(16)
C107 0.204(17) 0.142(12) 0.25(2) -0.080(14) -0.134(16) 0.037(13)
C108 0.105(10) 0.123(10) 0.211(16) -0.060(10) -0.034(10) 0.030(8)
C109 0.107(9) 0.140(11) 0.141(11) -0.030(9) -0.025(8) 0.018(8)
C110 0.135(10) 0.127(10) 0.118(9) -0.050(8) -0.056(8) 0.027(8)
Cl7 0.292(6) 0.121(3) 0.328(7) -0.066(4) -0.223(6) 0.043(3)
Cl8 0.236(5) 0.153(3) 0.249(5) -0.057(3) -0.159(4) -0.023(3)
C111 0.122(9) 0.115(9) 0.155(11) -0.041(8) -0.080(8) 0.002(7)
C112 0.099(8) 0.131(10) 0.163(12) -0.054(9) -0.060(8) 0.002(7)
C113 0.137(10) 0.110(9) 0.120(9) -0.042(7) -0.038(8) -0.015(8)
C114 0.151(11) 0.105(8) 0.107(8) -0.034(7) -0.044(8) -0.004(8)
C115 0.158(12) 0.103(8) 0.132(10) -0.030(7) -0.077(9) 0.011(8)
C116 0.120(9) 0.132(10) 0.148(10) -0.057(8) -0.069(8) -0.014(8)
Cl9 0.1099(18) 0.0869(15) 0.1093(18) -0.0223(13) -0.0218(14) -0.0172(13)
Cl10 0.148(3) 0.130(3) 0.219(4) -0.092(3) -0.072(3) -0.001(2)
C117 0.065(5) 0.061(5) 0.164(9) -0.009(5) 0.008(6) 0.003(4)
C118 0.058(4) 0.068(4) 0.098(6) -0.034(4) -0.022(4) -0.008(3)
C119 0.101(7) 0.104(7) 0.150(9) -0.055(6) -0.037(6) -0.002(6)
C120 0.105(7) 0.089(7) 0.154(10) -0.005(7) -0.014(7) -0.019(6)
C121 0.087(6) 0.081(6) 0.144(9) -0.038(6) -0.012(6) -0.017(5)
C122 0.075(6) 0.094(6) 0.155(9) -0.046(6) -0.020(6) -0.003(5)
S1 0.0617(9) 0.0474(8) 0.0651(10) -0.0203(7) -0.0139(8) -0.0099(7)
S2 0.0586(9) 0.0468(8) 0.0627(9) -0.0150(7) -0.0154(7) -0.0068(7)
S3 0.0759(11) 0.0390(7) 0.0743(11) -0.0136(7) -0.0140(9) -0.0101(7)
S4 0.0690(10) 0.0433(8) 0.0731(11) -0.0223(7) -0.0179(8) -0.0093(7)
S5 0.0644(10) 0.0491(8) 0.0646(10) -0.0218(7) -0.0155(8) -0.0063(7)
F1 0.138(5) 0.063(3) 0.135(5) -0.025(3) -0.036(4) -0.039(3)
F2 0.130(5) 0.082(3) 0.153(5) -0.054(3) -0.046(4) -0.030(3)
F3 0.127(5) 0.127(4) 0.070(3) -0.009(3) -0.019(3) -0.039(4)
F4 0.142(5) 0.092(4) 0.091(4) -0.005(3) -0.023(3) -0.044(3)
O1 0.112(5) 0.066(3) 0.091(4) -0.029(3) -0.025(3) -0.032(3)
O2 0.081(3) 0.068(3) 0.073(3) -0.022(3) -0.019(3) -0.016(3)
N1 0.155(8) 0.101(6) 0.119(7) -0.056(5) -0.056(6) -0.022(6)
N2 0.099(5) 0.092(5) 0.078(5) -0.032(4) -0.029(4) -0.014(4)
N3 0.060(3) 0.037(2) 0.075(4) -0.019(2) -0.019(3) -0.013(2)
N4 0.069(4) 0.042(3) 0.065(3) -0.017(2) -0.009(3) -0.007(2)
N5 0.056(3) 0.035(2) 0.058(3) -0.015(2) -0.014(2) -0.007(2)
N6 0.060(3) 0.036(2) 0.062(3) -0.020(2) -0.014(2) -0.011(2)
N7 0.149(8) 0.113(7) 0.093(6) -0.041(5) -0.045(6) -0.026(6)
N8 0.163(9) 0.165(9) 0.085(6) -0.040(6) -0.024(6) -0.065(7)
C1 0.055(4) 0.057(4) 0.083(5) -0.030(4) -0.017(3) -0.002(3)
C2 0.067(5) 0.051(4) 0.100(6) -0.032(4) -0.016(4) -0.015(3)
C3 0.068(5) 0.058(4) 0.089(5) -0.031(4) -0.026(4) -0.006(3)
C4 0.096(6) 0.061(4) 0.093(6) -0.026(4) -0.025(5) -0.009(4)
C5 0.090(6) 0.064(5) 0.114(7) -0.032(5) -0.033(5) -0.023(4)
C6 0.076(5) 0.069(5) 0.140(8) -0.053(5) -0.038(5) -0.014(4)
C7 0.068(5) 0.073(5) 0.103(6) -0.038(5) -0.026(4) -0.007(4)
C8 0.057(4) 0.055(4) 0.099(6) -0.033(4) -0.017(4) -0.009(3)
C9 0.055(4) 0.062(4) 0.086(5) -0.039(4) -0.022(4) -0.001(3)
C10 0.065(4) 0.064(4) 0.091(6) -0.034(4) -0.028(4) -0.002(3)
C11 0.096(6) 0.079(5) 0.096(6) -0.039(5) -0.033(5) -0.008(5)
C12 0.077(5) 0.084(5) 0.065(5) -0.036(4) -0.021(4) -0.005(4)
C13 0.056(4) 0.055(4) 0.077(5) -0.024(3) -0.014(3) -0.006(3)
C14 0.061(4) 0.055(4) 0.058(4) -0.020(3) -0.017(3) -0.008(3)
C15 0.061(4) 0.055(4) 0.061(4) -0.026(3) -0.015(3) -0.005(3)
C16 0.048(3) 0.049(3) 0.074(4) -0.019(3) -0.011(3) -0.010(3)
C17 0.052(4) 0.050(3) 0.067(4) -0.017(3) -0.011(3) -0.005(3)
C18 0.058(4) 0.046(3) 0.057(4) -0.019(3) -0.010(3) -0.001(3)
C19 0.055(4) 0.050(3) 0.053(3) -0.020(3) -0.019(3) -0.005(3)
C20 0.049(3) 0.040(3) 0.069(4) -0.017(3) -0.014(3) -0.007(3)
C21 0.045(3) 0.035(3) 0.077(4) -0.018(3) -0.017(3) -0.006(2)
C22 0.055(4) 0.040(3) 0.070(4) -0.019(3) -0.015(3) 0.000(3)
C23 0.052(3) 0.042(3) 0.067(4) -0.022(3) -0.016(3) -0.006(3)
C24 0.053(3) 0.037(3) 0.065(4) -0.018(3) -0.012(3) -0.008(3)
C25 0.054(4) 0.044(3) 0.060(4) -0.022(3) -0.013(3) -0.004(3)
C26 0.060(4) 0.036(3) 0.077(4) -0.027(3) -0.016(3) -0.012(3)
C27 0.061(4) 0.043(3) 0.061(4) -0.020(3) -0.013(3) -0.007(3)
C28 0.058(4) 0.046(3) 0.065(4) -0.019(3) -0.014(3) -0.002(3)
C29 0.062(4) 0.047(3) 0.067(4) -0.023(3) -0.017(3) -0.005(3)
C30 0.066(4) 0.050(3) 0.072(4) -0.028(3) -0.020(3) -0.008(3)
C31 0.061(4) 0.051(3) 0.072(4) -0.034(3) -0.020(3) -0.001(3)
C32 0.066(4) 0.065(4) 0.078(5) -0.040(4) -0.018(4) 0.003(3)
C33 0.062(4) 0.067(4) 0.061(4) -0.026(3) -0.014(3) 0.002(3)
C34 0.060(4) 0.065(4) 0.077(5) -0.026(4) -0.012(4) -0.001(3)
C35 0.063(4) 0.065(4) 0.073(5) -0.020(4) -0.009(4) -0.004(3)
C36 0.089(6) 0.071(5) 0.074(5) -0.021(4) -0.016(4) -0.007(4)
C37 0.099(6) 0.075(5) 0.076(5) -0.016(4) -0.017(5) -0.019(5)
C38 0.087(6) 0.087(6) 0.072(5) -0.016(4) -0.016(4) -0.015(5)
C39 0.082(6) 0.107(7) 0.064(5) -0.028(5) -0.012(4) -0.012(5)
C40 0.064(4) 0.081(5) 0.072(5) -0.031(4) -0.014(4) -0.004(4)
C41 0.061(4) 0.079(5) 0.063(4) -0.029(4) -0.010(3) 0.002(4)
C42 0.071(5) 0.097(6) 0.070(5) -0.033(4) -0.017(4) -0.012(4)
C43 0.097(7) 0.103(7) 0.073(6) -0.037(5) -0.030(5) -0.002(6)
C44 0.103(7) 0.132(9) 0.075(6) -0.036(6) -0.018(5) -0.032(6)
C45 0.076(5) 0.064(4) 0.060(4) -0.018(3) -0.018(4) -0.014(4)
C46 0.095(6) 0.085(6) 0.080(6) -0.022(4) -0.031(5) 0.003(5)
C47 0.123(8) 0.096(7) 0.074(6) -0.012(5) -0.041(5) -0.002(6)
C48 0.137(11) 0.122(10) 0.139(11) -0.024(8) -0.074(9) 0.008(8)
C49 0.192(15) 0.140(12) 0.128(11) -0.048(9) -0.068(11) 0.037(11)
C50 0.162(15) 0.219(19) 0.188(16) -0.058(14) -0.093(13) 0.037(14)
C51 0.193(17) 0.219(18) 0.171(15) -0.088(13) -0.115(13) 0.060(14)
C52 0.141(13) 0.27(2) 0.186(16) -0.074(15) -0.094(12) 0.071(14)
C53 0.190(17) 0.231(19) 0.178(15) -0.112(14) -0.108(14) 0.081(15)
C54 0.155(14) 0.213(17) 0.147(13) -0.065(12) -0.071(11) 0.051(13)
C55 0.155(13) 0.192(15) 0.141(12) -0.059(11) -0.066(10) 0.012(11)
C56 0.057(4) 0.036(3) 0.070(4) -0.014(3) -0.014(3) -0.003(3)
C57 0.056(4) 0.041(3) 0.064(4) -0.015(3) -0.013(3) -0.009(3)
C58 0.062(4) 0.044(3) 0.106(6) -0.022(4) -0.026(4) -0.009(3)
C59 0.082(6) 0.054(4) 0.128(8) -0.026(5) -0.030(5) -0.013(4)
C60 0.070(5) 0.065(4) 0.103(6) -0.031(4) -0.014(4) -0.021(4)
C61 0.057(4) 0.066(4) 0.105(6) -0.019(4) -0.021(4) -0.012(3)
C62 0.060(4) 0.052(4) 0.091(5) -0.022(4) -0.019(4) -0.009(3)
C63 0.071(6) 0.090(6) 0.160(10) -0.039(6) -0.027(6) -0.022(5)
C64 0.130(8) 0.152(9) 0.204(10) -0.079(8) -0.056(8) -0.053(7)
C65 0.149(8) 0.171(9) 0.231(10) -0.088(8) -0.067(7) -0.058(7)
C66 0.168(9) 0.198(10) 0.258(11) -0.091(9) -0.057(8) -0.060(8)
C67 0.173(10) 0.211(11) 0.276(13) -0.099(10) -0.051(10) -0.074(9)
C69 0.057(4) 0.042(3) 0.068(4) -0.020(3) -0.012(3) -0.011(3)
C70 0.073(4) 0.043(3) 0.061(4) -0.019(3) -0.013(3) -0.011(3)
C71 0.073(5) 0.053(4) 0.098(6) -0.012(4) -0.021(4) -0.020(4)
C72 0.094(6) 0.055(4) 0.110(7) -0.004(4) -0.031(5) -0.030(4)
C73 0.090(6) 0.045(4) 0.085(5) -0.007(3) -0.021(4) -0.017(4)
C74 0.074(5) 0.055(4) 0.072(5) -0.015(3) -0.021(4) 0.000(3)
C75 0.058(4) 0.042(3) 0.069(4) -0.016(3) -0.013(3) -0.006(3)
C76 0.111(7) 0.054(4) 0.109(7) 0.010(5) -0.031(6) -0.011(5)
C77 0.166(9) 0.079(5) 0.107(7) -0.001(5) -0.061(6) -0.037(6)
C78 0.194(9) 0.098(6) 0.121(7) 0.014(6) -0.057(7) -0.041(6)
C79 0.229(10) 0.128(7) 0.128(7) 0.010(6) -0.061(7) -0.046(7)
C80 0.262(12) 0.172(9) 0.149(9) 0.013(8) -0.058(9) -0.035(10)
C81 0.32(2) 0.240(16) 0.244(17) 0.019(15) -0.068(16) -0.012(16)
C82 0.077(4) 0.060(4) 0.075(4) -0.031(3) -0.022(4) -0.007(3)
C83 0.078(4) 0.070(4) 0.088(4) -0.035(3) -0.031(4) -0.012(3)
C84 0.094(5) 0.083(4) 0.112(5) -0.042(4) -0.044(4) -0.028(4)
C85 0.127(6) 0.128(6) 0.162(7) -0.066(5) -0.064(5) -0.039(5)
C86 0.174(8) 0.186(8) 0.215(9) -0.093(7) -0.085(7) -0.054(7)
C87 0.223(10) 0.210(9) 0.278(11) -0.082(9) -0.087(9) -0.060(8)
C88 0.250(10) 0.213(10) 0.308(11) -0.096(9) -0.108(10) -0.063(9)
C89 0.257(10) 0.209(10) 0.305(12) -0.107(9) -0.137(9) -0.062(10)
C90 0.265(10) 0.198(10) 0.308(12) -0.103(10) -0.137(10) -0.047(10)
C91 0.255(11) 0.187(11) 0.299(13) -0.095(10) -0.145(10) -0.047(11)
C92 0.224(14) 0.172(13) 0.295(16) -0.095(12) -0.146(13) -0.012(12)
C68B 0.184(18) 0.259(19) 0.29(2) -0.122(17) -0.029(17) -0.053(17)
C68 0.180(19) 0.180(19) 0.29(2) -0.120(18) -0.060(18) -0.087(17)
S1A 0.0701(11) 0.0448(8) 0.0843(12) -0.0192(8) -0.0150(9) -0.0091(8)
S2A 0.0730(12) 0.0507(9) 0.0857(13) -0.0223(9) -0.0215(10) -0.0044(8)
S3A 0.0776(13) 0.0629(11) 0.1062(16) -0.0345(11) -0.0230(11) -0.0132(9)
S4A 0.0658(11) 0.0451(8) 0.1019(15) -0.0196(9) -0.0186(10) -0.0104(8)
S5A 0.0632(10) 0.0452(8) 0.0843(12) -0.0124(8) -0.0132(9) -0.0071(7)
F1A 0.171(7) 0.123(5) 0.187(7) -0.077(5) -0.034(5) -0.058(5)
F2A 0.226(8) 0.107(5) 0.195(7) -0.048(5) -0.019(6) -0.102(5)
F3A 0.162(6) 0.119(5) 0.093(4) -0.038(4) -0.029(4) 0.009(4)
F4A 0.134(5) 0.102(4) 0.118(5) -0.046(3) -0.033(4) -0.004(4)
O1A 0.104(4) 0.068(3) 0.104(4) -0.020(3) -0.028(4) -0.027(3)
O2A 0.077(3) 0.055(3) 0.091(4) -0.018(3) -0.020(3) -0.013(2)
N1A 0.167(9) 0.077(5) 0.133(8) 0.006(5) -0.026(7) -0.034(6)
N2A 0.136(8) 0.098(6) 0.103(7) -0.004(5) -0.042(6) -0.034(6)
N3A 0.066(4) 0.056(3) 0.097(5) -0.030(3) -0.017(3) -0.007(3)
N4A 0.066(4) 0.054(3) 0.100(5) -0.026(3) -0.024(3) -0.011(3)
N5A 0.062(3) 0.046(3) 0.078(4) -0.020(3) -0.010(3) -0.008(3)
N6A 0.064(3) 0.041(3) 0.083(4) -0.018(3) -0.011(3) -0.009(2)
N7A 0.125(7) 0.059(5) 0.114(7) -0.005(4) 0.011(5) -0.020(5)
N8A 0.214(12) 0.087(6) 0.112(8) -0.003(6) 0.008(8) -0.027(7)
C1A 0.066(5) 0.046(4) 0.109(6) -0.024(4) -0.015(4) -0.009(3)
C2A 0.076(5) 0.050(4) 0.095(6) -0.025(4) -0.023(4) -0.008(4)
C3A 0.074(5) 0.052(4) 0.112(7) -0.027(4) -0.018(5) -0.019(4)
C4A 0.087(6) 0.064(5) 0.125(8) -0.031(5) -0.022(5) -0.014(4)
C5A 0.111(8) 0.088(7) 0.147(10) -0.062(7) -0.009(7) -0.033(6)
C6A 0.139(9) 0.078(6) 0.136(10) -0.048(7) -0.010(8) -0.054(6)
C7A 0.107(7) 0.060(5) 0.138(9) -0.022(5) -0.001(7) -0.029(5)
C8A 0.072(5) 0.050(4) 0.121(7) -0.033(5) -0.004(5) -0.010(4)
C9A 0.066(5) 0.047(4) 0.114(7) -0.022(4) -0.007(5) -0.002(3)
C10A 0.075(5) 0.062(5) 0.094(6) -0.005(4) -0.010(5) -0.002(4)
C11A 0.118(8) 0.066(5) 0.096(7) -0.001(5) -0.014(6) -0.010(5)
C12A 0.101(7) 0.069(5) 0.087(6) -0.007(5) -0.025(5) -0.018(5)
C13A 0.067(4) 0.044(3) 0.092(5) -0.016(3) -0.011(4) -0.003(3)
C14A 0.067(4) 0.052(4) 0.077(5) -0.018(3) -0.014(4) -0.005(3)
C15A 0.067(4) 0.046(4) 0.089(5) -0.018(4) -0.017(4) 0.003(3)
C16A 0.064(4) 0.049(3) 0.081(5) -0.026(3) -0.026(4) -0.002(3)
C17A 0.054(4) 0.047(3) 0.089(5) -0.025(3) -0.019(4) -0.002(3)
C18A 0.064(4) 0.043(3) 0.088(5) -0.026(3) -0.016(4) -0.003(3)
C19A 0.067(4) 0.048(3) 0.074(5) -0.023(3) -0.017(4) 0.004(3)
C20A 0.062(4) 0.049(3) 0.080(5) -0.027(3) -0.018(3) -0.008(3)
C21A 0.059(4) 0.049(4) 0.089(5) -0.027(4) -0.016(4) -0.002(3)
C22A 0.059(4) 0.046(3) 0.100(6) -0.025(4) -0.021(4) -0.005(3)
C23A 0.054(4) 0.049(3) 0.087(5) -0.024(3) -0.018(4) -0.011(3)
C24A 0.056(4) 0.050(3) 0.080(5) -0.024(3) -0.014(3) -0.006(3)
C25A 0.052(4) 0.042(3) 0.090(5) -0.022(3) -0.009(3) -0.007(3)
C26A 0.064(4) 0.042(3) 0.100(6) -0.028(4) -0.022(4) -0.004(3)
C27A 0.058(4) 0.046(3) 0.087(5) -0.018(3) -0.016(4) -0.008(3)
C28A 0.055(4) 0.041(3) 0.085(5) -0.017(3) -0.014(3) -0.010(3)
C29A 0.066(4) 0.040(3) 0.083(5) -0.016(3) -0.014(4) -0.013(3)
C30A 0.054(4) 0.046(3) 0.094(6) -0.013(4) -0.012(4) -0.001(3)
C31A 0.060(4) 0.045(3) 0.097(6) -0.014(4) -0.013(4) 0.001(3)
C32A 0.060(4) 0.047(4) 0.094(6) -0.014(4) -0.003(4) 0.000(3)
C33A 0.053(4) 0.052(4) 0.089(6) -0.017(4) -0.005(4) 0.003(3)
C34A 0.052(4) 0.054(4) 0.091(6) -0.012(4) -0.011(4) 0.004(3)
C35A 0.056(4) 0.054(4) 0.091(6) -0.021(4) -0.012(4) 0.005(3)
C36A 0.069(5) 0.076(5) 0.100(7) -0.018(5) -0.016(5) -0.002(4)
C37A 0.078(6) 0.088(6) 0.117(8) -0.049(6) -0.021(5) 0.008(5)
C38A 0.095(7) 0.083(6) 0.095(7) -0.020(6) -0.013(6) 0.016(5)
C39A 0.091(6) 0.070(5) 0.096(7) -0.029(5) -0.004(5) 0.003(5)
C40A 0.059(4) 0.068(5) 0.083(6) -0.011(4) -0.001(4) 0.014(4)
C41A 0.062(4) 0.059(4) 0.090(6) -0.026(4) -0.002(4) 0.006(3)
C42A 0.083(6) 0.052(4) 0.093(6) -0.017(4) 0.005(5) 0.003(4)
C43A 0.105(8) 0.047(5) 0.108(8) -0.005(5) 0.024(6) -0.005(5)
C44A 0.126(8) 0.066(5) 0.098(7) -0.019(5) 0.004(6) -0.014(5)
C45A 0.088(6) 0.056(4) 0.078(5) -0.016(4) -0.023(4) -0.007(4)
C46A 0.092(6) 0.084(6) 0.103(7) -0.012(5) -0.038(5) -0.008(5)
C47A 0.215(11) 0.180(11) 0.136(8) -0.012(8) -0.114(8) -0.047(9)
C56A 0.060(4) 0.048(3) 0.085(5) -0.019(3) -0.011(4) -0.004(3)
C57A 0.067(4) 0.052(4) 0.079(5) -0.018(3) -0.017(4) -0.018(3)
C58A 0.076(5) 0.052(4) 0.088(5) -0.023(4) -0.015(4) -0.009(4)
C59A 0.096(6) 0.051(4) 0.117(7) -0.031(4) -0.014(5) -0.009(4)
C60A 0.135(9) 0.064(5) 0.103(7) -0.037(5) -0.001(7) -0.019(6)
C61A 0.139(9) 0.080(6) 0.103(7) -0.038(5) -0.017(7) -0.042(6)
C62A 0.085(6) 0.069(5) 0.105(7) -0.032(5) -0.017(5) -0.025(4)
C63A 0.175(11) 0.067(5) 0.150(10) -0.053(6) 0.008(8) -0.024(6)
C64A 0.168(10) 0.072(6) 0.188(11) -0.032(7) -0.019(9) -0.006(7)
C65A 0.164(10) 0.087(7) 0.181(11) -0.025(7) -0.078(9) 0.007(7)
C66A 0.169(11) 0.165(11) 0.167(12) 0.006(9) -0.067(10) 0.037(9)
C67A 0.192(13) 0.184(13) 0.197(13) -0.059(11) -0.057(12) 0.060(11)
C68A 0.28(2) 0.28(2) 0.198(16) -0.064(13) 0.004(17) 0.110(19)
C69A 0.057(4) 0.045(3) 0.082(5) -0.019(3) -0.009(3) -0.007(3)
C70A 0.055(4) 0.054(4) 0.085(5) -0.020(4) -0.012(4) -0.006(3)
C71A 0.141(9) 0.097(7) 0.185(12) -0.094(8) -0.096(9) 0.054(7)
C72A 0.176(12) 0.153(11) 0.244(16) -0.150(12) -0.140(12) 0.079(10)
C73A 0.108(8) 0.098(7) 0.164(11) -0.066(7) -0.061(8) 0.023(6)
C74A 0.074(5) 0.072(5) 0.120(7) -0.035(5) -0.036(5) 0.009(4)
C75A 0.075(5) 0.058(4) 0.107(6) -0.038(4) -0.028(5) 0.001(4)
C76A 0.143(9) 0.183(9) 0.206(11) -0.107(9) -0.111(8) 0.050(8)
C77A 0.155(8) 0.181(8) 0.210(10) -0.117(8) -0.111(7) 0.059(7)
C78A 0.169(8) 0.178(9) 0.222(9) -0.118(8) -0.105(7) 0.046(7)
C82A 0.075(5) 0.043(4) 0.105(6) -0.013(4) -0.014(4) -0.012(3)
C83A 0.097(6) 0.050(4) 0.128(8) -0.019(5) -0.029(6) -0.002(4)
C84A 0.134(9) 0.050(4) 0.146(10) -0.015(5) -0.045(8) -0.017(5)
C85A 0.107(7) 0.066(5) 0.138(9) -0.022(6) -0.038(7) -0.016(5)
C86A 0.119(9) 0.077(6) 0.191(12) -0.063(7) -0.037(8) -0.027(6)
C87A 0.111(8) 0.083(7) 0.187(13) -0.053(8) -0.013(8) -0.023(6)
C88A 0.106(7) 0.055(5) 0.192(12) -0.039(6) -0.055(8) -0.014(5)
C89A 0.121(9) 0.073(6) 0.169(11) -0.043(7) -0.014(8) -0.032(6)
C90A 0.100(7) 0.071(6) 0.152(10) -0.017(6) -0.049(7) -0.017(5)
C91A 0.180(13) 0.110(8) 0.119(9) -0.046(7) -0.002(9) -0.066(9)
C92A 0.126(9) 0.086(6) 0.120(8) -0.033(6) -0.024(7) -0.026(6)
C79A 0.164(9) 0.176(10) 0.230(10) -0.114(9) -0.105(9) 0.040(8)
C80A 0.166(9) 0.172(10) 0.227(11) -0.119(9) -0.105(9) 0.039(9)
C81A 0.192(13) 0.177(12) 0.230(15) -0.122(12) -0.106(12) 0.021(11)
C79C 0.166(9) 0.176(10) 0.227(10) -0.117(9) -0.107(9) 0.040(9)
C80C 0.170(10) 0.174(10) 0.228(11) -0.120(10) -0.105(9) 0.038(9)
C81C 0.191(16) 0.182(16) 0.244(18) -0.118(17) -0.099(17) 0.027(15)
C48C 0.237(11) 0.210(11) 0.155(9) -0.008(9) -0.112(9) -0.045(9)
C49C 0.249(11) 0.228(11) 0.172(9) -0.002(9) -0.105(9) -0.047(9)
C50C 0.253(12) 0.242(12) 0.182(10) 0.001(10) -0.095(10) -0.047(10)
C51C 0.263(13) 0.267(13) 0.199(11) 0.009(11) -0.083(11) -0.038(11)
C52C 0.255(12) 0.273(12) 0.205(10) 0.013(11) -0.081(10) -0.041(10)
C53C 0.252(12) 0.272(12) 0.208(10) 0.012(11) -0.081(10) -0.048(10)
C54C 0.255(13) 0.281(13) 0.226(12) 0.009(12) -0.078(12) -0.052(12)
C55C 0.28(2) 0.32(2) 0.28(2) 0.02(2) -0.05(2) -0.06(2)
C48A 0.236(11) 0.207(11) 0.154(9) -0.006(8) -0.115(8) -0.044(9)
C49A 0.249(11) 0.226(11) 0.176(9) -0.001(9) -0.107(9) -0.046(9)
C50A 0.257(11) 0.248(12) 0.195(10) 0.010(10) -0.109(9) -0.047(10)
C51A 0.265(12) 0.272(12) 0.214(10) 0.012(11) -0.082(10) -0.048(10)
C52A 0.250(12) 0.271(12) 0.207(10) 0.012(11) -0.081(10) -0.048(10)
C53A 0.251(12) 0.273(12) 0.202(10) 0.017(11) -0.081(11) -0.041(10)
C54A 0.243(13) 0.273(14) 0.205(12) 0.023(14) -0.075(13) -0.044(12)
C55A 0.23(2) 0.28(2) 0.22(2) 0.05(2) -0.03(2) -0.08(2)

loop_
_atom_type_symbol
_atom_type_description
_atom_type_scat_dispersion_real
_atom_type_scat_dispersion_imag
_atom_type_scat_source
C C 0.0181 0.0091 'International Tables Vol C Tables 4.2.6.8 and 6.1.1.4'
H H 0.0000 0.0000 'International Tables Vol C Tables 4.2.6.8 and 6.1.1.4'
Cl Cl 0.3639 0.7018 'International Tables Vol C Tables 4.2.6.8 and 6.1.1.4'
F F 0.0727 0.0534 'International Tables Vol C Tables 4.2.6.8 and 6.1.1.4'
N N 0.0311 0.0180 'International Tables Vol C Tables 4.2.6.8 and 6.1.1.4'
O O 0.0492 0.0322 'International Tables Vol C Tables 4.2.6.8 and 6.1.1.4'
S S 0.3331 0.5567 'International Tables Vol C Tables 4.2.6.8 and 6.1.1.4'

loop_
_geom_angle_atom_site_label_1
_geom_angle_atom_site_label_2
_geom_angle_atom_site_label_3
_geom_angle
_geom_angle_site_symmetry_1
_geom_angle_site_symmetry_3
_geom_angle_publ_flag
C94 C93 Cl2 108.8(8) . . ?
C98 C93 Cl2 108.0(9) . . ?
C98 C93 C94 143.2(12) . . ?
C93 C94 H94 133.7 . . ?
C95 C94 C93 92.7(10) . . ?
C95 C94 H94 133.7 . . ?
C94 C95 H95 111.7 . . ?
C94 C95 C96 136.6(13) . . ?
C96 C95 H95 111.7 . . ?
C95 C96 H96 120.7 . . ?
C97 C96 C95 118.6(14) . . ?
C97 C96 H96 120.7 . . ?
C96 C97 H97 122.4 . . ?
C98 C97 C96 115.2(14) . . ?
C98 C97 H97 122.4 . . ?
C93 C98 Cl1 131.9(11) . . ?
C93 C98 C97 113.5(13) . . ?
C97 C98 Cl1 114.6(10) . . ?
C100 C99 Cl4 118.8(8) . . ?
C104 C99 Cl4 118.7(9) . . ?
C104 C99 C100 122.5(11) . . ?
C99 C100 H100 122.0 . . ?
C101 C100 C99 116.0(12) . . ?
C101 C100 H100 122.0 . . ?
C100 C101 H101 119.3 . . ?
C100 C101 C102 121.4(13) . . ?
C102 C101 H101 119.3 . . ?
C101 C102 H102 119.0 . . ?
C101 C102 C103 122.1(13) . . ?
C103 C102 H102 119.0 . . ?
C102 C103 H103 121.8 . . ?
C104 C103 C102 116.5(11) . . ?
C104 C103 H103 121.8 . . ?
C99 C104 Cl3 121.5(8) . . ?
C103 C104 Cl3 116.9(9) . . ?
C103 C104 C99 121.5(11) . . ?
C106 C105 Cl6 124.9(13) . . ?
C106 C105 C110 117.2(13) . . ?
C110 C105 Cl6 117.7(13) . . ?
C105 C106 H106 117.5 . . ?
C107 C106 C105 125.1(17) . . ?
C107 C106 H106 117.5 . . ?
C106 C107 H107 122.2 . . ?
C106 C107 C108 115.7(16) . . ?
C108 C107 H107 122.2 . . ?
C107 C108 H108 117.8 . . ?
C107 C108 C109 124.3(14) . . ?
C109 C108 H108 117.8 . . ?
C108 C109 H109 121.4 . . ?
C108 C109 C110 117.1(15) . . ?
C110 C109 H109 121.4 . . ?
C105 C110 Cl5 121.1(11) . . ?
C105 C110 C109 120.4(14) . . ?
C109 C110 Cl5 118.4(12) . . ?
C112 C111 Cl7 117.5(9) . . ?
C116 C111 Cl7 122.1(10) . . ?
C116 C111 C112 120.2(12) . . ?
C111 C112 H112 120.5 . . ?
C113 C112 C111 119.1(12) . . ?
C113 C112 H112 120.5 . . ?
C112 C113 H113 119.4 . . ?
C112 C113 C114 121.1(12) . . ?
C114 C113 H113 119.4 . . ?
C113 C114 H114 120.4 . . ?
C115 C114 C113 119.1(12) . . ?
C115 C114 H114 120.4 . . ?
C114 C115 H115 120.0 . . ?
C114 C115 C116 120.0(12) . . ?
C116 C115 H115 120.0 . . ?
C111 C116 Cl8 120.6(11) . . ?
C111 C116 C115 120.4(12) . . ?
C115 C116 Cl8 118.9(10) . . ?
C118 C117 Cl9 117.2(6) . . ?
C122 C117 Cl9 116.2(8) . . ?
C122 C117 C118 126.6(9) . . ?
C117 C118 H118 125.3 . . ?
C119 C118 C117 109.4(8) . . ?
C119 C118 H118 125.3 . . ?
C118 C119 H119 116.8 . . ?
C118 C119 C120 126.4(11) . . ?
C120 C119 H119 116.8 . . ?
C119 C120 H120 119.2 . . ?
C121 C120 C119 121.7(11) . . ?
C121 C120 H120 119.2 . . ?
C120 C121 H121 122.0 . . ?
C120 C121 C122 115.9(11) . . ?
C122 C121 H121 122.0 . . ?
C117 C122 Cl10 124.6(9) . . ?
C121 C122 Cl10 115.4(8) . . ?
C121 C122 C117 120.0(10) . . ?
C17 S1 C14 90.7(3) . . ?
C19 S2 C16 89.4(3) . . ?
N4 S3 N3 100.5(3) . . ?
C26 S4 C29 90.4(3) . . ?
C28 S5 C31 90.5(3) . . ?
C21 N3 S3 106.1(5) . . ?
C22 N4 S3 106.0(5) . . ?
C18 N5 C25 106.5(5) . . ?
C18 N5 C56 119.9(5) . . ?
C25 N5 C56 128.5(5) . . ?
C24 N6 C69 127.9(5) . . ?
C27 N6 C24 106.7(5) . . ?
C27 N6 C69 121.1(5) . . ?
C2 C1 C9 107.1(6) . . ?
C13 C1 C2 128.2(7) . . ?
C13 C1 C9 124.6(7) . . ?
O1 C2 C1 126.9(7) . . ?
O1 C2 C3 125.7(7) . . ?
C1 C2 C3 107.4(7) . . ?
C4 C3 C2 128.2(8) . . ?
C4 C3 C8 123.1(7) . . ?
C8 C3 C2 108.6(7) . . ?
C3 C4 H4 121.1 . . ?
C5 C4 C3 117.7(9) . . ?
C5 C4 H4 121.1 . . ?
F1 C5 C4 121.2(9) . . ?
F1 C5 C6 119.4(8) . . ?
C6 C5 C4 119.3(8) . . ?
F2 C6 C7 117.4(9) . . ?
C5 C6 F2 117.4(8) . . ?
C5 C6 C7 125.2(8) . . ?
C6 C7 H7 122.0 . . ?
C6 C7 C8 116.0(8) . . ?
C8 C7 H7 122.0 . . ?
C3 C8 C7 118.6(7) . . ?
C3 C8 C9 110.3(6) . . ?
C7 C8 C9 131.1(8) . . ?
C8 C9 C1 106.5(7) . . ?
C10 C9 C1 128.7(7) . . ?
C10 C9 C8 124.7(7) . . ?
C9 C10 C11 123.6(7) . . ?
C9 C10 C12 124.3(7) . . ?
C12 C10 C11 112.1(7) . . ?
N1 C11 C10 176.5(11) . . ?
N2 C12 C10 176.3(9) . . ?
C1 C13 H13 113.3 . . ?
C1 C13 C14 133.3(7) . . ?
C14 C13 H13 113.3 . . ?
C13 C14 S1 126.4(5) . . ?
C15 C14 S1 113.2(5) . . ?
C15 C14 C13 120.4(6) . . ?
C14 C15 C45 128.3(6) . . ?
C16 C15 C14 109.9(6) . . ?
C16 C15 C45 121.8(6) . . ?
C15 C16 S2 132.1(5) . . ?
C15 C16 C17 114.7(6) . . ?
C17 C16 S2 113.2(5) . . ?
C16 C17 S1 111.5(5) . . ?
C18 C17 S1 137.6(5) . . ?
C18 C17 C16 110.9(6) . . ?
N5 C18 C17 136.7(6) . . ?
N5 C18 C19 110.8(6) . . ?
C19 C18 C17 112.4(6) . . ?
C18 C19 S2 114.1(5) . . ?
C18 C19 C20 106.9(6) . . ?
C20 C19 S2 138.9(5) . . ?
C19 C20 C21 133.1(6) . . ?
C19 C20 C25 106.7(5) . . ?
C25 C20 C21 120.1(6) . . ?
N3 C21 C20 126.5(6) . . ?
N3 C21 C22 114.1(5) . . ?
C20 C21 C22 119.4(6) . . ?
N4 C22 C21 113.3(6) . . ?
N4 C22 C23 127.4(6) . . ?
C23 C22 C21 119.3(6) . . ?
C22 C23 C24 121.7(6) . . ?
C22 C23 C26 132.2(6) . . ?
C26 C23 C24 105.9(5) . . ?
N6 C24 C23 110.0(5) . . ?
N6 C24 C25 131.3(5) . . ?
C25 C24 C23 118.6(6) . . ?
N5 C25 C20 109.1(5) . . ?
N5 C25 C24 130.6(6) . . ?
C20 C25 C24 120.3(5) . . ?
C23 C26 S4 139.8(5) . . ?
C27 C26 S4 113.6(5) . . ?
C27 C26 C23 106.5(5) . . ?
N6 C27 C26 110.9(6) . . ?
N6 C27 C28 137.0(6) . . ?
C28 C27 C26 112.1(6) . . ?
C27 C28 S5 136.9(5) . . ?
C27 C28 C29 112.5(6) . . ?
C29 C28 S5 110.6(5) . . ?
C28 C29 S4 111.4(5) . . ?
C30 C29 S4 133.5(5) . . ?
C30 C29 C28 115.1(6) . . ?
C29 C30 C31 110.5(6) . . ?
C29 C30 C82 122.6(6) . . ?
C31 C30 C82 126.8(7) . . ?
C30 C31 S5 113.3(5) . . ?
C30 C31 C32 121.4(6) . . ?
C32 C31 S5 125.1(5) . . ?
C31 C32 H32 112.9 . . ?
C33 C32 C31 134.2(7) . . ?
C33 C32 H32 112.9 . . ?
C32 C33 C34 128.3(7) . . ?
C32 C33 C41 125.3(7) . . ?
C34 C33 C41 106.4(6) . . ?
O2 C34 C33 126.1(7) . . ?
O2 C34 C35 126.8(7) . . ?
C35 C34 C33 107.0(7) . . ?
C36 C35 C34 126.8(8) . . ?
C36 C35 C40 122.9(8) . . ?
C40 C35 C34 110.3(7) . . ?
C35 C36 H36 121.2 . . ?
C35 C36 C37 117.5(8) . . ?
C37 C36 H36 121.2 . . ?
F4 C37 C36 121.2(9) . . ?
F4 C37 C38 118.9(8) . . ?
C38 C37 C36 119.9(8) . . ?
F3 C38 C37 118.2(8) . . ?
F3 C38 C39 119.0(9) . . ?
C39 C38 C37 122.8(8) . . ?
C38 C39 H39 121.0 . . ?
C38 C39 C40 118.1(9) . . ?
C40 C39 H39 121.0 . . ?
C35 C40 C41 107.9(7) . . ?
C39 C40 C35 118.7(8) . . ?
C39 C40 C41 133.4(8) . . ?
C40 C41 C33 108.3(7) . . ?
C42 C41 C33 128.3(7) . . ?
C42 C41 C40 123.4(7) . . ?
C41 C42 C43 124.6(8) . . ?
C41 C42 C44 123.3(8) . . ?
C43 C42 C44 112.1(8) . . ?
N7 C43 C42 176.8(10) . . ?
N8 C44 C42 174.8(12) . . ?
C15 C45 H45C 109.2 . . ?
C15 C45 H45D 109.2 . . ?
C15 C45 C46 112.0(6) . . ?
H45C C45 H45D 107.9 . . ?
C46 C45 H45C 109.2 . . ?
C46 C45 H45D 109.2 . . ?
C45 C46 H46C 109.0 . . ?
C45 C46 H46D 109.0 . . ?
H46C C46 H46D 107.8 . . ?
C47 C46 C45 112.8(7) . . ?
C47 C46 H46C 109.0 . . ?
C47 C46 H46D 109.0 . . ?
C46 C47 H47E 108.2 . . ?
C46 C47 H47F 108.2 . . ?
H47E C47 H47F 107.3 . . ?
C48 C47 C46 116.5(10) . . ?
C48 C47 H47E 108.2 . . ?
C48 C47 H47F 108.2 . . ?
C47 C48 H48E 108.3 . . ?
C47 C48 H48F 108.3 . . ?
H48E C48 H48F 107.4 . . ?
C49 C48 C47 115.9(12) . . ?
C49 C48 H48E 108.3 . . ?
C49 C48 H48F 108.3 . . ?
C48 C49 H49E 108.8 . . ?
C48 C49 H49F 108.8 . . ?
C48 C49 C50 113.7(13) . . ?
H49E C49 H49F 107.7 . . ?
C50 C49 H49E 108.8 . . ?
C50 C49 H49F 108.8 . . ?
C49 C50 H50E 108.5 . . ?
C49 C50 H50F 108.5 . . ?
H50E C50 H50F 107.5 . . ?
C51 C50 C49 115.1(15) . . ?
C51 C50 H50E 108.5 . . ?
C51 C50 H50F 108.5 . . ?
C50 C51 H51E 109.1 . . ?
C50 C51 H51F 109.1 . . ?
C50 C51 C52 112.7(16) . . ?
H51E C51 H51F 107.8 . . ?
C52 C51 H51E 109.1 . . ?
C52 C51 H51F 109.1 . . ?
C51 C52 H52E 108.9 . . ?
C51 C52 H52F 108.9 . . ?
H52E C52 H52F 107.7 . . ?
C53 C52 C51 113.3(18) . . ?
C53 C52 H52E 108.9 . . ?
C53 C52 H52F 108.9 . . ?
C52 C53 H53E 108.1 . . ?
C52 C53 H53F 108.1 . . ?
C52 C53 C54 116.9(17) . . ?
H53E C53 H53F 107.3 . . ?
C54 C53 H53E 108.1 . . ?
C54 C53 H53F 108.1 . . ?
C53 C54 H54E 108.1 . . ?
C53 C54 H54F 108.1 . . ?
C53 C54 C55 116.9(16) . . ?
H54E C54 H54F 107.3 . . ?
C55 C54 H54E 108.1 . . ?
C55 C54 H54F 108.1 . . ?
C54 C55 H55G 109.6 . . ?
C54 C55 H55H 109.1 . . ?
C54 C55 H55I 109.7 . . ?
H55G C55 H55H 109.5 . . ?
H55G C55 H55I 109.5 . . ?
H55H C55 H55I 109.5 . . ?
N5 C56 H56C 109.0 . . ?
N5 C56 H56D 109.0 . . ?
N5 C56 C57 113.0(5) . . ?
H56C C56 H56D 107.8 . . ?
C57 C56 H56C 109.0 . . ?
C57 C56 H56D 109.0 . . ?
C58 C57 C56 117.2(6) . . ?
C62 C57 C56 123.9(5) . . ?
C62 C57 C58 118.8(6) . . ?
C57 C58 H58 119.9 . . ?
C59 C58 C57 120.2(7) . . ?
C59 C58 H58 119.9 . . ?
C58 C59 H59 119.2 . . ?
C60 C59 C58 121.5(7) . . ?
C60 C59 H59 119.2 . . ?
C59 C60 C61 117.9(7) . . ?
C59 C60 C63 121.7(7) . . ?
C61 C60 C63 120.3(8) . . ?
C60 C61 H61 119.7 . . ?
C60 C61 C62 120.7(7) . . ?
C62 C61 H61 119.7 . . ?
C57 C62 C61 120.8(7) . . ?
C57 C62 H62 119.6 . . ?
C61 C62 H62 119.6 . . ?
C60 C63 H63C 108.2 . . ?
C60 C63 H63D 108.2 . . ?
H63C C63 H63D 107.4 . . ?
C64 C63 C60 116.2(9) . . ?
C64 C63 H63C 108.2 . . ?
C64 C63 H63D 108.2 . . ?
C63 C64 H64C 109.5 . . ?
C63 C64 H64D 109.5 . . ?
C63 C64 C65 110.7(11) . . ?
H64C C64 H64D 108.1 . . ?
C65 C64 H64C 109.5 . . ?
C65 C64 H64D 109.5 . . ?
C64 C65 H65C 109.2 . . ?
C64 C65 H65D 109.2 . . ?
H65C C65 H65D 107.9 . . ?
C66 C65 C64 112.0(12) . . ?
C66 C65 H65C 109.2 . . ?
C66 C65 H65D 109.2 . . ?
C65 C66 H66C 108.9 . . ?
C65 C66 H66D 108.9 . . ?
C65 C66 C67 113.4(14) . . ?
H66C C66 H66D 107.7 . . ?
C67 C66 H66C 108.9 . . ?
C67 C66 H66D 108.9 . . ?
C66 C67 C68 106.9(19) . . ?
C68B C67 C66 114.0(19) . . ?
N6 C69 H69C 108.8 . . ?
N6 C69 H69D 108.8 . . ?
N6 C69 C70 113.9(5) . . ?
H69C C69 H69D 107.7 . . ?
C70 C69 H69C 108.8 . . ?
C70 C69 H69D 108.8 . . ?
C71 C70 C69 118.4(7) . . ?
C75 C70 C69 123.7(6) . . ?
C75 C70 C71 117.9(6) . . ?
C70 C71 H71 119.9 . . ?
C70 C71 C72 120.3(8) . . ?
C72 C71 H71 119.9 . . ?
C71 C72 H72 119.4 . . ?
C71 C72 C73 121.1(7) . . ?
C73 C72 H72 119.4 . . ?
C72 C73 C76 121.3(7) . . ?
C74 C73 C72 117.6(7) . . ?
C74 C73 C76 121.1(8) . . ?
C73 C74 H74 119.3 . . ?
C73 C74 C75 121.4(7) . . ?
C75 C74 H74 119.3 . . ?
C70 C75 C74 121.5(6) . . ?
C70 C75 H75 119.2 . . ?
C74 C75 H75 119.2 . . ?
C73 C76 H76C 109.2 . . ?
C73 C76 H76D 109.2 . . ?
C73 C76 C77 112.3(8) . . ?
H76C C76 H76D 107.9 . . ?
C77 C76 H76C 109.2 . . ?
C77 C76 H76D 109.2 . . ?
C76 C77 H77C 108.9 . . ?
C76 C77 H77D 108.9 . . ?
C76 C77 C78 113.4(10) . . ?
H77C C77 H77D 107.7 . . ?
C78 C77 H77C 108.9 . . ?
C78 C77 H77D 108.9 . . ?
C77 C78 H78E 109.3 . . ?
C77 C78 H78F 109.3 . . ?
H78E C78 H78F 108.0 . . ?
C79 C78 C77 111.5(12) . . ?
C79 C78 H78E 109.3 . . ?
C79 C78 H78F 109.3 . . ?
C78 C79 H79E 109.8 . . ?
C78 C79 H79F 109.8 . . ?
C78 C79 C80 109.2(14) . . ?
H79E C79 H79F 108.3 . . ?
C80 C79 H79E 109.8 . . ?
C80 C79 H79F 109.8 . . ?
C79 C80 H80E 111.6 . . ?
C79 C80 H80F 111.6 . . ?
C79 C80 C81 101.0(15) . . ?
H80E C80 H80F 109.4 . . ?
C81 C80 H80E 111.6 . . ?
C81 C80 H80F 111.6 . . ?
C80 C81 H81G 109.6 . . ?
C80 C81 H81H 109.9 . . ?
C80 C81 H81I 108.9 . . ?
H81G C81 H81H 109.5 . . ?
H81G C81 H81I 109.5 . . ?
H81H C81 H81I 109.5 . . ?
C30 C82 H82C 108.7 . . ?
C30 C82 H82D 108.7 . . ?
C30 C82 C83 114.0(6) . . ?
H82C C82 H82D 107.6 . . ?
C83 C82 H82C 108.7 . . ?
C83 C82 H82D 108.7 . . ?
C82 C83 H83C 109.4 . . ?
C82 C83 H83D 109.4 . . ?
C82 C83 C84 111.3(6) . . ?
H83C C83 H83D 108.0 . . ?
C84 C83 H83C 109.4 . . ?
C84 C83 H83D 109.4 . . ?
C83 C84 H84C 109.1 . . ?
C83 C84 H84D 109.1 . . ?
H84C C84 H84D 107.8 . . ?
C85 C84 C83 112.5(7) . . ?
C85 C84 H84C 109.1 . . ?
C85 C84 H84D 109.1 . . ?
C84 C85 H85C 108.4 . . ?
C84 C85 H85D 108.4 . . ?
C84 C85 C86 115.6(9) . . ?
H85C C85 H85D 107.4 . . ?
C86 C85 H85C 108.4 . . ?
C86 C85 H85D 108.4 . . ?
C85 C86 H86C 109.7 . . ?
C85 C86 H86D 109.7 . . ?
H86C C86 H86D 108.2 . . ?
C87 C86 C85 109.7(12) . . ?
C87 C86 H86C 109.7 . . ?
C87 C86 H86D 109.7 . . ?
C86 C87 H87C 112.2 . . ?
C86 C87 H87D 112.2 . . ?
C86 C87 C88 97.7(13) . . ?
H87C C87 H87D 109.8 . . ?
C88 C87 H87C 112.2 . . ?
C88 C87 H87D 112.2 . . ?
C87 C88 H88C 107.1 . . ?
C87 C88 H88D 107.1 . . ?
H88C C88 H88D 106.8 . . ?
C89 C88 C87 120.9(16) . . ?
C89 C88 H88C 107.1 . . ?
C89 C88 H88D 107.1 . . ?
C88 C89 H89C 109.3 . . ?
C88 C89 H89D 109.3 . . ?
C88 C89 C90 111.6(14) . . ?
H89C C89 H89D 108.0 . . ?
C90 C89 H89C 109.3 . . ?
C90 C89 H89D 109.3 . . ?
C89 C90 H90C 108.3 . . ?
C89 C90 H90D 108.3 . . ?
H90C C90 H90D 107.4 . . ?
C91 C90 C89 116.0(14) . . ?
C91 C90 H90C 108.3 . . ?
C91 C90 H90D 108.3 . . ?
C90 C91 H91C 108.3 . . ?
C90 C91 H91D 108.3 . . ?
C90 C91 C92 116.1(14) . . ?
H91C C91 H91D 107.4 . . ?
C92 C91 H91C 108.3 . . ?
C92 C91 H91D 108.3 . . ?
C91 C92 H92D 109.0 . . ?
C91 C92 H92E 109.9 . . ?
C91 C92 H92F 109.5 . . ?
H92D C92 H92E 109.5 . . ?
H92D C92 H92F 109.5 . . ?
H92E C92 H92F 109.5 . . ?
C67 C68B H68D 108.7 . . ?
C67 C68B H68E 112.2 . . ?
C67 C68B H68F 107.5 . . ?
H68D C68B H68E 109.5 . . ?
H68D C68B H68F 109.5 . . ?
H68E C68B H68F 109.4 . . ?
C67 C68 H68G 105.6 . . ?
C67 C68 H68H 109.7 . . ?
C67 C68 H68I 113.0 . . ?
H68G C68 H68H 109.4 . . ?
H68G C68 H68I 109.5 . . ?
H68H C68 H68I 109.5 . . ?
C17A S1A C14A 90.7(4) . . ?
C16A S2A C19A 89.6(4) . . ?
N4A S3A N3A 100.5(3) . . ?
C26A S4A C29A 89.4(3) . . ?
C28A S5A C31A 91.9(4) . . ?
C21A N3A S3A 105.7(5) . . ?
C22A N4A S3A 106.2(5) . . ?
C18A N5A C25A 107.8(6) . . ?
C18A N5A C56A 119.3(6) . . ?
C25A N5A C56A 128.7(6) . . ?
C24A N6A C27A 107.1(6) . . ?
C24A N6A C69A 127.5(6) . . ?
C27A N6A C69A 119.1(6) . . ?
C2A C1A C9A 108.1(7) . . ?
C13A C1A C2A 127.7(7) . . ?
C13A C1A C9A 124.2(9) . . ?
O1A C2A C1A 127.9(7) . . ?
O1A C2A C3A 126.0(9) . . ?
C1A C2A C3A 106.1(7) . . ?
C4A C3A C2A 127.1(9) . . ?
C8A C3A C2A 110.3(8) . . ?
C8A C3A C4A 122.6(8) . . ?
C3A C4A H4A 121.0 . . ?
C5A C4A C3A 117.9(10) . . ?
C5A C4A H4A 121.0 . . ?
F1A C5A C4A 121.7(12) . . ?
F1A C5A C6A 118.1(9) . . ?
C6A C5A C4A 120.2(11) . . ?
F2A C6A C5A 119.3(11) . . ?
F2A C6A C7A 116.9(11) . . ?
C5A C6A C7A 123.7(9) . . ?
C6A C7A H7A 121.9 . . ?
C6A C7A C8A 116.3(10) . . ?
C8A C7A H7A 121.9 . . ?
C3A C8A C7A 119.3(10) . . ?
C3A C8A C9A 110.5(7) . . ?
C7A C8A C9A 130.2(10) . . ?
C1A C9A C8A 105.0(8) . . ?
C10A C9A C1A 128.3(9) . . ?
C10A C9A C8A 126.7(8) . . ?
C9A C10A C11A 119.6(10) . . ?
C9A C10A C12A 125.0(8) . . ?
C12A C10A C11A 115.3(9) . . ?
N1A C11A C10A 174.8(14) . . ?
N2A C12A C10A 176.3(11) . . ?
C1A C13A H13A 114.1 . . ?
C1A C13A C14A 131.9(9) . . ?
C14A C13A H13A 114.1 . . ?
C13A C14A S1A 128.2(7) . . ?
C13A C14A C15A 119.7(7) . . ?
C15A C14A S1A 111.9(5) . . ?
C14A C15A C45A 126.9(7) . . ?
C16A C15A C14A 110.8(7) . . ?
C16A C15A C45A 122.3(7) . . ?
C15A C16A S2A 132.4(6) . . ?
C17A C16A S2A 114.7(5) . . ?
C17A C16A C15A 112.8(7) . . ?
C16A C17A S1A 113.7(5) . . ?
C16A C17A C18A 110.1(6) . . ?
C18A C17A S1A 136.2(6) . . ?
N5A C18A C17A 138.6(7) . . ?
N5A C18A C19A 109.1(6) . . ?
C19A C18A C17A 112.3(7) . . ?
C18A C19A S2A 113.3(6) . . ?
C18A C19A C20A 107.3(7) . . ?
C20A C19A S2A 139.4(6) . . ?
C19A C20A C21A 133.5(7) . . ?
C25A C20A C19A 107.1(6) . . ?
C25A C20A C21A 119.3(7) . . ?
N3A C21A C20A 125.4(7) . . ?
N3A C21A C22A 113.4(6) . . ?
C22A C21A C20A 121.2(7) . . ?
N4A C22A C21A 114.3(7) . . ?
N4A C22A C23A 126.6(7) . . ?
C23A C22A C21A 119.1(6) . . ?
C22A C23A C24A 119.2(7) . . ?
C26A C23A C22A 133.7(6) . . ?
C26A C23A C24A 106.8(7) . . ?
N6A C24A C23A 108.7(6) . . ?
N6A C24A C25A 130.8(6) . . ?
C23A C24A C25A 120.5(7) . . ?
N5A C25A C20A 108.6(6) . . ?
N5A C25A C24A 131.2(7) . . ?
C20A C25A C24A 120.0(6) . . ?
C23A C26A S4A 139.1(6) . . ?
C27A C26A S4A 112.3(6) . . ?
C27A C26A C23A 108.6(6) . . ?
C26A C27A N6A 108.7(7) . . ?
C28A C27A N6A 136.7(7) . . ?
C28A C27A C26A 114.6(6) . . ?
C27A C28A S5A 138.1(5) . . ?
C27A C28A C29A 110.4(7) . . ?
C29A C28A S5A 111.4(6) . . ?
C28A C29A S4A 113.3(6) . . ?
C30A C29A S4A 131.9(6) . . ?
C30A C29A C28A 114.8(7) . . ?
C29A C30A C31A 111.0(6) . . ?
C29A C30A C82A 123.4(8) . . ?
C31A C30A C82A 125.6(8) . . ?
C30A C31A S5A 111.0(6) . . ?
C32A C31A S5A 126.3(7) . . ?
C32A C31A C30A 122.3(7) . . ?
C31A C32A H32A 112.8 . . ?
C33A C32A C31A 134.5(7) . . ?
C33A C32A H32A 112.8 . . ?
C32A C33A C34A 127.5(8) . . ?
C32A C33A C41A 124.5(7) . . ?
C41A C33A C34A 108.0(8) . . ?
O2A C34A C33A 126.5(9) . . ?
O2A C34A C35A 127.1(8) . . ?
C35A C34A C33A 106.4(7) . . ?
C36A C35A C34A 126.5(8) . . ?
C36A C35A C40A 124.6(9) . . ?
C40A C35A C34A 108.8(8) . . ?
C35A C36A H36A 122.5 . . ?
C35A C36A C37A 115.0(9) . . ?
C37A C36A H36A 122.5 . . ?
F4A C37A C36A 118.5(9) . . ?
F4A C37A C38A 119.8(11) . . ?
C38A C37A C36A 121.7(10) . . ?
F3A C38A C37A 116.2(11) . . ?
C39A C38A F3A 120.8(9) . . ?
C39A C38A C37A 123.0(11) . . ?
C38A C39A H39A 121.2 . . ?
C38A C39A C40A 117.5(9) . . ?
C40A C39A H39A 121.2 . . ?
C35A C40A C39A 118.2(9) . . ?
C35A C40A C41A 110.5(8) . . ?
C39A C40A C41A 131.3(8) . . ?
C33A C41A C40A 106.2(7) . . ?
C42A C41A C33A 129.6(9) . . ?
C42A C41A C40A 124.3(9) . . ?
C41A C42A C43A 124.7(9) . . ?
C41A C42A C44A 123.5(10) . . ?
C43A C42A C44A 111.7(8) . . ?
N7A C43A C42A 175.7(11) . . ?
N8A C44A C42A 174.9(12) . . ?
C15A C45A H45A 108.8 . . ?
C15A C45A H45B 108.8 . . ?
C15A C45A C46A 114.0(7) . . ?
H45A C45A H45B 107.7 . . ?
C46A C45A H45A 108.8 . . ?
C46A C45A H45B 108.8 . . ?
C45A C46A H46A 109.7 . . ?
C45A C46A H46B 109.7 . . ?
C45A C46A C47A 110.0(9) . . ?
H46A C46A H46B 108.2 . . ?
C47A C46A H46A 109.7 . . ?
C47A C46A H46B 109.7 . . ?
C46A C47A H47C 111.2 . . ?
C46A C47A H47D 111.2 . . ?
C46A C47A H47A 108.2 . . ?
C46A C47A H47B 108.2 . . ?
H47C C47A H47D 109.1 . . ?
H47A C47A H47B 107.4 . . ?
C48C C47A C46A 116(2) . . ?
C48C C47A H47A 108.2 . . ?
C48C C47A H47B 108.2 . . ?
C48A C47A C46A 102.9(12) . . ?
C48A C47A H47C 111.2 . . ?
C48A C47A H47D 111.2 . . ?
N5A C56A H56A 109.2 . . ?
N5A C56A H56B 109.2 . . ?
N5A C56A C57A 111.9(6) . . ?
H56A C56A H56B 107.9 . . ?
C57A C56A H56A 109.2 . . ?
C57A C56A H56B 109.2 . . ?
C58A C57A C56A 122.5(6) . . ?
C58A C57A C62A 118.6(7) . . ?
C62A C57A C56A 118.9(7) . . ?
C57A C58A H58A 119.4 . . ?
C57A C58A C59A 121.3(8) . . ?
C59A C58A H58A 119.4 . . ?
C58A C59A H59A 119.7 . . ?
C60A C59A C58A 120.6(9) . . ?
C60A C59A H59A 119.7 . . ?
C59A C60A C61A 119.5(9) . . ?
C59A C60A C63A 121.2(11) . . ?
C61A C60A C63A 119.3(11) . . ?
C60A C61A H61A 119.4 . . ?
C60A C61A C62A 121.2(10) . . ?
C62A C61A H61A 119.4 . . ?
C57A C62A C61A 118.7(9) . . ?
C57A C62A H62A 120.6 . . ?
C61A C62A H62A 120.6 . . ?
C60A C63A H63A 109.2 . . ?
C60A C63A H63B 109.2 . . ?
C60A C63A C64A 111.9(9) . . ?
H63A C63A H63B 107.9 . . ?
C64A C63A H63A 109.2 . . ?
C64A C63A H63B 109.2 . . ?
C63A C64A H64A 107.1 . . ?
C63A C64A H64B 107.1 . . ?
C63A C64A C65A 120.9(12) . . ?
H64A C64A H64B 106.8 . . ?
C65A C64A H64A 107.1 . . ?
C65A C64A H64B 107.1 . . ?
C64A C65A H65A 110.8 . . ?
C64A C65A H65B 110.8 . . ?
H65A C65A H65B 108.8 . . ?
C66A C65A C64A 105.0(13) . . ?
C66A C65A H65A 110.8 . . ?
C66A C65A H65B 110.8 . . ?
C65A C66A H66A 110.7 . . ?
C65A C66A H66B 110.7 . . ?
C65A C66A C67A 105.4(16) . . ?
H66A C66A H66B 108.8 . . ?
C67A C66A H66A 110.7 . . ?
C67A C66A H66B 110.7 . . ?
C66A C67A H67A 107.1 . . ?
C66A C67A H67B 107.1 . . ?
H67A C67A H67B 106.8 . . ?
C68A C67A C66A 120.7(18) . . ?
C68A C67A H67A 107.1 . . ?
C68A C67A H67B 107.1 . . ?
C67A C68A H68A 109.4 . . ?
C67A C68A H68B 109.5 . . ?
C67A C68A H68C 109.5 . . ?
H68A C68A H68B 109.4 . . ?
H68A C68A H68C 109.5 . . ?
H68B C68A H68C 109.5 . . ?
N6A C69A H69A 108.6 . . ?
N6A C69A H69B 108.6 . . ?
N6A C69A C70A 114.8(6) . . ?
H69A C69A H69B 107.5 . . ?
C70A C69A H69A 108.6 . . ?
C70A C69A H69B 108.6 . . ?
C71A C70A C69A 116.6(7) . . ?
C75A C70A C69A 124.8(7) . . ?
C75A C70A C71A 118.6(8) . . ?
C70A C71A H71A 120.0 . . ?
C70A C71A C72A 120.1(9) . . ?
C72A C71A H71A 120.0 . . ?
C71A C72A H72A 118.8 . . ?
C73A C72A C71A 122.4(10) . . ?
C73A C72A H72A 118.8 . . ?
C72A C73A C76A 121.5(11) . . ?
C74A C73A C72A 116.3(10) . . ?
C74A C73A C76A 122.2(10) . . ?
C73A C74A H74A 119.1 . . ?
C73A C74A C75A 121.8(8) . . ?
C75A C74A H74A 119.1 . . ?
C70A C75A C74A 120.8(8) . . ?
C70A C75A H75A 119.6 . . ?
C74A C75A H75A 119.6 . . ?
C73A C76A H76A 109.7 . . ?
C73A C76A H76B 109.7 . . ?
C73A C76A C77A 109.7(11) . . ?
H76A C76A H76B 108.2 . . ?
C77A C76A H76A 109.7 . . ?
C77A C76A H76B 109.7 . . ?
C76A C77A H77A 108.6 . . ?
C76A C77A H77B 108.6 . . ?
H77A C77A H77B 107.5 . . ?
C78A C77A C76A 114.8(12) . . ?
C78A C77A H77A 108.6 . . ?
C78A C77A H77B 108.6 . . ?
C77A C78A H78A 108.0 . . ?
C77A C78A H78B 108.0 . . ?
C77A C78A H78C 111.6 . . ?
C77A C78A H78D 111.6 . . ?
C77A C78A C79A 117.3(16) . . ?
C77A C78A C79C 101.1(17) . . ?
H78A C78A H78B 107.2 . . ?
H78C C78A H78D 109.4 . . ?
C79A C78A H78A 108.0 . . ?
C79A C78A H78B 108.0 . . ?
C79C C78A H78C 111.6 . . ?
C79C C78A H78D 111.6 . . ?
C30A C82A H82A 109.0 . . ?
C30A C82A H82B 109.0 . . ?
C30A C82A C83A 112.8(7) . . ?
H82A C82A H82B 107.8 . . ?
C83A C82A H82A 109.0 . . ?
C83A C82A H82B 109.0 . . ?
C82A C83A H83A 108.7 . . ?
C82A C83A H83B 108.7 . . ?
H83A C83A H83B 107.6 . . ?
C84A C83A C82A 114.3(8) . . ?
C84A C83A H83A 108.7 . . ?
C84A C83A H83B 108.7 . . ?
C83A C84A H84A 108.3 . . ?
C83A C84A H84B 108.3 . . ?
H84A C84A H84B 107.4 . . ?
C85A C84A C83A 115.7(9) . . ?
C85A C84A H84A 108.3 . . ?
C85A C84A H84B 108.3 . . ?
C84A C85A H85A 109.3 . . ?
C84A C85A H85B 109.3 . . ?
C84A C85A C86A 111.5(9) . . ?
H85A C85A H85B 108.0 . . ?
C86A C85A H85A 109.3 . . ?
C86A C85A H85B 109.3 . . ?
C85A C86A H86A 109.2 . . ?
C85A C86A H86B 109.2 . . ?
H86A C86A H86B 107.9 . . ?
C87A C86A C85A 112.0(10) . . ?
C87A C86A H86A 109.2 . . ?
C87A C86A H86B 109.2 . . ?
C86A C87A H87A 108.5 . . ?
C86A C87A H87B 108.5 . . ?
C86A C87A C88A 114.9(11) . . ?
H87A C87A H87B 107.5 . . ?
C88A C87A H87A 108.5 . . ?
C88A C87A H87B 108.5 . . ?
C87A C88A H88A 108.8 . . ?
C87A C88A H88B 108.8 . . ?
H88A C88A H88B 107.7 . . ?
C89A C88A C87A 113.7(10) . . ?
C89A C88A H88A 108.8 . . ?
C89A C88A H88B 108.8 . . ?
C88A C89A H89A 108.3 . . ?
C88A C89A H89B 108.3 . . ?
C88A C89A C90A 115.7(10) . . ?
H89A C89A H89B 107.4 . . ?
C90A C89A H89A 108.3 . . ?
C90A C89A H89B 108.3 . . ?
C89A C90A H90A 108.2 . . ?
C89A C90A H90B 108.2 . . ?
H90A C90A H90B 107.4 . . ?
C91A C90A C89A 116.3(10) . . ?
C91A C90A H90A 108.2 . . ?
C91A C90A H90B 108.2 . . ?
C90A C91A H91A 108.4 . . ?
C90A C91A H91B 108.4 . . ?
C90A C91A C92A 115.4(10) . . ?
H91A C91A H91B 107.5 . . ?
C92A C91A H91A 108.4 . . ?
C92A C91A H91B 108.4 . . ?
C91A C92A H92A 109.5 . . ?
C91A C92A H92B 109.4 . . ?
C91A C92A H92C 109.6 . . ?
H92A C92A H92B 109.5 . . ?
H92A C92A H92C 109.5 . . ?
H92B C92A H92C 109.5 . . ?
C78A C79A H79A 110.2 . . ?
C78A C79A H79B 110.2 . . ?
C78A C79A C80A 107.3(15) . . ?
H79A C79A H79B 108.5 . . ?
C80A C79A H79A 110.2 . . ?
C80A C79A H79B 110.2 . . ?
C79A C80A H80A 110.5 . . ?
C79A C80A H80B 110.5 . . ?
C79A C80A C81A 106.1(16) . . ?
H80A C80A H80B 108.7 . . ?
C81A C80A H80A 110.5 . . ?
C81A C80A H80B 110.5 . . ?
C80A C81A H81A 110.0 . . ?
C80A C81A H81B 109.2 . . ?
C80A C81A H81C 109.2 . . ?
H81A C81A H81B 109.5 . . ?
H81A C81A H81C 109.5 . . ?
H81B C81A H81C 109.5 . . ?
C78A C79C H79C 108.5 . . ?
C78A C79C H79D 108.5 . . ?
H79C C79C H79D 107.5 . . ?
C80C C79C C78A 115(3) . . ?
C80C C79C H79C 108.5 . . ?
C80C C79C H79D 108.5 . . ?
C79C C80C H80C 106.9 . . ?
C79C C80C H80D 106.9 . . ?
H80C C80C H80D 106.7 . . ?
C81C C80C C79C 122(3) . . ?
C81C C80C H80C 106.9 . . ?
C81C C80C H80D 106.9 . . ?
C80C C81C H81D 110.1 . . ?
C80C C81C H81E 110.1 . . ?
C80C C81C H81F 108.2 . . ?
H81D C81C H81E 109.5 . . ?
H81D C81C H81F 109.5 . . ?
H81E C81C H81F 109.5 . . ?
C47A C48C H48A 110.0 . . ?
C47A C48C H48B 110.0 . . ?
H48A C48C H48B 108.3 . . ?
C49C C48C C47A 108.6(14) . . ?
C49C C48C H48A 110.0 . . ?
C49C C48C H48B 110.0 . . ?
C48C C49C H49A 114.6 . . ?
C48C C49C H49B 114.6 . . ?
C48C C49C C50C 84(3) . . ?
H49A C49C H49B 111.7 . . ?
C50C C49C H49A 114.6 . . ?
C50C C49C H49B 114.6 . . ?
C49C C50C H50A 110.1 . . ?
C49C C50C H50B 110.1 . . ?
H50A C50C H50B 108.4 . . ?
C51C C50C C49C 107.9(14) . . ?
C51C C50C H50A 110.1 . . ?
C51C C50C H50B 110.1 . . ?
C50C C51C H51A 110.5 . . ?
C50C C51C H51B 110.5 . . ?
C50C C51C C52C 106.3(12) . . ?
H51A C51C H51B 108.7 . . ?
C52C C51C H51A 110.5 . . ?
C52C C51C H51B 110.5 . . ?
C51C C52C H52A 110.7 . . ?
C51C C52C H52B 110.7 . . ?
H52A C52C H52B 108.8 . . ?
C53C C52C C51C 105.3(12) . . ?
C53C C52C H52A 110.7 . . ?
C53C C52C H52B 110.7 . . ?
C52C C53C H53A 109.9 . . ?
C52C C53C H53B 109.9 . . ?
H53A C53C H53B 108.3 . . ?
C54C C53C C52C 108.7(14) . . ?
C54C C53C H53A 109.9 . . ?
C54C C53C H53B 109.9 . . ?
C53C C54C H54A 110.4 . . ?
C53C C54C H54B 110.4 . . ?
C53C C54C C55C 106.4(14) . . ?
H54A C54C H54B 108.6 . . ?
C55C C54C H54A 110.4 . . ?
C55C C54C H54B 110.5 . . ?
C54C C55C H55A 112.7 . . ?
C54C C55C H55B 106.6 . . ?
C54C C55C H55C 109.0 . . ?
H55A C55C H55B 109.5 . . ?
H55A C55C H55C 109.5 . . ?
H55B C55C H55C 109.5 . . ?
C47A C48A H48C 109.5 . . ?
C47A C48A H48D 109.5 . . ?
C47A C48A C49A 110.7(12) . . ?
H48C C48A H48D 108.1 . . ?
C49A C48A H48C 109.5 . . ?
C49A C48A H48D 109.5 . . ?
C48A C49A H49C 110.8 . . ?
C48A C49A H49D 110.8 . . ?
C48A C49A C50A 104.6(12) . . ?
H49C C49A H49D 108.9 . . ?
C50A C49A H49C 110.8 . . ?
C50A C49A H49D 110.8 . . ?
C49A C50A H50C 110.5 . . ?
C49A C50A H50D 110.5 . . ?
H50C C50A H50D 108.7 . . ?
C51A C50A C49A 106.3(12) . . ?
C51A C50A H50C 110.5 . . ?
C51A C50A H50D 110.5 . . ?
C50A C51A H51C 109.6 . . ?
C50A C51A H51D 109.6 . . ?
H51C C51A H51D 108.1 . . ?
C52A C51A C50A 110.4(13) . . ?
C52A C51A H51C 109.6 . . ?
C52A C51A H51D 109.6 . . ?
C51A C52A H52C 109.8 . . ?
C51A C52A H52D 109.8 . . ?
C51A C52A C53A 109.6(14) . . ?
H52C C52A H52D 108.2 . . ?
C53A C52A H52C 109.8 . . ?
C53A C52A H52D 109.8 . . ?
C52A C53A H53C 109.6 . . ?
C52A C53A H53D 109.6 . . ?
H53C C53A H53D 108.2 . . ?
C54A C53A C52A 110.1(14) . . ?
C54A C53A H53C 109.6 . . ?
C54A C53A H53D 109.6 . . ?
C53A C54A H54C 110.4 . . ?
C53A C54A H54D 110.4 . . ?
C53A C54A C55A 106.5(13) . . ?
H54C C54A H54D 108.6 . . ?
C55A C54A H54C 110.4 . . ?
C55A C54A H54D 110.4 . . ?
C54A C55A H55D 111.0 . . ?
C54A C55A H55E 110.8 . . ?
C54A C55A H55F 106.5 . . ?
H55D C55A H55E 109.5 . . ?
H55D C55A H55F 109.5 . . ?
H55E C55A H55F 109.5 . . ?

loop_
_geom_bond_atom_site_label_1
_geom_bond_atom_site_label_2
_geom_bond_distance
_geom_bond_site_symmetry_2
_geom_bond_publ_flag
Cl1 C98 1.696(13) . ?
Cl2 C93 1.966(13) . ?
C93 C94 1.435(9) . ?
C93 C98 1.378(9) . ?
C94 H94 0.9500 . ?
C94 C95 1.402(9) . ?
C95 H95 0.9500 . ?
C95 C96 1.410(9) . ?
C96 H96 0.9500 . ?
C96 C97 1.400(9) . ?
C97 H97 0.9500 . ?
C97 C98 1.393(9) . ?
Cl3 C104 1.724(11) . ?
Cl4 C99 1.742(11) . ?
C99 C100 1.400(9) . ?
C99 C104 1.387(8) . ?
C100 H100 0.9500 . ?
C100 C101 1.393(9) . ?
C101 H101 0.9500 . ?
C101 C102 1.393(9) . ?
C102 H102 0.9500 . ?
C102 C103 1.399(9) . ?
C103 H103 0.9500 . ?
C103 C104 1.381(8) . ?
Cl5 C110 1.724(13) . ?
Cl6 C105 1.717(14) . ?
C105 C106 1.38(2) . ?
C105 C110 1.388(18) . ?
C106 H106 0.9500 . ?
C106 C107 1.35(2) . ?
C107 H107 0.9500 . ?
C107 C108 1.368(19) . ?
C108 H108 0.9500 . ?
C108 C109 1.378(19) . ?
C109 H109 0.9500 . ?
C109 C110 1.407(16) . ?
Cl7 C111 1.715(12) . ?
Cl8 C116 1.714(12) . ?
C111 C112 1.390(15) . ?
C111 C116 1.361(14) . ?
C112 H112 0.9500 . ?
C112 C113 1.334(15) . ?
C113 H113 0.9500 . ?
C113 C114 1.417(16) . ?
C114 H114 0.9500 . ?
C114 C115 1.343(16) . ?
C115 H115 0.9500 . ?
C115 C116 1.382(16) . ?
Cl9 C117 1.810(10) . ?
Cl10 C122 1.746(11) . ?
C117 C118 1.418(8) . ?
C117 C122 1.380(8) . ?
C118 H118 0.9500 . ?
C118 C119 1.352(8) . ?
C119 H119 0.9500 . ?
C119 C120 1.394(8) . ?
C120 H120 0.9500 . ?
C120 C121 1.362(9) . ?
C121 H121 0.9500 . ?
C121 C122 1.373(8) . ?
S1 C14 1.756(7) . ?
S1 C17 1.715(7) . ?
S2 C16 1.754(6) . ?
S2 C19 1.725(6) . ?
S3 N3 1.639(5) . ?
S3 N4 1.631(6) . ?
S4 C26 1.715(6) . ?
S4 C29 1.764(7) . ?
S5 C28 1.728(7) . ?
S5 C31 1.749(6) . ?
F1 C5 1.319(10) . ?
F2 C6 1.372(8) . ?
F3 C38 1.334(9) . ?
F4 C37 1.334(9) . ?
O1 C2 1.221(9) . ?
O2 C34 1.236(9) . ?
N1 C11 1.117(10) . ?
N2 C12 1.152(10) . ?
N3 C21 1.327(8) . ?
N4 C22 1.344(8) . ?
N5 C18 1.375(8) . ?
N5 C25 1.391(7) . ?
N5 C56 1.468(7) . ?
N6 C24 1.379(8) . ?
N6 C27 1.378(8) . ?
N6 C69 1.457(7) . ?
N7 C43 1.138(12) . ?
N8 C44 1.147(12) . ?
C1 C2 1.476(11) . ?
C1 C9 1.486(10) . ?
C1 C13 1.370(9) . ?
C2 C3 1.477(9) . ?
C3 C4 1.386(11) . ?
C3 C8 1.400(11) . ?
C4 H4 0.9500 . ?
C4 C5 1.370(11) . ?
C5 C6 1.365(13) . ?
C6 C7 1.383(12) . ?
C7 H7 0.9500 . ?
C7 C8 1.408(10) . ?
C8 C9 1.469(10) . ?
C9 C10 1.351(10) . ?
C10 C11 1.463(11) . ?
C10 C12 1.422(11) . ?
C13 H13 0.9500 . ?
C13 C14 1.423(9) . ?
C14 C15 1.408(9) . ?
C15 C16 1.399(9) . ?
C15 C45 1.498(9) . ?
C16 C17 1.413(9) . ?
C17 C18 1.414(9) . ?
C18 C19 1.393(8) . ?
C19 C20 1.402(9) . ?
C20 C21 1.436(8) . ?
C20 C25 1.422(9) . ?
C21 C22 1.442(9) . ?
C22 C23 1.410(9) . ?
C23 C24 1.428(8) . ?
C23 C26 1.422(9) . ?
C24 C25 1.428(9) . ?
C26 C27 1.404(8) . ?
C27 C28 1.401(9) . ?
C28 C29 1.413(9) . ?
C29 C30 1.380(9) . ?
C30 C31 1.393(9) . ?
C30 C82 1.507(9) . ?
C31 C32 1.437(10) . ?
C32 H32 0.9500 . ?
C32 C33 1.360(10) . ?
C33 C34 1.475(10) . ?
C33 C41 1.476(10) . ?
C34 C35 1.471(10) . ?
C35 C36 1.384(11) . ?
C35 C40 1.401(11) . ?
C36 H36 0.9500 . ?
C36 C37 1.389(11) . ?
C37 C38 1.385(12) . ?
C38 C39 1.380(12) . ?
C39 H39 0.9500 . ?
C39 C40 1.398(11) . ?
C40 C41 1.473(11) . ?
C41 C42 1.365(11) . ?
C42 C43 1.412(13) . ?
C42 C44 1.418(12) . ?
C45 H45C 0.9900 . ?
C45 H45D 0.9900 . ?
C45 C46 1.537(11) . ?
C46 H46C 0.9900 . ?
C46 H46D 0.9900 . ?
C46 C47 1.507(11) . ?
C47 H47E 0.9900 . ?
C47 H47F 0.9900 . ?
C47 C48 1.497(14) . ?
C48 H48E 0.9900 . ?
C48 H48F 0.9900 . ?
C48 C49 1.424(17) . ?
C49 H49E 0.9900 . ?
C49 H49F 0.9900 . ?
C49 C50 1.622(18) . ?
C50 H50E 0.9900 . ?
C50 H50F 0.9900 . ?
C50 C51 1.54(2) . ?
C51 H51E 0.9900 . ?
C51 H51F 0.9900 . ?
C51 C52 1.541(19) . ?
C52 H52E 0.9900 . ?
C52 H52F 0.9900 . ?
C52 C53 1.44(2) . ?
C53 H53E 0.9900 . ?
C53 H53F 0.9900 . ?
C53 C54 1.514(18) . ?
C54 H54E 0.9900 . ?
C54 H54F 0.9900 . ?
C54 C55 1.547(19) . ?
C55 H55G 0.9801 . ?
C55 H55H 0.9800 . ?
C55 H55I 0.9800 . ?
C56 H56C 0.9900 . ?
C56 H56D 0.9900 . ?
C56 C57 1.514(8) . ?
C57 C58 1.388(8) . ?
C57 C62 1.356(9) . ?
C58 H58 0.9500 . ?
C58 C59 1.376(10) . ?
C59 H59 0.9500 . ?
C59 C60 1.373(11) . ?
C60 C61 1.380(10) . ?
C60 C63 1.517(11) . ?
C61 H61 0.9500 . ?
C61 C62 1.396(10) . ?
C62 H62 0.9500 . ?
C63 H63C 0.9900 . ?
C63 H63D 0.9900 . ?
C63 C64 1.500(15) . ?
C64 H64C 0.9900 . ?
C64 H64D 0.9900 . ?
C64 C65 1.563(15) . ?
C65 H65C 0.9900 . ?
C65 H65D 0.9900 . ?
C65 C66 1.511(9) . ?
C66 H66C 0.9900 . ?
C66 H66D 0.9900 . ?
C66 C67 1.524(9) . ?
C67 C68B 1.513(10) . ?
C67 C68 1.529(10) . ?
C69 H69C 0.9900 . ?
C69 H69D 0.9900 . ?
C69 C70 1.517(9) . ?
C70 C71 1.394(9) . ?
C70 C75 1.376(9) . ?
C71 H71 0.9500 . ?
C71 C72 1.396(11) . ?
C72 H72 0.9500 . ?
C72 C73 1.398(12) . ?
C73 C74 1.370(10) . ?
C73 C76 1.511(10) . ?
C74 H74 0.9500 . ?
C74 C75 1.388(9) . ?
C75 H75 0.9500 . ?
C76 H76C 0.9900 . ?
C76 H76D 0.9900 . ?
C76 C77 1.513(14) . ?
C77 H77C 0.9900 . ?
C77 H77D 0.9900 . ?
C77 C78 1.553(14) . ?
C78 H78E 0.9900 . ?
C78 H78F 0.9900 . ?
C78 C79 1.514(18) . ?
C79 H79E 0.9900 . ?
C79 H79F 0.9900 . ?
C79 C80 1.534(14) . ?
C80 H80E 0.9900 . ?
C80 H80F 0.9900 . ?
C80 C81 1.603(16) . ?
C81 H81G 0.9800 . ?
C81 H81H 0.9799 . ?
C81 H81I 0.9801 . ?
C82 H82C 0.9900 . ?
C82 H82D 0.9900 . ?
C82 C83 1.516(10) . ?
C83 H83C 0.9900 . ?
C83 H83D 0.9900 . ?
C83 C84 1.524(7) . ?
C84 H84C 0.9900 . ?
C84 H84D 0.9900 . ?
C84 C85 1.523(8) . ?
C85 H85C 0.9900 . ?
C85 H85D 0.9900 . ?
C85 C86 1.544(9) . ?
C86 H86C 0.9900 . ?
C86 H86D 0.9900 . ?
C86 C87 1.479(9) . ?
C87 H87C 0.9900 . ?
C87 H87D 0.9900 . ?
C87 C88 1.574(9) . ?
C88 H88C 0.9900 . ?
C88 H88D 0.9900 . ?
C88 C89 1.552(10) . ?
C89 H89C 0.9900 . ?
C89 H89D 0.9900 . ?
C89 C90 1.561(9) . ?
C90 H90C 0.9900 . ?
C90 H90D 0.9900 . ?
C90 C91 1.526(9) . ?
C91 H91C 0.9900 . ?
C91 H91D 0.9900 . ?
C91 C92 1.541(9) . ?
C92 H92D 0.9800 . ?
C92 H92E 0.9799 . ?
C92 H92F 0.9799 . ?
C68B H68D 0.9798 . ?
C68B H68E 0.9801 . ?
C68B H68F 0.9799 . ?
C68 H68G 0.9806 . ?
C68 H68H 0.9799 . ?
C68 H68I 0.9802 . ?
S1A C14A 1.753(8) . ?
S1A C17A 1.702(7) . ?
S2A C16A 1.731(7) . ?
S2A C19A 1.736(8) . ?
S3A N3A 1.642(6) . ?
S3A N4A 1.626(7) . ?
S4A C26A 1.739(7) . ?
S4A C29A 1.753(8) . ?
S5A C28A 1.704(8) . ?
S5A C31A 1.764(7) . ?
F1A C5A 1.343(12) . ?
F2A C6A 1.345(10) . ?
F3A C38A 1.358(12) . ?
F4A C37A 1.358(11) . ?
O1A C2A 1.210(9) . ?
O2A C34A 1.225(9) . ?
N1A C11A 1.132(11) . ?
N2A C12A 1.143(12) . ?
N3A C21A 1.353(10) . ?
N4A C22A 1.342(9) . ?
N5A C18A 1.368(9) . ?
N5A C25A 1.386(8) . ?
N5A C56A 1.477(9) . ?
N6A C24A 1.395(9) . ?
N6A C27A 1.410(8) . ?
N6A C69A 1.472(8) . ?
N7A C43A 1.135(15) . ?
N8A C44A 1.161(13) . ?
C1A C2A 1.475(12) . ?
C1A C9A 1.481(10) . ?
C1A C13A 1.372(11) . ?
C2A C3A 1.479(10) . ?
C3A C4A 1.374(12) . ?
C3A C8A 1.357(12) . ?
C4A H4A 0.9500 . ?
C4A C5A 1.366(12) . ?
C5A C6A 1.355(15) . ?
C6A C7A 1.357(15) . ?
C7A H7A 0.9500 . ?
C7A C8A 1.427(11) . ?
C8A C9A 1.496(13) . ?
C9A C10A 1.363(13) . ?
C10A C11A 1.450(12) . ?
C10A C12A 1.392(14) . ?
C13A H13A 0.9500 . ?
C13A C14A 1.413(9) . ?
C14A C15A 1.425(11) . ?
C15A C16A 1.409(10) . ?
C15A C45A 1.483(11) . ?
C16A C17A 1.395(10) . ?
C17A C18A 1.435(9) . ?
C18A C19A 1.394(10) . ?
C19A C20A 1.401(9) . ?
C20A C21A 1.425(9) . ?
C20A C25A 1.394(10) . ?
C21A C22A 1.424(10) . ?
C22A C23A 1.421(11) . ?
C23A C24A 1.423(9) . ?
C23A C26A 1.400(10) . ?
C24A C25A 1.425(10) . ?
C26A C27A 1.389(10) . ?
C27A C28A 1.384(10) . ?
C28A C29A 1.410(8) . ?
C29A C30A 1.392(10) . ?
C30A C31A 1.423(11) . ?
C30A C82A 1.506(9) . ?
C31A C32A 1.404(11) . ?
C32A H32A 0.9500 . ?
C32A C33A 1.358(12) . ?
C33A C34A 1.477(11) . ?
C33A C41A 1.454(11) . ?
C34A C35A 1.462(12) . ?
C35A C36A 1.375(12) . ?
C35A C40A 1.388(10) . ?
C36A H36A 0.9500 . ?
C36A C37A 1.381(13) . ?
C37A C38A 1.369(13) . ?
C38A C39A 1.356(14) . ?
C39A H39A 0.9500 . ?
C39A C40A 1.399(13) . ?
C40A C41A 1.459(13) . ?
C41A C42A 1.353(11) . ?
C42A C43A 1.421(16) . ?
C42A C44A 1.436(14) . ?
C45A H45A 0.9900 . ?
C45A H45B 0.9900 . ?
C45A C46A 1.530(11) . ?
C46A H46A 0.9900 . ?
C46A H46B 0.9900 . ?
C46A C47A 1.566(15) . ?
C47A H47C 0.9900 . ?
C47A H47D 0.9900 . ?
C47A H47A 0.9900 . ?
C47A H47B 0.9900 . ?
C47A C48C 1.540(10) . ?
C47A C48A 1.528(10) . ?
C56A H56A 0.9900 . ?
C56A H56B 0.9900 . ?
C56A C57A 1.516(9) . ?
C57A C58A 1.378(10) . ?
C57A C62A 1.402(10) . ?
C58A H58A 0.9500 . ?
C58A C59A 1.397(10) . ?
C59A H59A 0.9500 . ?
C59A C60A 1.357(14) . ?
C60A C61A 1.371(15) . ?
C60A C63A 1.522(12) . ?
C61A H61A 0.9500 . ?
C61A C62A 1.417(12) . ?
C62A H62A 0.9500 . ?
C63A H63A 0.9900 . ?
C63A H63B 0.9900 . ?
C63A C64A 1.579(16) . ?
C64A H64A 0.9900 . ?
C64A H64B 0.9900 . ?
C64A C65A 1.641(18) . ?
C65A H65A 0.9900 . ?
C65A H65B 0.9900 . ?
C65A C66A 1.420(18) . ?
C66A H66A 0.9900 . ?
C66A H66B 0.9900 . ?
C66A C67A 1.67(2) . ?
C67A H67A 0.9900 . ?
C67A H67B 0.9900 . ?
C67A C68A 1.579(9) . ?
C68A H68A 0.9799 . ?
C68A H68B 0.9798 . ?
C68A H68C 0.9803 . ?
C69A H69A 0.9900 . ?
C69A H69B 0.9900 . ?
C69A C70A 1.506(10) . ?
C70A C71A 1.371(11) . ?
C70A C75A 1.356(10) . ?
C71A H71A 0.9500 . ?
C71A C72A 1.380(14) . ?
C72A H72A 0.9500 . ?
C72A C73A 1.378(14) . ?
C73A C74A 1.367(13) . ?
C73A C76A 1.524(15) . ?
C74A H74A 0.9500 . ?
C74A C75A 1.390(12) . ?
C75A H75A 0.9500 . ?
C76A H76A 0.9900 . ?
C76A H76B 0.9900 . ?
C76A C77A 1.593(19) . ?
C77A H77A 0.9900 . ?
C77A H77B 0.9900 . ?
C77A C78A 1.523(17) . ?
C78A H78A 0.9900 . ?
C78A H78B 0.9900 . ?
C78A H78C 0.9900 . ?
C78A H78D 0.9900 . ?
C78A C79A 1.524(10) . ?
C78A C79C 1.546(10) . ?
C82A H82A 0.9900 . ?
C82A H82B 0.9900 . ?
C82A C83A 1.525(10) . ?
C83A H83A 0.9900 . ?
C83A H83B 0.9900 . ?
C83A C84A 1.517(11) . ?
C84A H84A 0.9900 . ?
C84A H84B 0.9900 . ?
C84A C85A 1.430(14) . ?
C85A H85A 0.9900 . ?
C85A H85B 0.9900 . ?
C85A C86A 1.587(12) . ?
C86A H86A 0.9900 . ?
C86A H86B 0.9900 . ?
C86A C87A 1.477(16) . ?
C87A H87A 0.9900 . ?
C87A H87B 0.9900 . ?
C87A C88A 1.517(13) . ?
C88A H88A 0.9900 . ?
C88A H88B 0.9900 . ?
C88A C89A 1.482(15) . ?
C89A H89A 0.9900 . ?
C89A H89B 0.9900 . ?
C89A C90A 1.534(12) . ?
C90A H90A 0.9900 . ?
C90A H90B 0.9900 . ?
C90A C91A 1.463(15) . ?
C91A H91A 0.9900 . ?
C91A H91B 0.9900 . ?
C91A C92A 1.485(13) . ?
C92A H92A 0.9799 . ?
C92A H92B 0.9800 . ?
C92A H92C 0.9801 . ?
C79A H79A 0.9900 . ?
C79A H79B 0.9900 . ?
C79A C80A 1.530(10) . ?
C80A H80A 0.9900 . ?
C80A H80B 0.9900 . ?
C80A C81A 1.540(7) . ?
C81A H81A 0.9801 . ?
C81A H81B 0.9802 . ?
C81A H81C 0.9799 . ?
C79C H79C 0.9900 . ?
C79C H79D 0.9900 . ?
C79C C80C 1.538(10) . ?
C80C H80C 0.9900 . ?
C80C H80D 0.9900 . ?
C80C C81C 1.537(10) . ?
C81C H81D 0.9803 . ?
C81C H81E 0.9801 . ?
C81C H81F 0.9799 . ?
C48C H48A 0.9900 . ?
C48C H48B 0.9900 . ?
C48C C49C 1.531(10) . ?
C49C H49A 0.9900 . ?
C49C H49B 0.9900 . ?
C49C C50C 1.549(10) . ?
C50C H50A 0.9900 . ?
C50C H50B 0.9900 . ?
C50C C51C 1.548(10) . ?
C51C H51A 0.9900 . ?
C51C H51B 0.9900 . ?
C51C C52C 1.556(10) . ?
C52C H52A 0.9900 . ?
C52C H52B 0.9900 . ?
C52C C53C 1.550(10) . ?
C53C H53A 0.9900 . ?
C53C H53B 0.9900 . ?
C53C C54C 1.539(10) . ?
C54C H54A 0.9900 . ?
C54C H54B 0.9900 . ?
C54C C55C 1.556(10) . ?
C55C H55A 0.9801 . ?
C55C H55B 0.9800 . ?
C55C H55C 0.9801 . ?
C48A H48C 0.9900 . ?
C48A H48D 0.9900 . ?
C48A C49A 1.532(10) . ?
C49A H49C 0.9900 . ?
C49A H49D 0.9900 . ?
C49A C50A 1.558(10) . ?
C50A H50C 0.9900 . ?
C50A H50D 0.9900 . ?
C50A C51A 1.543(10) . ?
C51A H51C 0.9900 . ?
C51A H51D 0.9900 . ?
C51A C52A 1.536(10) . ?
C52A H52C 0.9900 . ?
C52A H52D 0.9900 . ?
C52A C53A 1.541(10) . ?
C53A H53C 0.9900 . ?
C53A H53D 0.9900 . ?
C53A C54A 1.539(10) . ?
C54A H54C 0.9900 . ?
C54A H54D 0.9900 . ?
C54A C55A 1.545(10) . ?
C55A H55D 0.9799 . ?
C55A H55E 0.9800 . ?
C55A H55F 0.9797 . ?

loop_
_geom_torsion_atom_site_label_1
_geom_torsion_atom_site_label_2
_geom_torsion_atom_site_label_3
_geom_torsion_atom_site_label_4
_geom_torsion
_geom_torsion_site_symmetry_1
_geom_torsion_site_symmetry_2
_geom_torsion_site_symmetry_3
_geom_torsion_site_symmetry_4
_geom_torsion_publ_flag
Cl2 C93 C94 C95 176.3(7) . . . . ?
Cl2 C93 C98 Cl1 1.0(14) . . . . ?
Cl2 C93 C98 C97 -178.9(8) . . . . ?
C93 C94 C95 C96 4.3(17) . . . . ?
C94 C93 C98 Cl1 -177.5(10) . . . . ?
C94 C93 C98 C97 3(2) . . . . ?
C94 C95 C96 C97 -2(2) . . . . ?
C95 C96 C97 C98 -2.4(17) . . . . ?
C96 C97 C98 Cl1 -177.8(9) . . . . ?
C96 C97 C98 C93 2.1(16) . . . . ?
C98 C93 C94 C95 -5.2(18) . . . . ?
Cl4 C99 C100 C101 -179.5(10) . . . . ?
Cl4 C99 C104 Cl3 -1.0(13) . . . . ?
Cl4 C99 C104 C103 -178.6(8) . . . . ?
C99 C100 C101 C102 -1(2) . . . . ?
C100 C99 C104 Cl3 -178.8(10) . . . . ?
C100 C99 C104 C103 3.6(17) . . . . ?
C100 C101 C102 C103 2(2) . . . . ?
C101 C102 C103 C104 -0.3(18) . . . . ?
C102 C103 C104 Cl3 179.8(9) . . . . ?
C102 C103 C104 C99 -2.5(16) . . . . ?
C104 C99 C100 C101 -1.7(19) . . . . ?
Cl6 C105 C106 C107 173.4(18) . . . . ?
Cl6 C105 C110 Cl5 8(2) . . . . ?
Cl6 C105 C110 C109 -175.1(11) . . . . ?
C105 C106 C107 C108 0(3) . . . . ?
C106 C105 C110 Cl5 -176.4(15) . . . . ?
C106 C105 C110 C109 1(3) . . . . ?
C106 C107 C108 C109 3(3) . . . . ?
C107 C108 C109 C110 -4(2) . . . . ?
C108 C109 C110 Cl5 179.5(11) . . . . ?
C108 C109 C110 C105 2(2) . . . . ?
C110 C105 C106 C107 -2(3) . . . . ?
Cl7 C111 C112 C113 178.6(11) . . . . ?
Cl7 C111 C116 Cl8 0.0(18) . . . . ?
Cl7 C111 C116 C115 -177.6(11) . . . . ?
C111 C112 C113 C114 -2(2) . . . . ?
C112 C111 C116 Cl8 175.2(11) . . . . ?
C112 C111 C116 C115 -2(2) . . . . ?
C112 C113 C114 C115 0(2) . . . . ?
C113 C114 C115 C116 1(2) . . . . ?
C114 C115 C116 Cl8 -177.4(11) . . . . ?
C114 C115 C116 C111 0(2) . . . . ?
C116 C111 C112 C113 3(2) . . . . ?
Cl9 C117 C118 C119 179.6(7) . . . . ?
Cl9 C117 C122 Cl10 -3.3(12) . . . . ?
Cl9 C117 C122 C121 179.1(8) . . . . ?
C117 C118 C119 C120 1.8(15) . . . . ?
C118 C117 C122 Cl10 177.3(7) . . . . ?
C118 C117 C122 C121 -0.3(15) . . . . ?
C118 C119 C120 C121 -1.4(19) . . . . ?
C119 C120 C121 C122 -0.1(17) . . . . ?
C120 C121 C122 Cl10 -176.9(9) . . . . ?
C120 C121 C122 C117 0.9(16) . . . . ?
C122 C117 C118 C119 -1.0(13) . . . . ?
S1 C14 C15 C16 0.0(8) . . . . ?
S1 C14 C15 C45 -179.3(6) . . . . ?
S1 C17 C18 N5 3.2(14) . . . . ?
S1 C17 C18 C19 -179.3(6) . . . . ?
S2 C16 C17 S1 178.8(3) . . . . ?
S2 C16 C17 C18 -0.1(7) . . . . ?
S2 C19 C20 C21 -3.4(13) . . . . ?
S2 C19 C20 C25 179.8(6) . . . . ?
S3 N3 C21 C20 -179.2(5) . . . . ?
S3 N3 C21 C22 0.4(7) . . . . ?
S3 N4 C22 C21 -0.4(7) . . . . ?
S3 N4 C22 C23 -178.0(6) . . . . ?
S4 C26 C27 N6 179.2(4) . . . . ?
S4 C26 C27 C28 0.8(8) . . . . ?
S4 C29 C30 C31 179.7(6) . . . . ?
S4 C29 C30 C82 -0.8(11) . . . . ?
S5 C28 C29 S4 -179.5(3) . . . . ?
S5 C28 C29 C30 -0.9(8) . . . . ?
S5 C31 C32 C33 -2.2(12) . . . . ?
F1 C5 C6 F2 -1.3(13) . . . . ?
F1 C5 C6 C7 179.8(8) . . . . ?
F2 C6 C7 C8 -177.9(7) . . . . ?
F3 C38 C39 C40 180.0(8) . . . . ?
F4 C37 C38 F3 -0.2(14) . . . . ?
F4 C37 C38 C39 -178.7(8) . . . . ?
O1 C2 C3 C4 2.6(14) . . . . ?
O1 C2 C3 C8 -176.7(8) . . . . ?
O2 C34 C35 C36 1.6(13) . . . . ?
O2 C34 C35 C40 -179.8(7) . . . . ?
N3 S3 N4 C22 0.6(5) . . . . ?
N3 C21 C22 N4 0.0(8) . . . . ?
N3 C21 C22 C23 177.8(6) . . . . ?
N4 S3 N3 C21 -0.6(5) . . . . ?
N4 C22 C23 C24 177.2(6) . . . . ?
N4 C22 C23 C26 3.4(12) . . . . ?
N5 C18 C19 S2 179.6(4) . . . . ?
N5 C18 C19 C20 -0.6(7) . . . . ?
N5 C56 C57 C58 154.1(6) . . . . ?
N5 C56 C57 C62 -23.8(10) . . . . ?
N6 C24 C25 N5 -5.6(12) . . . . ?
N6 C24 C25 C20 170.3(6) . . . . ?
N6 C27 C28 S5 0.0(14) . . . . ?
N6 C27 C28 C29 -177.4(7) . . . . ?
N6 C69 C70 C71 -175.2(6) . . . . ?
N6 C69 C70 C75 7.0(9) . . . . ?
C1 C2 C3 C4 -179.1(8) . . . . ?
C1 C2 C3 C8 1.7(8) . . . . ?
C1 C9 C10 C11 -176.5(7) . . . . ?
C1 C9 C10 C12 1.6(13) . . . . ?
C1 C13 C14 S1 -0.3(12) . . . . ?
C1 C13 C14 C15 -178.3(7) . . . . ?
C2 C1 C9 C8 0.7(8) . . . . ?
C2 C1 C9 C10 179.9(7) . . . . ?
C2 C1 C13 C14 -4.1(13) . . . . ?
C2 C3 C4 C5 179.3(8) . . . . ?
C2 C3 C8 C7 179.3(7) . . . . ?
C2 C3 C8 C9 -1.2(9) . . . . ?
C3 C4 C5 F1 -179.8(8) . . . . ?
C3 C4 C5 C6 2.7(13) . . . . ?
C3 C8 C9 C1 0.3(8) . . . . ?
C3 C8 C9 C10 -178.9(7) . . . . ?
C4 C3 C8 C7 0.0(12) . . . . ?
C4 C3 C8 C9 179.5(7) . . . . ?
C4 C5 C6 F2 176.2(8) . . . . ?
C4 C5 C6 C7 -2.6(15) . . . . ?
C5 C6 C7 C8 1.0(13) . . . . ?
C6 C7 C8 C3 0.3(11) . . . . ?
C6 C7 C8 C9 -179.0(8) . . . . ?
C7 C8 C9 C1 179.7(7) . . . . ?
C7 C8 C9 C10 0.5(13) . . . . ?
C8 C3 C4 C5 -1.5(13) . . . . ?
C8 C9 C10 C11 2.5(12) . . . . ?
C8 C9 C10 C12 -179.4(7) . . . . ?
C9 C1 C2 O1 176.9(8) . . . . ?
C9 C1 C2 C3 -1.4(8) . . . . ?
C9 C1 C13 C14 173.0(7) . . . . ?
C13 C1 C2 O1 -5.6(13) . . . . ?
C13 C1 C2 C3 176.1(7) . . . . ?
C13 C1 C9 C8 -176.9(7) . . . . ?
C13 C1 C9 C10 2.3(12) . . . . ?
C13 C14 C15 C16 178.3(6) . . . . ?
C13 C14 C15 C45 -1.0(11) . . . . ?
C14 S1 C17 C16 1.6(5) . . . . ?
C14 S1 C17 C18 -179.9(8) . . . . ?
C14 C15 C16 S2 -179.7(5) . . . . ?
C14 C15 C16 C17 1.2(8) . . . . ?
C14 C15 C45 C46 103.1(9) . . . . ?
C15 C16 C17 S1 -1.9(8) . . . . ?
C15 C16 C17 C18 179.1(6) . . . . ?
C15 C45 C46 C47 177.0(7) . . . . ?
C16 S2 C19 C18 -1.3(5) . . . . ?
C16 S2 C19 C20 179.0(8) . . . . ?
C16 C15 C45 C46 -76.2(9) . . . . ?
C16 C17 C18 N5 -178.2(7) . . . . ?
C16 C17 C18 C19 -0.8(8) . . . . ?
C17 S1 C14 C13 -179.1(6) . . . . ?
C17 S1 C14 C15 -0.9(6) . . . . ?
C17 C18 C19 S2 1.5(7) . . . . ?
C17 C18 C19 C20 -178.7(6) . . . . ?
C18 N5 C25 C20 -0.8(7) . . . . ?
C18 N5 C25 C24 175.5(6) . . . . ?
C18 N5 C56 C57 -74.7(7) . . . . ?
C18 C19 C20 C21 176.8(7) . . . . ?
C18 C19 C20 C25 0.1(7) . . . . ?
C19 S2 C16 C15 -178.3(7) . . . . ?
C19 S2 C16 C17 0.8(5) . . . . ?
C19 C20 C21 N3 2.7(11) . . . . ?
C19 C20 C21 C22 -176.9(7) . . . . ?
C19 C20 C25 N5 0.5(7) . . . . ?
C19 C20 C25 C24 -176.3(6) . . . . ?
C20 C21 C22 N4 179.6(5) . . . . ?
C20 C21 C22 C23 -2.6(9) . . . . ?
C21 C20 C25 N5 -176.8(5) . . . . ?
C21 C20 C25 C24 6.5(9) . . . . ?
C21 C22 C23 C24 -0.3(9) . . . . ?
C21 C22 C23 C26 -174.1(6) . . . . ?
C22 C23 C24 N6 -173.5(6) . . . . ?
C22 C23 C24 C25 6.2(9) . . . . ?
C22 C23 C26 S4 -4.2(13) . . . . ?
C22 C23 C26 C27 172.7(7) . . . . ?
C23 C24 C25 N5 174.9(6) . . . . ?
C23 C24 C25 C20 -9.2(9) . . . . ?
C23 C26 C27 N6 1.4(8) . . . . ?
C23 C26 C27 C28 -177.0(6) . . . . ?
C24 N6 C27 C26 -0.3(7) . . . . ?
C24 N6 C27 C28 177.5(8) . . . . ?
C24 N6 C69 C70 125.7(7) . . . . ?
C24 C23 C26 S4 -178.7(6) . . . . ?
C24 C23 C26 C27 -1.8(7) . . . . ?
C25 N5 C18 C17 178.3(8) . . . . ?
C25 N5 C18 C19 0.9(7) . . . . ?
C25 N5 C56 C57 134.1(6) . . . . ?
C25 C20 C21 N3 179.1(6) . . . . ?
C25 C20 C21 C22 -0.5(9) . . . . ?
C26 S4 C29 C28 1.6(5) . . . . ?
C26 S4 C29 C30 -176.7(7) . . . . ?
C26 C23 C24 N6 1.7(7) . . . . ?
C26 C23 C24 C25 -178.6(6) . . . . ?
C26 C27 C28 S5 177.8(6) . . . . ?
C26 C27 C28 C29 0.4(8) . . . . ?
C27 N6 C24 C23 -0.9(7) . . . . ?
C27 N6 C24 C25 179.5(7) . . . . ?
C27 N6 C69 C70 -80.9(7) . . . . ?
C27 C28 C29 S4 -1.4(7) . . . . ?
C27 C28 C29 C30 177.2(6) . . . . ?
C28 S5 C31 C30 0.7(6) . . . . ?
C28 S5 C31 C32 -173.6(6) . . . . ?
C28 C29 C30 C31 1.4(9) . . . . ?
C28 C29 C30 C82 -179.1(6) . . . . ?
C29 S4 C26 C23 175.4(8) . . . . ?
C29 S4 C26 C27 -1.4(5) . . . . ?
C29 C30 C31 S5 -1.3(8) . . . . ?
C29 C30 C31 C32 173.3(6) . . . . ?
C29 C30 C82 C83 -89.2(9) . . . . ?
C30 C31 C32 C33 -176.1(8) . . . . ?
C30 C82 C83 C84 179.0(7) . . . . ?
C31 S5 C28 C27 -177.3(8) . . . . ?
C31 S5 C28 C29 0.1(5) . . . . ?
C31 C30 C82 C83 90.2(9) . . . . ?
C31 C32 C33 C34 -11.1(14) . . . . ?
C31 C32 C33 C41 168.3(7) . . . . ?
C32 C33 C34 O2 -2.0(13) . . . . ?
C32 C33 C34 C35 178.2(7) . . . . ?
C32 C33 C41 C40 -177.4(7) . . . . ?
C32 C33 C41 C42 1.2(13) . . . . ?
C33 C34 C35 C36 -178.6(7) . . . . ?
C33 C34 C35 C40 0.0(8) . . . . ?
C33 C41 C42 C43 3.0(14) . . . . ?
C33 C41 C42 C44 -176.0(8) . . . . ?
C34 C33 C41 C40 2.1(8) . . . . ?
C34 C33 C41 C42 -179.3(8) . . . . ?
C34 C35 C36 C37 -179.8(8) . . . . ?
C34 C35 C40 C39 -178.5(7) . . . . ?
C34 C35 C40 C41 1.3(9) . . . . ?
C35 C36 C37 F4 178.8(8) . . . . ?
C35 C36 C37 C38 -3.5(13) . . . . ?
C35 C40 C41 C33 -2.2(8) . . . . ?
C35 C40 C41 C42 179.2(7) . . . . ?
C36 C35 C40 C39 0.1(12) . . . . ?
C36 C35 C40 C41 180.0(7) . . . . ?
C36 C37 C38 F3 -178.0(8) . . . . ?
C36 C37 C38 C39 3.5(15) . . . . ?
C37 C38 C39 C40 -1.5(14) . . . . ?
C38 C39 C40 C35 -0.3(12) . . . . ?
C38 C39 C40 C41 179.9(8) . . . . ?
C39 C40 C41 C33 177.7(9) . . . . ?
C39 C40 C41 C42 -1.0(14) . . . . ?
C40 C35 C36 C37 1.7(12) . . . . ?
C40 C41 C42 C43 -178.6(8) . . . . ?
C40 C41 C42 C44 2.4(13) . . . . ?
C41 C33 C34 O2 178.5(7) . . . . ?
C41 C33 C34 C35 -1.3(8) . . . . ?
C45 C15 C16 S2 -0.3(11) . . . . ?
C45 C15 C16 C17 -179.4(6) . . . . ?
C45 C46 C47 C48 -175.0(9) . . . . ?
C46 C47 C48 C49 -57.9(16) . . . . ?
C47 C48 C49 C50 -169.6(12) . . . . ?
C48 C49 C50 C51 177.8(14) . . . . ?
C49 C50 C51 C52 179.4(13) . . . . ?
C50 C51 C52 C53 175.4(15) . . . . ?
C51 C52 C53 C54 174.7(14) . . . . ?
C52 C53 C54 C55 179.7(15) . . . . ?
C56 N5 C18 C17 21.4(11) . . . . ?
C56 N5 C18 C19 -156.0(5) . . . . ?
C56 N5 C25 C20 153.4(6) . . . . ?
C56 N5 C25 C24 -30.3(10) . . . . ?
C56 C57 C58 C59 -178.2(8) . . . . ?
C56 C57 C62 C61 177.2(7) . . . . ?
C57 C58 C59 C60 0.0(14) . . . . ?
C58 C57 C62 C61 -0.7(12) . . . . ?
C58 C59 C60 C61 1.0(15) . . . . ?
C58 C59 C60 C63 178.0(9) . . . . ?
C59 C60 C61 C62 -1.8(14) . . . . ?
C59 C60 C63 C64 -51.6(15) . . . . ?
C60 C61 C62 C57 1.7(13) . . . . ?
C60 C63 C64 C65 179.6(11) . . . . ?
C61 C60 C63 C64 125.3(11) . . . . ?
C62 C57 C58 C59 -0.2(12) . . . . ?
C63 C60 C61 C62 -178.8(9) . . . . ?
C63 C64 C65 C66 -158.3(14) . . . . ?
C64 C65 C66 C67 -180.0(15) . . . . ?
C65 C66 C67 C68B -23(3) . . . . ?
C65 C66 C67 C68 158(3) . . . . ?
C69 N6 C24 C23 155.5(6) . . . . ?
C69 N6 C24 C25 -24.0(11) . . . . ?
C69 N6 C27 C26 -158.7(6) . . . . ?
C69 N6 C27 C28 19.1(12) . . . . ?
C69 C70 C71 C72 -176.0(8) . . . . ?
C69 C70 C75 C74 175.0(7) . . . . ?
C70 C71 C72 C73 1.5(14) . . . . ?
C71 C70 C75 C74 -2.7(11) . . . . ?
C71 C72 C73 C74 -3.8(14) . . . . ?
C71 C72 C73 C76 175.0(9) . . . . ?
C72 C73 C74 C75 2.9(13) . . . . ?
C72 C73 C76 C77 -72.3(12) . . . . ?
C73 C74 C75 C70 0.3(12) . . . . ?
C73 C76 C77 C78 -171.4(9) . . . . ?
C74 C73 C76 C77 106.5(10) . . . . ?
C75 C70 C71 C72 1.8(12) . . . . ?
C76 C73 C74 C75 -175.9(8) . . . . ?
C76 C77 C78 C79 -178.3(11) . . . . ?
C77 C78 C79 C80 179.4(13) . . . . ?
C78 C79 C80 C81 -171.6(16) . . . . ?
C82 C30 C31 S5 179.2(6) . . . . ?
C82 C30 C31 C32 -6.2(11) . . . . ?
C82 C83 C84 C85 -179.8(8) . . . . ?
C83 C84 C85 C86 169.2(10) . . . . ?
C84 C85 C86 C87 67.0(18) . . . . ?
C85 C86 C87 C88 177.6(13) . . . . ?
C86 C87 C88 C89 71(3) . . . . ?
C87 C88 C89 C90 151.6(18) . . . . ?
C88 C89 C90 C91 -171(2) . . . . ?
C89 C90 C91 C92 -175.8(18) . . . . ?
S1A C14A C15A C16A 0.2(8) . . . . ?
S1A C14A C15A C45A -179.5(6) . . . . ?
S1A C17A C18A N5A -0.1(14) . . . . ?
S1A C17A C18A C19A -179.9(6) . . . . ?
S2A C16A C17A S1A -179.5(4) . . . . ?
S2A C16A C17A C18A 1.7(8) . . . . ?
S2A C19A C20A C21A 0.4(14) . . . . ?
S2A C19A C20A C25A 178.5(7) . . . . ?
S3A N3A C21A C20A 178.2(6) . . . . ?
S3A N3A C21A C22A 0.2(7) . . . . ?
S3A N4A C22A C21A 1.7(8) . . . . ?
S3A N4A C22A C23A 178.5(6) . . . . ?
S4A C26A C27A N6A 179.4(5) . . . . ?
S4A C26A C27A C28A -2.2(8) . . . . ?
S4A C29A C30A C31A -178.3(6) . . . . ?
S4A C29A C30A C82A 3.2(11) . . . . ?
S5A C28A C29A S4A 178.7(4) . . . . ?
S5A C28A C29A C30A 1.0(8) . . . . ?
S5A C31A C32A C33A 4.0(13) . . . . ?
F1A C5A C6A F2A -2.2(18) . . . . ?
F1A C5A C6A C7A -179.2(11) . . . . ?
F2A C6A C7A C8A -178.9(9) . . . . ?
F3A C38A C39A C40A -178.9(8) . . . . ?
F4A C37A C38A F3A -3.3(13) . . . . ?
F4A C37A C38A C39A 179.3(9) . . . . ?
O1A C2A C3A C4A 0.8(15) . . . . ?
O1A C2A C3A C8A -178.7(8) . . . . ?
O2A C34A C35A C36A -4.0(13) . . . . ?
O2A C34A C35A C40A 178.3(7) . . . . ?
N3A S3A N4A C22A -1.4(5) . . . . ?
N3A C21A C22A N4A -1.3(9) . . . . ?
N3A C21A C22A C23A -178.4(6) . . . . ?
N4A S3A N3A C21A 0.7(5) . . . . ?
N4A C22A C23A C24A -176.0(7) . . . . ?
N4A C22A C23A C26A -3.2(13) . . . . ?
N5A C18A C19A S2A -179.1(5) . . . . ?
N5A C18A C19A C20A -1.2(8) . . . . ?
N5A C56A C57A C58A 30.2(10) . . . . ?
N5A C56A C57A C62A -147.4(7) . . . . ?
N6A C24A C25A N5A 3.9(13) . . . . ?
N6A C24A C25A C20A -172.0(7) . . . . ?
N6A C27A C28A S5A 2.0(15) . . . . ?
N6A C27A C28A C29A 178.3(8) . . . . ?
N6A C69A C70A C71A -172.4(8) . . . . ?
N6A C69A C70A C75A 4.5(10) . . . . ?
C1A C2A C3A C4A -178.7(8) . . . . ?
C1A C2A C3A C8A 1.8(9) . . . . ?
C1A C9A C10A C11A 176.2(8) . . . . ?
C1A C9A C10A C12A 0.5(15) . . . . ?
C1A C13A C14A S1A 5.2(13) . . . . ?
C1A C13A C14A C15A -178.5(8) . . . . ?
C2A C1A C9A C8A 2.5(8) . . . . ?
C2A C1A C9A C10A -176.3(8) . . . . ?
C2A C1A C13A C14A 5.0(14) . . . . ?
C2A C3A C4A C5A -179.2(9) . . . . ?
C2A C3A C8A C7A 179.0(8) . . . . ?
C2A C3A C8A C9A -0.3(10) . . . . ?
C3A C4A C5A F1A -179.9(9) . . . . ?
C3A C4A C5A C6A -0.8(16) . . . . ?
C3A C8A C9A C1A -1.4(9) . . . . ?
C3A C8A C9A C10A 177.4(8) . . . . ?
C4A C3A C8A C7A -0.5(13) . . . . ?
C4A C3A C8A C9A -179.8(8) . . . . ?
C4A C5A C6A F2A 178.7(10) . . . . ?
C4A C5A C6A C7A 2(2) . . . . ?
C5A C6A C7A C8A -1.8(18) . . . . ?
C6A C7A C8A C3A 1.2(14) . . . . ?
C6A C7A C8A C9A -179.6(9) . . . . ?
C7A C8A C9A C1A 179.4(9) . . . . ?
C7A C8A C9A C10A -1.7(14) . . . . ?
C8A C3A C4A C5A 0.3(14) . . . . ?
C8A C9A C10A C11A -2.3(13) . . . . ?
C8A C9A C10A C12A -178.0(9) . . . . ?
C9A C1A C2A O1A 177.9(8) . . . . ?
C9A C1A C2A C3A -2.6(8) . . . . ?
C9A C1A C13A C14A -174.3(8) . . . . ?
C13A C1A C2A O1A -1.5(14) . . . . ?
C13A C1A C2A C3A 178.0(8) . . . . ?
C13A C1A C9A C8A -178.1(7) . . . . ?
C13A C1A C9A C10A 3.1(13) . . . . ?
C13A C14A C15A C16A -176.7(6) . . . . ?
C13A C14A C15A C45A 3.6(11) . . . . ?
C14A S1A C17A C16A -0.9(6) . . . . ?
C14A S1A C17A C18A 177.4(8) . . . . ?
C14A C15A C16A S2A 180.0(6) . . . . ?
C14A C15A C16A C17A -0.8(9) . . . . ?
C14A C15A C45A C46A -95.0(10) . . . . ?
C15A C16A C17A S1A 1.1(8) . . . . ?
C15A C16A C17A C18A -177.6(6) . . . . ?
C15A C45A C46A C47A -174.4(8) . . . . ?
C16A S2A C19A C18A 0.2(6) . . . . ?
C16A S2A C19A C20A -176.7(9) . . . . ?
C16A C15A C45A C46A 85.4(9) . . . . ?
C16A C17A C18A N5A 178.2(8) . . . . ?
C16A C17A C18A C19A -1.5(8) . . . . ?
C17A S1A C14A C13A 176.9(7) . . . . ?
C17A S1A C14A C15A 0.4(6) . . . . ?
C17A C18A C19A S2A 0.7(8) . . . . ?
C17A C18A C19A C20A 178.6(6) . . . . ?
C18A N5A C25A C20A 0.5(8) . . . . ?
C18A N5A C25A C24A -175.8(7) . . . . ?
C18A N5A C56A C57A 72.7(8) . . . . ?
C18A C19A C20A C21A -176.7(7) . . . . ?
C18A C19A C20A C25A 1.5(8) . . . . ?
C19A S2A C16A C15A 178.0(7) . . . . ?
C19A S2A C16A C17A -1.2(6) . . . . ?
C19A C20A C21A N3A -0.7(13) . . . . ?
C19A C20A C21A C22A 177.1(7) . . . . ?
C19A C20A C25A N5A -1.2(8) . . . . ?
C19A C20A C25A C24A 175.5(6) . . . . ?
C20A C21A C22A N4A -179.4(6) . . . . ?
C20A C21A C22A C23A 3.5(10) . . . . ?
C21A C20A C25A N5A 177.3(6) . . . . ?
C21A C20A C25A C24A -6.0(10) . . . . ?
C21A C22A C23A C24A 0.8(10) . . . . ?
C21A C22A C23A C26A 173.5(7) . . . . ?
C22A C23A C24A N6A 174.3(6) . . . . ?
C22A C23A C24A C25A -7.7(10) . . . . ?
C22A C23A C26A S4A 6.9(14) . . . . ?
C22A C23A C26A C27A -172.7(8) . . . . ?
C23A C24A C25A N5A -173.7(7) . . . . ?
C23A C24A C25A C20A 10.4(10) . . . . ?
C23A C26A C27A N6A -0.9(8) . . . . ?
C23A C26A C27A C28A 177.5(6) . . . . ?
C24A N6A C27A C26A 0.7(8) . . . . ?
C24A N6A C27A C28A -177.1(8) . . . . ?
C24A N6A C69A C70A -133.0(7) . . . . ?
C24A C23A C26A S4A -179.8(7) . . . . ?
C24A C23A C26A C27A 0.7(8) . . . . ?
C25A N5A C18A C17A -179.3(8) . . . . ?
C25A N5A C18A C19A 0.5(8) . . . . ?
C25A N5A C56A C57A -133.2(7) . . . . ?
C25A C20A C21A N3A -178.7(7) . . . . ?
C25A C20A C21A C22A -0.9(10) . . . . ?
C26A S4A C29A C28A -2.2(6) . . . . ?
C26A S4A C29A C30A 174.9(8) . . . . ?
C26A C23A C24A N6A -0.3(8) . . . . ?
C26A C23A C24A C25A 177.8(6) . . . . ?
C26A C27A C28A S5A -175.7(6) . . . . ?
C26A C27A C28A C29A 0.5(9) . . . . ?
C27A N6A C24A C23A -0.3(8) . . . . ?
C27A N6A C24A C25A -178.1(7) . . . . ?
C27A N6A C69A C70A 78.8(8) . . . . ?
C27A C28A C29A S4A 1.3(8) . . . . ?
C27A C28A C29A C30A -176.3(6) . . . . ?
C28A S5A C31A C30A -0.3(6) . . . . ?
C28A S5A C31A C32A 172.9(7) . . . . ?
C28A C29A C30A C31A -1.3(9) . . . . ?
C28A C29A C30A C82A -179.7(7) . . . . ?
C29A S4A C26A C23A -177.1(9) . . . . ?
C29A S4A C26A C27A 2.4(6) . . . . ?
C29A C30A C31A S5A 0.9(8) . . . . ?
C29A C30A C31A C32A -172.6(7) . . . . ?
C29A C30A C82A C83A 85.7(10) . . . . ?
C30A C31A C32A C33A 176.4(8) . . . . ?
C30A C82A C83A C84A -179.1(9) . . . . ?
C31A S5A C28A C27A 175.8(8) . . . . ?
C31A S5A C28A C29A -0.4(6) . . . . ?
C31A C30A C82A C83A -92.5(10) . . . . ?
C31A C32A C33A C34A 8.6(14) . . . . ?
C31A C32A C33A C41A -169.4(8) . . . . ?
C32A C33A C34A O2A 5.8(12) . . . . ?
C32A C33A C34A C35A -176.3(7) . . . . ?
C32A C33A C41A C40A 174.8(7) . . . . ?
C32A C33A C41A C42A -3.4(13) . . . . ?
C33A C34A C35A C36A 178.2(7) . . . . ?
C33A C34A C35A C40A 0.5(8) . . . . ?
C33A C41A C42A C43A -3.7(14) . . . . ?
C33A C41A C42A C44A 177.3(8) . . . . ?
C34A C33A C41A C40A -3.6(8) . . . . ?
C34A C33A C41A C42A 178.2(8) . . . . ?
C34A C35A C36A C37A -177.3(7) . . . . ?
C34A C35A C40A C39A 177.2(7) . . . . ?
C34A C35A C40A C41A -2.8(8) . . . . ?
C35A C36A C37A F4A -178.5(7) . . . . ?
C35A C36A C37A C38A -0.2(13) . . . . ?
C35A C40A C41A C33A 4.0(8) . . . . ?
C35A C40A C41A C42A -177.7(7) . . . . ?
C36A C35A C40A C39A -0.6(12) . . . . ?
C36A C35A C40A C41A 179.4(7) . . . . ?
C36A C37A C38A F3A 178.5(8) . . . . ?
C36A C37A C38A C39A 1.0(15) . . . . ?
C37A C38A C39A C40A -1.5(14) . . . . ?
C38A C39A C40A C35A 1.3(12) . . . . ?
C38A C39A C40A C41A -178.7(8) . . . . ?
C39A C40A C41A C33A -175.9(8) . . . . ?
C39A C40A C41A C42A 2.3(14) . . . . ?
C40A C35A C36A C37A 0.1(12) . . . . ?
C40A C41A C42A C43A 178.5(8) . . . . ?
C40A C41A C42A C44A -0.6(13) . . . . ?
C41A C33A C34A O2A -175.8(7) . . . . ?
C41A C33A C34A C35A 2.0(8) . . . . ?
C45A C15A C16A S2A -0.3(11) . . . . ?
C45A C15A C16A C17A 178.9(7) . . . . ?
C45A C46A C47A C48C 161.6(15) . . . . ?
C45A C46A C47A C48A -178.2(16) . . . . ?
C46A C47A C48C C49C 80(3) . . . . ?
C46A C47A C48A C49A 180(2) . . . . ?
C47A C48C C49C C50C 85(4) . . . . ?
C47A C48A C49A C50A -164(2) . . . . ?
C56A N5A C18A C17A -20.3(12) . . . . ?
C56A N5A C18A C19A 159.4(6) . . . . ?
C56A N5A C25A C20A -155.9(7) . . . . ?
C56A N5A C25A C24A 27.9(12) . . . . ?
C56A C57A C58A C59A -174.9(8) . . . . ?
C56A C57A C62A C61A 175.2(8) . . . . ?
C57A C58A C59A C60A 0.3(14) . . . . ?
C58A C57A C62A C61A -2.5(13) . . . . ?
C58A C59A C60A C61A -3.3(16) . . . . ?
C58A C59A C60A C63A 176.0(9) . . . . ?
C59A C60A C61A C62A 3.4(16) . . . . ?
C59A C60A C63A C64A -99.7(14) . . . . ?
C60A C61A C62A C57A -0.5(15) . . . . ?
C60A C63A C64A C65A 52.4(17) . . . . ?
C61A C60A C63A C64A 79.6(15) . . . . ?
C62A C57A C58A C59A 2.6(12) . . . . ?
C63A C60A C61A C62A -175.9(9) . . . . ?
C63A C64A C65A C66A 170.3(12) . . . . ?
C64A C65A C66A C67A 176.8(11) . . . . ?
C65A C66A C67A C68A -179.7(14) . . . . ?
C69A N6A C24A C23A -151.5(6) . . . . ?
C69A N6A C24A C25A 30.6(12) . . . . ?
C69A N6A C27A C26A 154.8(6) . . . . ?
C69A N6A C27A C28A -23.0(12) . . . . ?
C69A C70A C71A C72A 175.5(12) . . . . ?
C69A C70A C75A C74A -176.2(8) . . . . ?
C70A C71A C72A C73A 0(2) . . . . ?
C71A C70A C75A C74A 0.7(13) . . . . ?
C71A C72A C73A C74A 3(2) . . . . ?
C71A C72A C73A C76A 180.0(15) . . . . ?
C72A C73A C74A C75A -3.6(18) . . . . ?
C72A C73A C76A C77A 65.2(19) . . . . ?
C73A C74A C75A C70A 2.1(15) . . . . ?
C73A C76A C77A C78A 173.2(12) . . . . ?
C74A C73A C76A C77A -117.6(14) . . . . ?
C75A C70A C71A C72A -1.6(18) . . . . ?
C76A C73A C74A C75A 179.1(11) . . . . ?
C76A C77A C78A C79A 54.7(19) . . . . ?
C76A C77A C78A C79C 88(3) . . . . ?
C77A C78A C79A C80A 71(2) . . . . ?
C77A C78A C79C C80C -175(4) . . . . ?
C78A C79A C80A C81A 168(2) . . . . ?
C78A C79C C80C C81C -177(4) . . . . ?
C82A C30A C31A S5A 179.3(6) . . . . ?
C82A C30A C31A C32A 5.8(11) . . . . ?
C82A C83A C84A C85A 62.1(14) . . . . ?
C83A C84A C85A C86A 179.6(9) . . . . ?
C84A C85A C86A C87A -175.0(10) . . . . ?
C85A C86A C87A C88A -174.8(9) . . . . ?
C86A C87A C88A C89A -176.4(10) . . . . ?
C87A C88A C89A C90A -177.0(9) . . . . ?
C88A C89A C90A C91A 170.5(11) . . . . ?
C89A C90A C91A C92A 177.5(10) . . . . ?
C48C C49C C50C C51C -160(3) . . . . ?
C49C C50C C51C C52C -138(4) . . . . ?
C50C C51C C52C C53C 8(6) . . . . ?
C51C C52C C53C C54C 176(5) . . . . ?
C52C C53C C54C C55C -142(6) . . . . ?
C48A C49A C50A C51A 179(3) . . . . ?
C49A C50A C51A C52A -48(3) . . . . ?
C50A C51A C52A C53A -79(3) . . . . ?
C51A C52A C53A C54A -130(4) . . . . ?
C52A C53A C54A C55A -179(4) . . . . ?
